data_2310769
loop_
_publ_author_name
'Volkov, Sergey'
'Bubnova, Rimma'
'Bolotina, Nadezhda'
'Krzhizhanovskaya, Maria'
'Belousova, Olga'
'Filatov, Stanislav'

_publ_section_title
;
 Incommensurate modulation and thermal expansion of
 Sr~3~B~2+x~Si~1-x~O~8-x/2 solid solutions
;
_journal_coden_ASTM ACSBDA
_journal_coeditor_code DK5034
_journal_issue 5
_journal_name_full
;
 Acta Crystallographica, Section B: Structural Science, Crystal Engineering
 and Materials
;
_journal_page_first 489
_journal_page_last 497
_journal_paper_doi 10.1107/S2052520615011713
_journal_volume 71
_journal_year 2015
_chemical_formula_sum 'B3.704 O10.148 Si0.296 Sr4'
_chemical_formula_weight 561.2
_chemical_name_systematic ' ?'
_space_group_IT_number 62
_symmetry_cell_setting orthorhombic
_symmetry_space_group_name_Hall '-P 2ac 2n'
_symmetry_space_group_name_H-M 'P n m a'
_cell_angle_alpha 90
_cell_angle_beta 90
_cell_angle_gamma 90
_cell_formula_units_Z 1
_cell_length_a 12.089
_cell_length_b 3.8635
_cell_length_c 5.378
_cell_measurement_temperature 293
_cell_modulation_dimension 2
_cell_volume 251.184
_diffrn_ambient_temperature 293
_diffrn_measured_fraction_theta_full 0.440
_diffrn_measured_fraction_theta_max 0.440
_diffrn_measurement_device 'four-circle diffractometer'
_diffrn_measurement_device_type 'IPDS Stoe'
_diffrn_measurement_method '??integration method??'
_diffrn_radiation_monochromator graphite
_diffrn_radiation_source 'X-ray tube'
_diffrn_radiation_type 'Mo K\a'
_diffrn_radiation_wavelength 0.71069
_diffrn_reflns_av_R_equivalents 0.0874
_diffrn_reflns_limit_h_max 16
_diffrn_reflns_limit_h_min -16
_diffrn_reflns_limit_index_m_1_max 1
_diffrn_reflns_limit_index_m_1_min -1
_diffrn_reflns_limit_index_m_2_max 1
_diffrn_reflns_limit_index_m_2_min -1
_diffrn_reflns_limit_k_max 5
_diffrn_reflns_limit_k_min -5
_diffrn_reflns_limit_l_max 7
_diffrn_reflns_limit_l_min -7
_diffrn_reflns_number 4765
_diffrn_reflns_theta_full 29.2
_diffrn_reflns_theta_max 29.2
_diffrn_reflns_theta_min 2.22
_exptl_absorpt_coefficient_mu 21.198
_exptl_crystal_density_diffrn 3.71
_exptl_crystal_F_000 256
_refine_diff_density_max 1.09
_refine_diff_density_min -4.63
_refine_ls_extinction_method none
_refine_ls_goodness_of_fit_ref 2.64
_refine_ls_number_constraints 4
_refine_ls_number_parameters 35
_refine_ls_number_reflns 1431
_refine_ls_number_restraints 0
_refine_ls_R_factor_all 0.2089
_refine_ls_R_factor_gt 0.0806
_refine_ls_shift/su_max 0.0055
_refine_ls_shift/su_mean 0.0007
_refine_ls_structure_factor_coef F
_refine_ls_weighting_details w=1/(\s^2^(F)+0.0001F^2^)
_refine_ls_weighting_scheme sigma
_refine_ls_wR_factor_gt 0.0758
_refine_ls_wR_factor_ref 0.0830
_reflns_number_gt 431
_reflns_number_total 1431
_reflns_threshold_expression I>3\s(I)
_cod_data_source_file dk5034sup1.cif
_cod_data_source_block III
_cod_original_cell_volume 251.1841
_cod_database_code 2310769

loop_
_space_group_symop_id
_space_group_symop_operation_xyz
1 x,y,z
2 -x+0.5,-y,z+0.5
3 -x,y+0.5,-z
4 x+0.5,-y+0.5,-z+0.5
5 -x,-y,-z
6 x+0.5,y,-z+0.5
7 x,-y+0.5,z
8 -x+0.5,y+0.5,z+0.5

loop_
_space_group_symop_ssg_id
_space_group_symop_ssg_operation_algebraic
1 x1,x2,x3,x4,x5
2 -x1+1/2,-x2,x3+1/2,x5,x4
3 -x1,x2+1/2,-x3,-x5,-x4
4 x1+1/2,-x2+1/2,-x3+1/2,-x4,-x5
5 -x1,-x2,-x3,-x4,-x5
6 x1+1/2,x2,-x3+1/2,-x5,-x4
7 x1,-x2+1/2,x3,x5,x4
8 -x1+1/2,x2+1/2,x3+1/2,x4,x5

loop_
_atom_site_type_symbol
_atom_site_label
_atom_site_fract_x
_atom_site_fract_y
_atom_site_fract_z
_atom_site_U_iso_or_equiv
_atom_site_adp_type
_atom_site_calc_flag
_atom_site_occupancy
Sr Sr 0.14443(7) 0.75 0.90653(14) 0.0238(3) Uani d 1
B B 0.4082(12) 0.816(2) 0.924(3) 0.019(3) Uiso d 0.463
Si Si 0.422(3) 0.75 0.952(8) 0.019(3) Uiso d 0.074
O O1 0.4304(10) 0.75 0.692(2) 0.0244(15) Uiso d 0.5
O O2 0.5067(15) 0.493(5) 0.908(3) 0.046(4) Uiso d 0.2685
O O3 0.3336(6) 0.75 0.0995(13) 0.0335(17) Uiso d 1
O O4 0.3669(10) 0.75 0.683(2) 0.0244(15) Uiso d 0.5

loop_
_atom_site_aniso_label
_atom_site_aniso_U_11
_atom_site_aniso_U_22
_atom_site_aniso_U_33
_atom_site_aniso_U_12
_atom_site_aniso_U_13
_atom_site_aniso_U_23
_atom_site_aniso_type_symbol
Sr 0.0433(7) 0.0125(3) 0.0157(5) 0 -0.0109(5) 0 Sr

loop_
_atom_site_displace_Fourier_atom_site_label
_atom_site_displace_Fourier_axis
_atom_site_displace_Fourier_wave_vector_seq_id
_atom_site_displace_Fourier_param_cos
_atom_site_displace_Fourier_param_sin
Sr x 1 0.0052(2) 0.0058(2)
Sr y 1 0 0
Sr z 1 -0.0078(6) -0.0048(6)
Sr x 2 0.0052(2) 0.0058(2)
Sr y 2 0 0
Sr z 2 -0.0078(6) -0.0048(6)
O3 x 1 0.0042(17) 0.0086(14)
O3 y 1 0 0
O3 z 1 0 0
O3 x 2 0.0042(17) 0.0086(14)
O3 y 2 0 0
O3 z 2 0 0

loop_
_atom_site_Fourier_wave_vector_seq_id
1
2

loop_
_atom_site_occ_Fourier_atom_site_label
_atom_site_occ_Fourier_wave_vector_seq_id
_atom_site_occ_Fourier_param_cos
_atom_site_occ_Fourier_param_sin
O1 1 -0.14(3) -0.31(4)
O1 2 -0.14(3) -0.31(4)
O2 1 0 0.33(7)
O2 2 0 0.32(7)
O4 1 0.14(3) 0.31(4)
O4 2 0.14(3) 0.31(4)

loop_
_atom_type_symbol
_atom_type_scat_dispersion_real
_atom_type_scat_dispersion_imag
_atom_type_scat_source
B 0.0013 0.0007 'International Tables Vol C tables 4.2.6.8 and 6.1.1.1'
O 0.0106 0.0060 'International Tables Vol C tables 4.2.6.8 and 6.1.1.1'
Si 0.0817 0.0704 'International Tables Vol C tables 4.2.6.8 and 6.1.1.1'
Sr -1.5307 3.2498 'International Tables Vol C tables 4.2.6.8 and 6.1.1.1'

loop_
_cell_wave_vector_seq_id
_cell_wave_vector_x
_cell_wave_vector_y
_cell_wave_vector_z
1 0.000000 0.041000 0.378000
2 0.000000 -0.041000 0.378000

loop_
_geom_angle_atom_site_label_1
_geom_angle_atom_site_label_2
_geom_angle_atom_site_label_3
_geom_angle_max
_geom_angle_min
_geom_angle_av
_geom_angle_site_ssg_symmetry_1
_geom_angle_site_ssg_symmetry_3
Sr Sr Sr 180.0(5) 179.8(2) 179.9(4) 1_54555 1_56555
Sr Sr Sr 63.39(11) 60.52(11) 61.94(11) 1_54555 3_54755
Sr Sr Sr 119.59(16) 116.49(15) 118.05(16) 1_54555 3_55755
Sr Sr B 95.4(2) 93.8(2) 94.6(2) 1_54555 .
Sr Sr B 51.3(2) 50.2(2) 50.7(2) 1_54555 2_56455
Sr Sr B 53.9(2) 51.2(2) 52.6(2) 1_54555 2_56555
Sr Sr B 122.6(3) 121.5(3) 122.1(3) 1_54555 2_57455
Sr Sr B 121.7(3) 119.0(3) 120.4(3) 1_54555 2_57555
Sr Sr B 86.09(19) 85.2(2) 85.7(2) 1_54555 4_46655
Sr Sr B 94.8(2) 93.9(2) 94.3(2) 1_54555 6_45655
Sr Sr B 86.1(2) 84.7(2) 85.4(2) 1_54555 7_56555
Sr Sr B 58.5(2) 57.4(2) 57.9(2) 1_54555 8_54455
Sr Sr B 60.8(2) 58.4(2) 59.6(2) 1_54555 8_54555
Sr Sr B 129.9(3) 128.6(3) 129.3(3) 1_54555 8_55455
Sr Sr B 128.9(3) 126.0(3) 127.4(3) 1_54555 8_55555
Sr Sr Si 90.68(12) 89.31(12) 90.00(12) 1_54555 .
Sr Sr Si 53.6(4) 52.7(5) 53.1(5) 1_54555 2_56455
Sr Sr Si 58.9(3) 56.3(4) 57.6(4) 1_54555 2_56555
Sr Sr Si 127.3(5) 126.4(5) 126.9(5) 1_54555 2_57455
Sr Sr Si 123.8(4) 121.0(4) 122.4(4) 1_54555 2_57555
Sr Sr Si 90.37(13) 89.62(13) 90.00(13) 1_54555 4_46655
Sr Sr O1 90.79(12) 89.21(12) 89.99(12) 1_54555 .
Sr Sr O1 45.2(2) 39.8(2) 42.5(2) 1_54555 2_56555
Sr Sr O1 140.3(3) 134.7(3) 137.5(3) 1_54555 2_57555
Sr Sr O1 90.62(12) 89.37(12) 90.00(12) 1_54555 4_46655
Sr Sr O2 74.1(4) 73.7(4) 73.9(4) 1_54555 2_56455
Sr Sr O2 74.9(4) 73.0(4) 74.1(4) 1_54555 2_56555
Sr Sr O2 40.5(3) 38.8(3) 39.5(3) 1_54555 4_45655
Sr Sr O2 113.3(5) 112.0(5) 112.7(5) 1_54555 4_46655
Sr Sr O2 68.0(5) 66.8(5) 67.3(5) 1_54555 6_45655
Sr Sr O2 141.2(4) 139.5(3) 140.5(3) 1_54555 6_46655
Sr Sr O2 106.4(4) 105.9(4) 106.1(4) 1_54555 8_55455
Sr Sr O2 107.1(4) 104.9(4) 105.9(4) 1_54555 8_55555
Sr Sr O3 90.50(12) 89.49(12) 90.00(12) 1_54555 1_55655
Sr Sr O3 43.6(2) 38.81(16) 40.99(18) 1_54555 2_56555
Sr Sr O3 141.3(3) 136.2(3) 139.0(3) 1_54555 2_57555
Sr Sr O4 90.79(12) 89.21(12) 90.00(12) 1_54555 .
Sr Sr O4 39.9(2) 36.1(3) 37.9(2) 1_54555 2_56555
Sr Sr O4 143.9(3) 140.0(3) 142.1(3) 1_54555 2_57555
Sr Sr O4 90.65(12) 89.34(12) 90.00(12) 1_54555 4_46655
Sr Sr Sr 119.58(16) 116.49(15) 118.05(16) 1_56555 3_54755
Sr Sr Sr 63.39(11) 60.52(11) 61.94(11) 1_56555 3_55755
Sr Sr B 86.1(2) 84.7(2) 85.4(2) 1_56555 .
Sr Sr B 129.9(3) 128.6(3) 129.3(3) 1_56555 2_56455
Sr Sr B 128.9(3) 126.0(3) 127.4(3) 1_56555 2_56555
Sr Sr B 58.5(2) 57.4(2) 57.9(2) 1_56555 2_57455
Sr Sr B 60.8(2) 58.4(2) 59.6(2) 1_56555 2_57555
Sr Sr B 94.8(2) 93.9(2) 94.3(2) 1_56555 4_46655
Sr Sr B 86.09(19) 85.2(2) 85.7(2) 1_56555 6_45655
Sr Sr B 95.4(2) 93.8(2) 94.6(2) 1_56555 7_56555
Sr Sr B 122.6(3) 121.5(3) 122.1(3) 1_56555 8_54455
Sr Sr B 121.7(3) 119.0(3) 120.4(3) 1_56555 8_54555
Sr Sr B 51.3(2) 50.2(2) 50.7(2) 1_56555 8_55455
Sr Sr B 53.9(2) 51.2(2) 52.6(2) 1_56555 8_55555
Sr Sr Si 90.68(12) 89.31(12) 90.00(12) 1_56555 .
Sr Sr Si 127.3(5) 126.4(5) 126.9(5) 1_56555 2_56455
Sr Sr Si 123.8(4) 121.0(4) 122.4(4) 1_56555 2_56555
Sr Sr Si 53.6(4) 52.7(5) 53.1(5) 1_56555 2_57455
Sr Sr Si 58.9(3) 56.3(4) 57.6(4) 1_56555 2_57555
Sr Sr Si 90.37(13) 89.62(13) 90.00(13) 1_56555 4_46655
Sr Sr O1 90.79(12) 89.21(12) 90.00(12) 1_56555 .
Sr Sr O1 140.3(3) 134.7(3) 137.5(3) 1_56555 2_56555
Sr Sr O1 45.1(2) 39.8(2) 42.5(2) 1_56555 2_57555
Sr Sr O1 90.62(12) 89.37(12) 89.99(12) 1_56555 4_46655
Sr Sr O2 106.4(4) 105.9(4) 106.1(4) 1_56555 2_56455
Sr Sr O2 107.0(4) 104.9(4) 105.9(4) 1_56555 2_56555
Sr Sr O2 141.2(4) 139.5(3) 140.5(3) 1_56555 4_45655
Sr Sr O2 68.0(5) 66.8(5) 67.3(5) 1_56555 4_46655
Sr Sr O2 113.3(5) 112.0(5) 112.7(5) 1_56555 6_45655
Sr Sr O2 40.5(3) 38.8(3) 39.5(3) 1_56555 6_46655
Sr Sr O2 74.1(4) 73.7(4) 73.9(4) 1_56555 8_55455
Sr Sr O2 74.9(4) 73.0(4) 74.0(4) 1_56555 8_55555
Sr Sr O3 90.50(12) 89.49(12) 90.00(12) 1_56555 1_55655
Sr Sr O3 141.3(3) 136.3(3) 139.0(3) 1_56555 2_56555
Sr Sr O3 43.6(2) 38.81(16) 40.99(18) 1_56555 2_57555
Sr Sr O4 90.79(12) 89.21(12) 90.01(12) 1_56555 .
Sr Sr O4 144.0(3) 140.0(3) 142.1(3) 1_56555 2_56555
Sr Sr O4 39.9(2) 36.1(3) 37.9(2) 1_56555 2_57555
Sr Sr O4 90.65(12) 89.34(12) 90.00(12) 1_56555 4_46655
Sr Sr Sr 58.90(10) 53.31(9) 56.11(10) 3_54755 3_55755
Sr Sr B 151.6(2) 150.3(3) 151.1(3) 3_54755 .
Sr Sr B 77.1(3) 71.5(3) 74.2(3) 3_54755 2_56455
Sr Sr B 54.0(3) 48.9(3) 51.4(3) 3_54755 2_56555
Sr Sr B 109.2(3) 103.1(3) 106.1(3) 3_54755 2_57455
Sr Sr B 86.8(3) 78.5(3) 82.6(3) 3_54755 2_57555
Sr Sr B 53.6(3) 49.2(3) 51.3(3) 3_54755 4_46655
Sr Sr B 58.7(3) 54.2(3) 56.4(3) 3_54755 6_45655
Sr Sr B 143.9(2) 142.3(3) 143.1(2) 3_54755 7_56555
Sr Sr B 80.3(3) 74.3(3) 77.2(3) 3_54755 8_54455
Sr Sr B 55.6(3) 50.0(3) 52.7(3) 3_54755 8_54555
Sr Sr B 111.8(3) 106.0(3) 108.9(3) 3_54755 8_55455
Sr Sr B 91.1(3) 83.0(2) 87.0(3) 3_54755 8_55555
Sr Sr Si 146.6(4) 145.0(5) 145.9(4) 3_54755 .
Sr Sr Si 75.0(7) 69.1(7) 71.9(7) 3_54755 2_56455
Sr Sr Si 52.8(7) 47.8(6) 50.3(7) 3_54755 2_56555
Sr Sr Si 107.9(7) 101.6(7) 104.7(7) 3_54755 2_57455
Sr Sr Si 86.2(6) 78.4(5) 82.2(6) 3_54755 2_57555
Sr Sr Si 59.3(6) 54.6(6) 56.8(6) 3_54755 4_46655
Sr Sr O1 153.34(5) 150.26(7) 151.89(6) 3_54755 .
Sr Sr O1 42.0(3) 36.0(3) 39.0(3) 3_54755 2_56555
Sr Sr O1 89.9(3) 81.1(3) 85.3(3) 3_54755 2_57555
Sr Sr O1 40.6(2) 36.74(18) 38.60(19) 3_54755 4_46655
Sr Sr O2 69.4(3) 64.1(3) 66.6(3) 3_54755 2_56455
Sr Sr O2 39.5(3) 36.6(3) 38.2(3) 3_54755 2_56555
Sr Sr O2 53.5(3) 48.5(3) 51.2(3) 3_54755 4_45655
Sr Sr O2 81.8(5) 74.3(4) 78.1(4) 3_54755 4_46655
Sr Sr O2 58.8(4) 51.9(4) 55.4(4) 3_54755 6_45655
Sr Sr O2 98.5(3) 92.2(3) 95.3(3) 3_54755 6_46655
Sr Sr O2 85.1(4) 79.5(3) 82.3(3) 3_54755 8_55455
Sr Sr O2 59.9(4) 55.6(3) 58.1(3) 3_54755 8_55555
Sr Sr O3 133.6(3) 130.7(3) 132.2(3) 3_54755 1_55655
Sr Sr O3 91.2(6) 75.9(7) 83.4(7) 3_54755 2_56555
Sr Sr O3 134.4(7) 119.0(8) 126.6(8) 3_54755 2_57555
Sr Sr O4 152.67(8) 149.05(11) 150.82(10) 3_54755 .
Sr Sr O4 59.3(3) 51.6(3) 55.1(3) 3_54755 2_56555
Sr Sr O4 104.8(3) 94.5(3) 99.7(3) 3_54755 2_57555
Sr Sr O4 37.82(16) 34.99(14) 36.36(15) 3_54755 4_46655
Sr Sr B 143.9(2) 142.3(3) 143.1(2) 3_55755 .
Sr Sr B 111.8(3) 106.0(3) 108.9(3) 3_55755 2_56455
Sr Sr B 91.1(3) 83.0(2) 87.0(3) 3_55755 2_56555
Sr Sr B 80.3(3) 74.3(3) 77.2(3) 3_55755 2_57455
Sr Sr B 55.6(3) 50.0(3) 52.7(3) 3_55755 2_57555
Sr Sr B 58.7(3) 54.2(3) 56.4(3) 3_55755 4_46655
Sr Sr B 53.6(3) 49.2(3) 51.3(3) 3_55755 6_45655
Sr Sr B 151.6(2) 150.3(3) 151.1(3) 3_55755 7_56555
Sr Sr B 109.2(3) 103.1(3) 106.1(3) 3_55755 8_54455
Sr Sr B 86.8(3) 78.5(3) 82.6(3) 3_55755 8_54555
Sr Sr B 77.1(3) 71.5(3) 74.2(3) 3_55755 8_55455
Sr Sr B 54.0(3) 48.9(3) 51.4(3) 3_55755 8_55555
Sr Sr Si 146.6(4) 145.0(5) 145.9(4) 3_55755 .
Sr Sr Si 107.9(7) 101.6(7) 104.7(7) 3_55755 2_56455
Sr Sr Si 86.2(6) 78.4(5) 82.2(6) 3_55755 2_56555
Sr Sr Si 75.0(7) 69.1(7) 71.9(7) 3_55755 2_57455
Sr Sr Si 52.8(7) 47.8(6) 50.3(7) 3_55755 2_57555
Sr Sr Si 59.3(6) 54.6(6) 56.8(6) 3_55755 4_46655
Sr Sr O1 153.34(5) 150.27(7) 151.89(6) 3_55755 .
Sr Sr O1 89.9(3) 81.0(3) 85.3(3) 3_55755 2_56555
Sr Sr O1 42.0(3) 36.0(3) 39.0(3) 3_55755 2_57555
Sr Sr O1 40.6(2) 36.75(18) 38.60(19) 3_55755 4_46655
Sr Sr O2 85.1(4) 79.5(3) 82.3(3) 3_55755 2_56455
Sr Sr O2 60.1(4) 55.7(3) 58.0(3) 3_55755 2_56555
Sr Sr O2 98.5(3) 92.2(3) 95.3(3) 3_55755 4_45655
Sr Sr O2 58.8(4) 51.9(4) 55.4(4) 3_55755 4_46655
Sr Sr O2 81.8(5) 74.3(4) 78.1(4) 3_55755 6_45655
Sr Sr O2 53.5(3) 48.5(3) 51.2(3) 3_55755 6_46655
Sr Sr O2 69.4(3) 64.1(3) 66.6(3) 3_55755 8_55455
Sr Sr O2 39.6(3) 36.6(3) 38.2(3) 3_55755 8_55555
Sr Sr O3 133.6(3) 130.7(3) 132.2(3) 3_55755 1_55655
Sr Sr O3 134.4(7) 118.9(8) 126.6(8) 3_55755 2_56555
Sr Sr O3 91.3(6) 75.9(7) 83.4(7) 3_55755 2_57555
Sr Sr O4 152.67(9) 149.06(11) 150.82(10) 3_55755 .
Sr Sr O4 104.9(3) 94.5(3) 99.7(3) 3_55755 2_56555
Sr Sr O4 59.2(3) 51.5(3) 55.1(3) 3_55755 2_57555
Sr Sr O4 37.81(16) 34.99(14) 36.36(15) 3_55755 4_46655
B Sr B 109.9(4) 100.1(4) 104.9(4) . 2_56455
B Sr B 102.9(4) 100.0(4) 101.6(4) . 2_56555
B Sr B 105.5(4) 95.8(4) 100.6(4) . 2_57455
B Sr B 98.4(4) 95.7(4) 97.2(4) . 2_57555
B Sr B 154.8(5) 145.0(5) 149.9(5) . 4_46655
B Sr B 153.2(5) 143.8(5) 148.5(5) . 6_45655
B Sr B 9.7(2) 8.7(2) 9.2(2) . 7_56555
B Sr B 111.0(4) 100.3(4) 105.6(4) . 8_54455
B Sr B 103.3(4) 100.2(4) 101.9(4) . 8_54555
B Sr B 103.4(4) 94.6(4) 99.0(4) . 8_55455
B Sr B 97.1(4) 94.6(4) 96.0(4) . 8_55555
B Sr Si 5.5(4) 5.0(4) 5.2(4) . .
B Sr Si 113.9(8) 103.5(8) 108.7(8) . 2_56455
B Sr Si 105.1(7) 102.5(7) 103.9(7) . 2_56555
B Sr Si 107.7(8) 98.3(8) 103.0(8) . 2_57455
B Sr Si 99.9(7) 97.6(7) 98.9(7) . 2_57555
B Sr Si 150.8(8) 140.8(8) 145.8(8) . 4_46655
B Sr O1 22.1(4) 19.4(3) 20.6(4) . .
B Sr O1 114.7(4) 110.0(4) 112.4(4) . 2_56555
B Sr O1 107.4(4) 103.1(4) 105.3(4) . 2_57555
B Sr O1 172.9(4) 164.7(5) 169.0(4) . 4_46655
B Sr O2 131.1(5) 120.5(5) 125.4(5) . 2_56455
B Sr O2 123.1(5) 121.6(5) 122.3(5) . 2_56555
B Sr O2 125.4(4) 117.3(4) 121.4(4) . 4_45655
B Sr O2 134.8(5) 123.7(5) 129.4(5) . 4_46655
B Sr O2 140.2(5) 127.9(5) 134.1(5) . 6_45655
B Sr O2 116.8(4) 109.9(4) 113.4(4) . 6_46655
B Sr O2 127.6(5) 117.7(5) 122.3(5) . 8_55455
B Sr O2 120.1(5) 118.7(5) 119.4(5) . 8_55555
B Sr O3 23.4(5) 22.7(5) 23.1(5) . 1_55655
B Sr O3 98.0(8) 79.9(8) 89.0(8) . 2_56555
B Sr O3 90.5(8) 73.4(7) 82.0(8) . 2_57555
B Sr O4 27.9(4) 24.7(4) 26.3(4) . .
B Sr O4 98.9(4) 92.5(4) 96.0(4) . 2_56555
B Sr O4 91.4(4) 85.5(4) 88.8(4) . 2_57555
B Sr O4 174.5(3) 168.8(4) 172.0(4) . 4_46655
B Sr B 100.6(3) 97.9(3) 99.4(3) 2_56455 2_56555
B Sr B 72.4(3) 70.2(3) 71.4(3) 2_56455 2_57455
B Sr B 163.0(4) 150.2(4) 156.4(4) 2_56455 2_57555
B Sr B 53.7(3) 52.4(3) 53.1(3) 2_56455 4_46655
B Sr B 60.4(3) 58.9(3) 59.7(3) 2_56455 6_45655
B Sr B 103.4(4) 94.6(4) 99.0(4) 2_56455 7_56555
B Sr B 7.2(3) 7.2(3) 7.2(3) 2_56455 8_54455
B Sr B 107.5(3) 104.1(3) 105.9(3) 2_56455 8_54555
B Sr B 79.7(3) 77.4(3) 78.6(3) 2_56455 8_55455
B Sr B 165.2(4) 153.0(4) 159.0(4) 2_56455 8_55555
B Sr Si 108.5(6) 99.3(6) 103.9(6) 2_56455 .
B Sr Si 4.4(7) 4.0(7) 4.2(7) 2_56455 2_56455
B Sr Si 104.9(5) 101.5(5) 103.3(5) 2_56455 2_56555
B Sr Si 77.3(5) 75.2(5) 76.3(5) 2_56455 2_57455
B Sr Si 161.8(7) 149.5(7) 155.5(7) 2_56455 2_57555
B Sr Si 54.5(5) 53.4(5) 53.9(5) 2_56455 4_46655
B Sr O1 90.3(3) 82.7(3) 86.2(3) 2_56455 .
B Sr O1 85.7(3) 83.7(3) 84.9(3) 2_56455 2_56555
B Sr O1 152.3(4) 142.1(4) 147.5(4) 2_56455 2_57555
B Sr O1 71.6(3) 69.4(3) 70.5(3) 2_56455 4_46655
B Sr O2 29.4(4) 29.0(4) 29.2(4) 2_56455 2_56455
B Sr O2 111.2(4) 105.5(4) 108.2(4) 2_56455 2_56555
B Sr O2 24.4(4) 23.9(4) 24.2(4) 2_56455 4_45655
B Sr O2 68.9(5) 67.9(5) 68.4(5) 2_56455 4_46655
B Sr O2 31.7(5) 30.0(5) 31.0(5) 2_56455 6_45655
B Sr O2 94.3(4) 93.3(4) 93.8(4) 2_56455 6_46655
B Sr O2 58.9(4) 58.2(4) 58.6(4) 2_56455 8_55455
B Sr O2 136.4(4) 127.2(4) 131.4(4) 2_56455 8_55555
B Sr O3 122.4(4) 114.6(4) 118.6(4) 2_56455 1_55655
B Sr O3 23.8(7) 14.4(6) 18.8(7) 2_56455 2_56555
B Sr O3 93.0(4) 88.4(3) 90.6(3) 2_56455 2_57555
B Sr O4 85.7(3) 78.5(3) 82.2(3) 2_56455 .
B Sr O4 87.1(3) 86.3(3) 86.8(3) 2_56455 2_56555
B Sr O4 164.0(4) 156.7(4) 160.9(4) 2_56455 2_57555
B Sr O4 74.8(3) 71.4(3) 73.2(3) 2_56455 4_46655
B Sr B 163.0(4) 151.7(4) 157.4(4) 2_56555 2_57455
B Sr B 70.3(3) 65.4(3) 67.8(3) 2_56555 2_57555
B Sr B 106.7(4) 97.9(4) 102.2(4) 2_56555 4_46655
B Sr B 112.6(4) 103.0(4) 107.7(4) 2_56555 6_45655
B Sr B 97.1(4) 94.6(4) 96.0(4) 2_56555 7_56555
B Sr B 107.5(3) 104.3(3) 106.0(3) 2_56555 8_54455
B Sr B 7.2(3) 6.9(3) 7.0(3) 2_56555 8_54555
B Sr B 165.2(4) 153.0(4) 159.0(4) 2_56555 8_55455
B Sr B 77.5(3) 72.3(3) 74.9(3) 2_56555 8_55555
B Sr Si 98.0(7) 95.4(6) 96.9(6) 2_56555 .
B Sr Si 101.8(5) 98.3(6) 100.2(6) 2_56555 2_56455
B Sr Si 5.6(5) 5.2(4) 5.4(5) 2_56555 2_56555
B Sr Si 161.6(8) 149.1(8) 155.3(8) 2_56555 2_57455
B Sr Si 72.4(5) 67.4(4) 69.9(4) 2_56555 2_57555
B Sr Si 112.6(6) 103.3(6) 107.9(6) 2_56555 4_46655
B Sr O1 116.7(3) 111.7(3) 114.2(3) 2_56555 .
B Sr O1 16.6(3) 15.9(3) 16.3(3) 2_56555 2_56555
B Sr O1 90.2(3) 82.8(3) 86.4(3) 2_56555 2_57555
B Sr O1 94.0(4) 84.4(3) 89.0(3) 2_56555 4_46655
B Sr O2 113.5(4) 107.2(4) 110.6(4) 2_56555 2_56455
B Sr O2 29.1(4) 27.4(4) 28.2(4) 2_56555 2_56555
B Sr O2 80.4(4) 76.7(4) 78.7(4) 2_56555 4_45655
B Sr O2 135.7(5) 122.4(5) 129.0(5) 2_56555 4_46655
B Sr O2 102.9(5) 95.3(5) 99.2(5) 2_56555 6_45655
B Sr O2 143.9(4) 132.0(4) 137.8(4) 2_56555 6_46655
B Sr O2 138.4(4) 128.4(4) 133.7(4) 2_56555 8_55455
B Sr O2 58.8(4) 54.7(4) 56.7(4) 2_56555 8_55555
B Sr O3 82.0(4) 79.6(4) 80.9(4) 2_56555 1_55655
B Sr O3 94.6(3) 91.3(3) 93.2(3) 2_56555 2_56555
B Sr O3 171.2(3) 160.1(6) 167.1(4) 2_56555 2_57555
B Sr O4 121.2(3) 115.7(3) 118.7(3) 2_56555 .
B Sr O4 17.2(3) 14.3(3) 15.7(3) 2_56555 2_56555
B Sr O4 92.9(4) 86.3(3) 89.7(4) 2_56555 2_57555
B Sr O4 90.6(3) 82.1(3) 86.3(3) 2_56555 4_46655
B Sr B 114.3(3) 110.3(3) 112.5(3) 2_57455 2_57555
B Sr B 56.4(4) 54.7(4) 55.6(4) 2_57455 4_46655
B Sr B 50.6(4) 48.9(4) 49.8(4) 2_57455 6_45655
B Sr B 111.0(4) 100.3(4) 105.6(4) 2_57455 7_56555
B Sr B 65.2(3) 63.1(3) 64.2(3) 2_57455 8_54455
B Sr B 163.8(4) 150.6(4) 157.1(4) 2_57455 8_54555
B Sr B 7.2(3) 7.2(3) 7.2(3) 2_57455 8_55455
B Sr B 107.5(3) 104.3(3) 106.0(3) 2_57455 8_55555
B Sr Si 110.4(7) 100.1(6) 105.2(7) 2_57455 .
B Sr Si 70.0(5) 68.1(5) 69.1(5) 2_57455 2_56455
B Sr Si 161.6(8) 149.3(7) 155.4(7) 2_57455 2_56555
B Sr Si 6.1(6) 6.0(6) 6.0(6) 2_57455 2_57455
B Sr Si 111.7(5) 107.6(5) 109.8(5) 2_57455 2_57555
B Sr Si 50.5(6) 49.2(6) 49.9(6) 2_57455 4_46655
B Sr O1 90.3(4) 82.0(3) 85.9(3) 2_57455 .
B Sr O1 147.6(4) 138.6(4) 143.5(4) 2_57455 2_56555
B Sr O1 92.3(3) 89.7(3) 91.2(3) 2_57455 2_57555
B Sr O1 69.8(4) 67.3(4) 68.6(4) 2_57455 4_46655
B Sr O2 52.3(4) 51.7(4) 52.0(4) 2_57455 2_56455
B Sr O2 138.3(5) 128.3(4) 132.8(5) 2_57455 2_56555
B Sr O2 87.5(4) 86.5(4) 87.0(4) 2_57455 4_45655
B Sr O2 29.4(5) 27.9(5) 28.8(5) 2_57455 4_46655
B Sr O2 62.7(5) 61.7(5) 62.3(5) 2_57455 6_45655
B Sr O2 29.5(4) 28.6(4) 29.2(4) 2_57455 6_46655
B Sr O2 24.7(4) 24.2(4) 24.4(4) 2_57455 8_55455
B Sr O2 116.3(4) 109.7(4) 112.8(4) 2_57455 8_55555
B Sr O3 126.0(4) 117.1(4) 121.6(4) 2_57455 1_55655
B Sr O3 86.0(4) 81.5(3) 83.6(3) 2_57455 2_56555
B Sr O3 28.1(6) 20.5(5) 24.0(6) 2_57455 2_57555
B Sr O4 85.2(4) 77.4(4) 81.5(4) 2_57455 .
B Sr O4 157.2(4) 151.8(4) 155.0(4) 2_57455 2_56555
B Sr O4 94.2(3) 93.2(3) 93.8(3) 2_57455 2_57555
B Sr O4 73.3(3) 69.6(3) 71.6(3) 2_57455 4_46655
B Sr B 114.1(4) 103.4(4) 108.6(4) 2_57555 4_46655
B Sr B 109.0(4) 99.2(4) 104.0(4) 2_57555 6_45655
B Sr B 103.3(4) 100.2(4) 101.9(4) 2_57555 7_56555
B Sr B 163.8(4) 150.6(4) 157.1(4) 2_57555 8_54455
B Sr B 63.2(3) 58.4(3) 60.8(3) 2_57555 8_54555
B Sr B 107.5(3) 104.1(3) 105.9(3) 2_57555 8_55455
B Sr B 7.2(3) 6.9(3) 7.0(3) 2_57555 8_55555
B Sr Si 98.7(7) 95.9(6) 97.5(7) 2_57555 .
B Sr Si 160.3(8) 146.8(8) 153.4(8) 2_57555 2_56455
B Sr Si 65.3(5) 60.5(4) 62.8(4) 2_57555 2_56555
B Sr Si 108.6(5) 104.3(6) 106.6(6) 2_57555 2_57455
B Sr Si 3.1(6) 2.7(6) 2.9(6) 2_57555 2_57555
B Sr Si 114.8(7) 104.4(7) 109.5(7) 2_57555 4_46655
B Sr O1 119.1(3) 113.8(3) 116.4(3) 2_57555 .
B Sr O1 83.1(3) 76.0(3) 79.6(3) 2_57555 2_56555
B Sr O1 22.5(3) 20.9(3) 21.7(3) 2_57555 2_57555
B Sr O1 94.4(4) 83.9(4) 88.9(4) 2_57555 4_46655
B Sr O2 140.6(5) 129.1(4) 135.1(4) 2_57555 2_56455
B Sr O2 52.4(4) 48.4(4) 50.3(4) 2_57555 2_56555
B Sr O2 139.3(4) 127.5(4) 133.3(4) 2_57555 4_45655
B Sr O2 107.9(5) 98.9(5) 103.5(5) 2_57555 4_46655
B Sr O2 135.9(5) 121.5(5) 128.7(5) 2_57555 6_45655
B Sr O2 86.7(4) 82.3(4) 84.6(4) 2_57555 6_46655
B Sr O2 118.7(4) 111.2(4) 115.2(4) 2_57555 8_55455
B Sr O2 24.9(4) 23.0(4) 23.9(4) 2_57555 8_55555
B Sr O3 81.3(4) 78.7(4) 80.1(4) 2_57555 1_55655
B Sr O3 164.2(3) 154.2(6) 160.4(4) 2_57555 2_56555
B Sr O3 101.6(3) 98.0(3) 100.2(3) 2_57555 2_57555
B Sr O4 124.1(4) 118.3(4) 121.5(4) 2_57555 .
B Sr O4 85.9(4) 79.4(3) 82.7(3) 2_57555 2_56555
B Sr O4 23.9(3) 21.2(3) 22.5(3) 2_57555 2_57555
B Sr O4 90.7(4) 81.5(3) 86.0(3) 2_57555 4_46655
B Sr B 9.0(2) 8.4(2) 8.7(2) 4_46655 6_45655
B Sr B 153.2(5) 143.8(5) 148.5(5) 4_46655 7_56555
B Sr B 50.6(4) 48.9(4) 49.8(4) 4_46655 8_54455
B Sr B 109.0(4) 99.2(4) 104.0(4) 4_46655 8_54555
B Sr B 60.4(3) 58.9(3) 59.7(3) 4_46655 8_55455
B Sr B 112.6(4) 103.0(4) 107.7(4) 4_46655 8_55555
B Sr Si 156.9(8) 147.1(8) 152.0(8) 4_46655 .
B Sr Si 49.6(7) 48.0(7) 48.9(7) 4_46655 2_56455
B Sr Si 106.2(7) 97.1(7) 101.5(7) 4_46655 2_56555
B Sr Si 56.3(7) 54.5(7) 55.5(7) 4_46655 2_57455
B Sr Si 111.4(7) 101.5(7) 106.3(7) 4_46655 2_57555
B Sr Si 5.9(5) 5.5(5) 5.7(5) 4_46655 4_46655
B Sr O1 133.0(4) 125.9(4) 129.3(4) 4_46655 .
B Sr O1 92.0(4) 83.9(4) 88.0(4) 4_46655 2_56555
B Sr O1 98.9(4) 89.9(4) 94.4(4) 4_46655 2_57555
B Sr O1 21.0(4) 20.4(4) 20.7(4) 4_46655 4_46655
B Sr O2 26.7(4) 25.6(4) 26.2(4) 4_46655 2_56455
B Sr O2 90.2(4) 82.3(4) 85.9(4) 4_46655 2_56555
B Sr O2 48.4(3) 46.5(3) 47.5(3) 4_46655 4_45655
B Sr O2 31.4(5) 28.7(5) 30.1(5) 4_46655 4_46655
B Sr O2 23.8(5) 21.2(5) 22.6(5) 4_46655 6_45655
B Sr O2 57.1(4) 54.7(3) 56.0(3) 4_46655 6_46655
B Sr O2 31.8(4) 30.5(4) 31.2(4) 4_46655 8_55455
B Sr O2 92.8(4) 84.5(4) 88.3(4) 4_46655 8_55555
B Sr O3 174.8(3) 166.9(5) 171.3(4) 4_46655 1_55655
B Sr O3 77.5(7) 66.0(7) 71.6(7) 4_46655 2_56555
B Sr O3 84.1(7) 73.0(7) 78.4(7) 4_46655 2_57555
B Sr O4 127.1(4) 120.5(4) 123.9(4) 4_46655 .
B Sr O4 106.5(4) 97.8(4) 101.9(4) 4_46655 2_56555
B Sr O4 114.1(4) 104.3(4) 109.0(4) 4_46655 2_57555
B Sr O4 25.2(4) 23.1(3) 24.2(4) 4_46655 4_46655
B Sr B 154.8(5) 145.0(5) 149.9(5) 6_45655 7_56555
B Sr B 56.4(4) 54.7(4) 55.6(4) 6_45655 8_54455
B Sr B 114.1(4) 103.4(4) 108.6(4) 6_45655 8_54555
B Sr B 53.7(3) 52.4(3) 53.1(3) 6_45655 8_55455
B Sr B 106.7(4) 97.9(4) 102.2(4) 6_45655 8_55555
B Sr Si 156.9(8) 147.1(8) 152.0(8) 6_45655 .
B Sr Si 56.3(7) 54.5(7) 55.5(7) 6_45655 2_56455
B Sr Si 111.4(7) 101.5(7) 106.3(7) 6_45655 2_56555
B Sr Si 49.6(7) 48.0(7) 48.9(7) 6_45655 2_57455
B Sr Si 106.2(7) 97.1(7) 101.5(7) 6_45655 2_57555
B Sr Si 5.9(5) 5.5(5) 5.7(5) 6_45655 4_46655
B Sr O1 133.0(4) 125.9(4) 129.3(4) 6_45655 .
B Sr O1 98.9(4) 89.9(4) 94.4(4) 6_45655 2_56555
B Sr O1 92.0(4) 83.9(4) 88.0(4) 6_45655 2_57555
B Sr O1 21.0(4) 20.4(4) 20.7(4) 6_45655 4_46655
B Sr O2 31.8(4) 30.5(4) 31.2(4) 6_45655 2_56455
B Sr O2 92.8(4) 84.5(4) 88.2(4) 6_45655 2_56555
B Sr O2 57.1(4) 54.7(3) 56.0(3) 6_45655 4_45655
B Sr O2 23.8(5) 21.2(5) 22.6(5) 6_45655 4_46655
B Sr O2 31.4(5) 28.7(5) 30.1(5) 6_45655 6_45655
B Sr O2 48.4(3) 46.5(3) 47.5(3) 6_45655 6_46655
B Sr O2 26.7(4) 25.6(4) 26.2(4) 6_45655 8_55455
B Sr O2 90.2(4) 82.3(4) 85.9(4) 6_45655 8_55555
B Sr O3 174.8(3) 166.9(5) 171.3(4) 6_45655 1_55655
B Sr O3 84.1(7) 72.9(7) 78.4(7) 6_45655 2_56555
B Sr O3 77.5(7) 66.0(8) 71.6(7) 6_45655 2_57555
B Sr O4 127.1(4) 120.5(4) 123.9(4) 6_45655 .
B Sr O4 114.2(4) 104.3(4) 109.0(4) 6_45655 2_56555
B Sr O4 106.4(4) 97.8(4) 101.9(4) 6_45655 2_57555
B Sr O4 25.2(4) 23.1(3) 24.2(4) 6_45655 4_46655
B Sr B 105.5(4) 95.8(4) 100.6(4) 7_56555 8_54455
B Sr B 98.4(4) 95.7(4) 97.2(4) 7_56555 8_54555
B Sr B 109.9(4) 100.1(4) 104.9(4) 7_56555 8_55455
B Sr B 102.9(4) 100.0(4) 101.6(4) 7_56555 8_55555
B Sr Si 5.5(4) 5.0(4) 5.2(4) 7_56555 .
B Sr Si 107.7(8) 98.3(8) 103.0(8) 7_56555 2_56455
B Sr Si 99.9(7) 97.6(7) 98.9(7) 7_56555 2_56555
B Sr Si 113.9(8) 103.5(8) 108.7(8) 7_56555 2_57455
B Sr Si 105.1(7) 102.5(7) 103.9(7) 7_56555 2_57555
B Sr Si 150.8(8) 140.8(8) 145.8(8) 7_56555 4_46655
B Sr O1 22.1(4) 19.4(3) 20.6(4) 7_56555 .
B Sr O1 107.4(4) 103.1(4) 105.3(4) 7_56555 2_56555
B Sr O1 114.7(4) 110.0(4) 112.4(4) 7_56555 2_57555
B Sr O1 172.9(4) 164.7(5) 169.0(4) 7_56555 4_46655
B Sr O2 127.6(5) 117.7(5) 122.3(5) 7_56555 2_56455
B Sr O2 120.1(5) 118.7(5) 119.4(5) 7_56555 2_56555
B Sr O2 116.8(4) 109.9(4) 113.4(4) 7_56555 4_45655
B Sr O2 140.2(5) 127.9(5) 134.1(5) 7_56555 4_46655
B Sr O2 134.8(5) 123.7(5) 129.4(5) 7_56555 6_45655
B Sr O2 125.4(4) 117.3(4) 121.4(4) 7_56555 6_46655
B Sr O2 131.1(5) 120.5(5) 125.4(5) 7_56555 8_55455
B Sr O2 123.1(5) 121.6(5) 122.3(5) 7_56555 8_55555
B Sr O3 23.4(5) 22.7(5) 23.1(5) 7_56555 1_55655
B Sr O3 90.5(8) 73.4(7) 82.0(8) 7_56555 2_56555
B Sr O3 98.0(8) 79.9(8) 89.0(8) 7_56555 2_57555
B Sr O4 27.9(4) 24.7(4) 26.3(4) 7_56555 .
B Sr O4 91.4(4) 85.4(4) 88.8(4) 7_56555 2_56555
B Sr O4 98.9(4) 92.5(4) 96.0(4) 7_56555 2_57555
B Sr O4 174.5(3) 168.8(4) 172.0(4) 7_56555 4_46655
B Sr B 114.3(3) 110.3(3) 112.5(3) 8_54455 8_54555
B Sr B 72.4(3) 70.2(3) 71.4(3) 8_54455 8_55455
B Sr B 163.0(4) 151.7(4) 157.4(4) 8_54455 8_55555
B Sr Si 110.4(7) 100.1(6) 105.2(7) 8_54455 .
B Sr Si 6.1(6) 6.0(6) 6.0(6) 8_54455 2_56455
B Sr Si 111.7(5) 107.6(5) 109.8(5) 8_54455 2_56555
B Sr Si 70.0(5) 68.1(5) 69.1(5) 8_54455 2_57455
B Sr Si 161.6(8) 149.3(7) 155.4(7) 8_54455 2_57555
B Sr Si 50.5(6) 49.2(6) 49.9(6) 8_54455 4_46655
B Sr O1 90.3(4) 82.0(3) 85.9(3) 8_54455 .
B Sr O1 92.3(3) 89.7(3) 91.2(3) 8_54455 2_56555
B Sr O1 147.6(4) 138.6(4) 143.5(4) 8_54455 2_57555
B Sr O1 69.8(4) 67.3(4) 68.6(4) 8_54455 4_46655
B Sr O2 24.7(4) 24.2(4) 24.4(4) 8_54455 2_56455
B Sr O2 116.3(4) 109.7(4) 112.7(4) 8_54455 2_56555
B Sr O2 29.5(4) 28.6(4) 29.2(4) 8_54455 4_45655
B Sr O2 62.7(5) 61.7(5) 62.2(5) 8_54455 4_46655
B Sr O2 29.4(5) 27.9(5) 28.8(5) 8_54455 6_45655
B Sr O2 87.5(4) 86.4(4) 87.0(4) 8_54455 6_46655
B Sr O2 52.3(4) 51.7(4) 52.0(4) 8_54455 8_55455
B Sr O2 138.3(5) 128.3(4) 132.9(5) 8_54455 8_55555
B Sr O3 126.0(4) 117.1(4) 121.6(4) 8_54455 1_55655
B Sr O3 28.1(6) 20.5(5) 24.0(6) 8_54455 2_56555
B Sr O3 86.0(4) 81.5(3) 83.6(3) 8_54455 2_57555
B Sr O4 85.2(4) 77.4(4) 81.5(4) 8_54455 .
B Sr O4 94.2(3) 93.2(3) 93.8(3) 8_54455 2_56555
B Sr O4 157.2(4) 151.8(4) 155.0(4) 8_54455 2_57555
B Sr O4 73.3(3) 69.6(3) 71.6(3) 8_54455 4_46655
B Sr B 163.0(4) 150.2(4) 156.4(4) 8_54555 8_55455
B Sr B 70.3(3) 65.4(3) 67.8(3) 8_54555 8_55555
B Sr Si 98.7(7) 95.9(6) 97.5(7) 8_54555 .
B Sr Si 108.6(5) 104.3(6) 106.6(6) 8_54555 2_56455
B Sr Si 3.1(6) 2.7(6) 2.9(6) 8_54555 2_56555
B Sr Si 160.3(8) 146.8(8) 153.4(8) 8_54555 2_57455
B Sr Si 65.3(5) 60.5(4) 62.8(4) 8_54555 2_57555
B Sr Si 114.8(7) 104.4(7) 109.5(7) 8_54555 4_46655
B Sr O1 119.1(3) 113.8(3) 116.4(3) 8_54555 .
B Sr O1 22.5(3) 20.9(3) 21.7(3) 8_54555 2_56555
B Sr O1 83.1(3) 76.0(3) 79.6(3) 8_54555 2_57555
B Sr O1 94.4(4) 83.9(4) 88.9(4) 8_54555 4_46655
B Sr O2 118.7(4) 111.2(4) 115.2(4) 8_54555 2_56455
B Sr O2 24.9(4) 23.0(4) 23.9(4) 8_54555 2_56555
B Sr O2 86.7(4) 82.3(4) 84.6(4) 8_54555 4_45655
B Sr O2 135.9(5) 121.5(5) 128.7(5) 8_54555 4_46655
B Sr O2 107.9(5) 98.9(5) 103.5(5) 8_54555 6_45655
B Sr O2 139.3(4) 127.5(4) 133.3(4) 8_54555 6_46655
B Sr O2 140.6(5) 129.1(4) 135.1(4) 8_54555 8_55455
B Sr O2 52.4(4) 48.4(4) 50.4(4) 8_54555 8_55555
B Sr O3 81.3(4) 78.7(4) 80.1(4) 8_54555 1_55655
B Sr O3 101.6(3) 98.0(3) 100.2(3) 8_54555 2_56555
B Sr O3 164.2(3) 154.2(6) 160.4(4) 8_54555 2_57555
B Sr O4 124.1(4) 118.3(4) 121.5(4) 8_54555 .
B Sr O4 23.9(3) 21.2(3) 22.5(3) 8_54555 2_56555
B Sr O4 85.8(4) 79.4(3) 82.7(3) 8_54555 2_57555
B Sr O4 90.7(4) 81.5(3) 86.0(3) 8_54555 4_46655
B Sr B 100.6(3) 97.9(3) 99.4(3) 8_55455 8_55555
B Sr Si 108.5(6) 99.3(6) 103.9(6) 8_55455 .
B Sr Si 77.3(5) 75.2(5) 76.3(5) 8_55455 2_56455
B Sr Si 161.8(7) 149.5(7) 155.5(7) 8_55455 2_56555
B Sr Si 4.4(7) 4.0(7) 4.2(7) 8_55455 2_57455
B Sr Si 104.9(5) 101.5(5) 103.3(5) 8_55455 2_57555
B Sr Si 54.5(5) 53.4(5) 53.9(5) 8_55455 4_46655
B Sr O1 90.3(3) 82.7(3) 86.2(3) 8_55455 .
B Sr O1 152.3(4) 142.1(4) 147.5(4) 8_55455 2_56555
B Sr O1 85.7(3) 83.7(3) 84.9(3) 8_55455 2_57555
B Sr O1 71.6(3) 69.4(3) 70.5(3) 8_55455 4_46655
B Sr O2 58.9(4) 58.2(4) 58.6(4) 8_55455 2_56455
B Sr O2 136.4(4) 127.2(4) 131.4(4) 8_55455 2_56555
B Sr O2 94.3(4) 93.3(4) 93.8(4) 8_55455 4_45655
B Sr O2 31.7(5) 30.0(5) 31.0(5) 8_55455 4_46655
B Sr O2 68.9(5) 67.9(5) 68.4(5) 8_55455 6_45655
B Sr O2 24.4(4) 23.9(4) 24.2(4) 8_55455 6_46655
B Sr O2 29.4(4) 29.0(4) 29.2(4) 8_55455 8_55455
B Sr O2 111.2(4) 105.5(4) 108.2(4) 8_55455 8_55555
B Sr O3 122.4(4) 114.6(4) 118.6(4) 8_55455 1_55655
B Sr O3 93.0(4) 88.4(3) 90.6(3) 8_55455 2_56555
B Sr O3 23.9(7) 14.4(6) 18.8(7) 8_55455 2_57555
B Sr O4 85.7(3) 78.5(3) 82.2(3) 8_55455 .
B Sr O4 164.0(4) 156.7(4) 160.9(4) 8_55455 2_56555
B Sr O4 87.1(3) 86.3(3) 86.8(3) 8_55455 2_57555
B Sr O4 74.8(3) 71.4(3) 73.2(3) 8_55455 4_46655
B Sr Si 98.0(7) 95.4(6) 96.9(6) 8_55555 .
B Sr Si 161.6(8) 149.1(8) 155.3(8) 8_55555 2_56455
B Sr Si 72.4(5) 67.4(4) 69.9(4) 8_55555 2_56555
B Sr Si 101.8(5) 98.3(6) 100.2(6) 8_55555 2_57455
B Sr Si 5.6(5) 5.2(4) 5.4(5) 8_55555 2_57555
B Sr Si 112.6(6) 103.3(6) 107.9(6) 8_55555 4_46655
B Sr O1 116.7(3) 111.7(3) 114.2(3) 8_55555 .
B Sr O1 90.2(3) 82.8(3) 86.4(3) 8_55555 2_56555
B Sr O1 16.6(3) 15.9(3) 16.3(3) 8_55555 2_57555
B Sr O1 94.0(4) 84.4(3) 89.0(3) 8_55555 4_46655
B Sr O2 138.4(4) 128.4(4) 133.7(4) 8_55555 2_56455
B Sr O2 58.8(4) 54.7(4) 56.7(4) 8_55555 2_56555
B Sr O2 143.9(4) 132.0(4) 137.8(4) 8_55555 4_45655
B Sr O2 102.9(5) 95.3(5) 99.2(5) 8_55555 4_46655
B Sr O2 135.7(5) 122.4(5) 129.0(5) 8_55555 6_45655
B Sr O2 80.4(4) 76.7(4) 78.7(4) 8_55555 6_46655
B Sr O2 113.5(4) 107.2(4) 110.6(4) 8_55555 8_55455
B Sr O2 29.1(4) 27.4(4) 28.2(4) 8_55555 8_55555
B Sr O3 82.0(4) 79.6(4) 80.9(4) 8_55555 1_55655
B Sr O3 171.2(3) 160.1(6) 167.0(4) 8_55555 2_56555
B Sr O3 94.6(3) 91.3(3) 93.2(3) 8_55555 2_57555
B Sr O4 121.2(3) 115.7(3) 118.7(3) 8_55555 .
B Sr O4 93.0(4) 86.3(3) 89.7(4) 8_55555 2_56555
B Sr O4 17.1(3) 14.3(3) 15.7(3) 8_55555 2_57555
B Sr O4 90.6(3) 82.1(3) 86.3(3) 8_55555 4_46655
Si Sr Si 112.8(9) 102.9(9) 107.8(9) . 2_56455
Si Sr Si 100.4(9) 98.1(9) 99.3(9) . 2_56555
Si Sr Si 112.8(9) 102.9(9) 107.8(9) . 2_57455
Si Sr Si 100.4(9) 98.1(9) 99.3(9) . 2_57555
Si Sr Si 153.6(10) 143.4(10) 148.6(10) . 4_46655
Si Sr O1 24.1(8) 21.3(7) 22.6(7) . .
Si Sr O1 109.4(6) 105.1(5) 107.3(5) . 2_56555
Si Sr O1 109.4(6) 105.1(5) 107.3(5) . 2_57555
Si Sr O1 177.3(8) 167.8(8) 172.6(8) . 4_46655
Si Sr O2 131.8(8) 121.5(7) 126.3(8) . 2_56455
Si Sr O2 119.3(8) 117.9(8) 118.6(8) . 2_56555
Si Sr O2 122.3(4) 114.9(5) 118.6(5) . 4_45655
Si Sr O2 139.7(8) 128.0(7) 134.0(7) . 4_46655
Si Sr O2 139.7(8) 128.0(7) 134.0(7) . 6_45655
Si Sr O2 122.3(4) 114.9(5) 118.6(5) . 6_46655
Si Sr O2 131.8(8) 121.5(7) 126.3(8) . 8_55455
Si Sr O2 119.3(8) 117.9(8) 118.6(8) . 8_55555
Si Sr O3 20.5(8) 19.7(8) 20.2(8) . 1_55655
Si Sr O3 95.8(9) 78.2(8) 87.1(9) . 2_56555
Si Sr O3 95.8(9) 78.3(8) 87.1(9) . 2_57555
Si Sr O4 30.0(8) 26.8(7) 28.5(8) . .
Si Sr O4 93.5(6) 87.5(5) 90.9(5) . 2_56555
Si Sr O4 93.5(6) 87.5(5) 90.9(5) . 2_57555
Si Sr O4 180.0(5) 172.1(7) 176.1(8) . 4_46655
Si Sr Si 105.9(7) 101.6(7) 103.9(7) 2_56455 2_56555
Si Sr Si 74.6(7) 72.9(6) 73.8(6) 2_56455 2_57455
Si Sr Si 158.7(10) 145.9(10) 152.2(10) 2_56455 2_57555
Si Sr Si 50.4(8) 49.0(8) 49.7(8) 2_56455 4_46655
Si Sr O1 94.0(8) 85.8(8) 89.6(8) 2_56455 .
Si Sr O1 86.4(6) 83.7(6) 85.3(6) 2_56455 2_56555
Si Sr O1 148.3(7) 137.7(8) 143.3(7) 2_56455 2_57555
Si Sr O1 67.7(8) 65.1(7) 66.4(7) 2_56455 4_46655
Si Sr O2 25.3(7) 25.0(7) 25.1(7) 2_56455 2_56455
Si Sr O2 110.4(7) 103.9(7) 106.9(7) 2_56455 2_56555
Si Sr O2 23.6(7) 22.7(7) 23.2(7) 2_56455 4_45655
Si Sr O2 65.1(7) 64.2(7) 64.6(7) 2_56455 4_46655
Si Sr O2 27.3(8) 26.0(8) 26.8(8) 2_56455 6_45655
Si Sr O2 91.0(6) 89.7(6) 90.4(6) 2_56455 6_46655
Si Sr O2 55.4(6) 54.8(6) 55.1(6) 2_56455 8_55455
Si Sr O2 133.8(8) 124.0(8) 128.5(8) 2_56455 8_55555
Si Sr O3 126.8(7) 118.5(8) 122.8(7) 2_56455 1_55655
Si Sr O3 28.0(9) 18.5(8) 23.0(9) 2_56455 2_56555
Si Sr O3 91.7(6) 87.1(5) 89.2(6) 2_56455 2_57555
Si Sr O4 89.2(8) 81.4(8) 85.5(8) 2_56455 .
Si Sr O4 88.9(5) 87.5(5) 88.3(5) 2_56455 2_56555
Si Sr O4 160.7(6) 152.3(7) 156.9(7) 2_56455 2_57555
Si Sr O4 71.0(7) 67.2(7) 69.2(7) 2_56455 4_46655
Si Sr Si 158.7(10) 145.9(10) 152.2(10) 2_56555 2_57455
Si Sr Si 67.2(5) 62.4(5) 64.8(5) 2_56555 2_57555
Si Sr Si 112.0(9) 102.3(9) 107.1(9) 2_56555 4_46655
Si Sr O1 120.2(6) 115.5(7) 117.8(7) 2_56555 .
Si Sr O1 19.6(5) 18.2(5) 18.9(5) 2_56555 2_56555
Si Sr O1 84.7(5) 77.6(4) 81.1(4) 2_56555 2_57555
Si Sr O1 92.0(7) 82.2(7) 86.9(7) 2_56555 4_46655
Si Sr O2 115.6(7) 108.5(7) 112.3(7) 2_56555 2_56455
Si Sr O2 24.2(7) 22.7(6) 23.4(6) 2_56555 2_56555
Si Sr O2 83.8(6) 79.6(5) 81.8(5) 2_56555 4_45655
Si Sr O2 133.7(8) 120.0(8) 126.8(8) 2_56555 4_46655
Si Sr O2 104.8(7) 96.3(7) 100.6(7) 2_56555 6_45655
Si Sr O2 138.9(7) 127.5(6) 133.1(6) 2_56555 6_46655
Si Sr O2 137.8(8) 127.1(7) 132.7(7) 2_56555 8_55455
Si Sr O2 53.3(6) 49.5(5) 51.3(5) 2_56555 8_55555
Si Sr O3 83.3(7) 81.2(7) 82.3(7) 2_56555 1_55655
Si Sr O3 99.9(4) 95.7(4) 98.1(4) 2_56555 2_56555
Si Sr O3 166.6(4) 155.0(7) 162.0(5) 2_56555 2_57555
Si Sr O4 125.0(6) 119.7(7) 122.6(7) 2_56555 .
Si Sr O4 22.7(5) 19.5(4) 21.1(5) 2_56555 2_56555
Si Sr O4 88.1(5) 81.5(4) 84.9(5) 2_56555 2_57555
Si Sr O4 88.4(7) 79.8(7) 84.0(7) 2_56555 4_46655
Si Sr Si 105.9(7) 101.6(7) 103.9(7) 2_57455 2_57555
Si Sr Si 50.4(8) 49.0(8) 49.7(8) 2_57455 4_46655
Si Sr O1 94.0(8) 85.8(8) 89.6(8) 2_57455 .
Si Sr O1 148.3(7) 137.7(8) 143.3(7) 2_57455 2_56555
Si Sr O1 86.4(6) 83.7(6) 85.3(6) 2_57455 2_57555
Si Sr O1 67.7(8) 65.1(7) 66.4(7) 2_57455 4_46655
Si Sr O2 55.4(6) 54.8(6) 55.1(6) 2_57455 2_56455
Si Sr O2 133.8(8) 124.0(8) 128.4(8) 2_57455 2_56555
Si Sr O2 91.0(6) 89.7(6) 90.4(6) 2_57455 4_45655
Si Sr O2 27.3(8) 26.0(8) 26.8(8) 2_57455 4_46655
Si Sr O2 65.1(7) 64.2(7) 64.6(7) 2_57455 6_45655
Si Sr O2 23.6(7) 22.7(7) 23.2(7) 2_57455 6_46655
Si Sr O2 25.3(7) 25.0(7) 25.1(7) 2_57455 8_55455
Si Sr O2 110.4(7) 103.9(7) 107.0(7) 2_57455 8_55555
Si Sr O3 126.8(7) 118.5(8) 122.8(7) 2_57455 1_55655
Si Sr O3 91.7(6) 87.1(5) 89.2(6) 2_57455 2_56555
Si Sr O3 28.0(9) 18.5(8) 23.0(9) 2_57455 2_57555
Si Sr O4 89.2(8) 81.4(8) 85.5(8) 2_57455 .
Si Sr O4 160.7(6) 152.3(7) 156.9(7) 2_57455 2_56555
Si Sr O4 88.9(5) 87.5(5) 88.3(5) 2_57455 2_57555
Si Sr O4 71.0(7) 67.2(7) 69.2(7) 2_57455 4_46655
Si Sr Si 112.0(9) 102.3(9) 107.1(9) 2_57555 4_46655
Si Sr O1 120.2(6) 115.5(7) 117.8(7) 2_57555 .
Si Sr O1 84.7(5) 77.6(4) 81.1(4) 2_57555 2_56555
Si Sr O1 19.6(5) 18.2(5) 18.9(5) 2_57555 2_57555
Si Sr O1 92.0(7) 82.2(7) 86.9(7) 2_57555 4_46655
Si Sr O2 137.8(8) 127.1(7) 132.7(7) 2_57555 2_56455
Si Sr O2 53.3(6) 49.5(5) 51.3(5) 2_57555 2_56555
Si Sr O2 138.9(7) 127.5(6) 133.1(6) 2_57555 4_45655
Si Sr O2 104.8(7) 96.3(7) 100.6(7) 2_57555 4_46655
Si Sr O2 133.7(8) 120.0(8) 126.8(8) 2_57555 6_45655
Si Sr O2 83.8(6) 79.6(5) 81.8(5) 2_57555 6_46655
Si Sr O2 115.6(7) 108.5(7) 112.3(7) 2_57555 8_55455
Si Sr O2 24.2(7) 22.7(6) 23.4(6) 2_57555 8_55555
Si Sr O3 83.3(7) 81.2(7) 82.3(7) 2_57555 1_55655
Si Sr O3 166.6(4) 155.0(7) 162.0(5) 2_57555 2_56555
Si Sr O3 99.9(4) 95.7(4) 98.1(4) 2_57555 2_57555
Si Sr O4 125.0(6) 119.7(7) 122.6(7) 2_57555 .
Si Sr O4 88.2(5) 81.5(4) 84.9(5) 2_57555 2_56555
Si Sr O4 22.7(5) 19.5(4) 21.1(5) 2_57555 2_57555
Si Sr O4 88.4(7) 79.8(7) 84.0(7) 2_57555 4_46655
Si Sr O1 129.6(8) 122.1(8) 125.7(8) 4_46655 .
Si Sr O1 98.0(6) 89.4(6) 93.8(6) 4_46655 2_56555
Si Sr O1 98.0(6) 89.4(6) 93.8(6) 4_46655 2_57555
Si Sr O1 24.4(8) 23.6(7) 24.0(8) 4_46655 4_46655
Si Sr O2 25.9(7) 25.0(6) 25.5(6) 4_46655 2_56455
Si Sr O2 95.2(8) 86.9(7) 90.6(8) 4_46655 2_56555
Si Sr O2 52.0(3) 50.1(3) 51.1(3) 4_46655 4_45655
Si Sr O2 25.7(6) 23.5(5) 24.6(5) 4_46655 4_46655
Si Sr O2 25.7(6) 23.5(5) 24.6(5) 4_46655 6_45655
Si Sr O2 52.0(3) 50.1(3) 51.1(3) 4_46655 6_46655
Si Sr O2 25.9(7) 25.0(6) 25.5(6) 4_46655 8_55455
Si Sr O2 95.2(8) 86.9(7) 90.6(8) 4_46655 8_55555
Si Sr O3 173.4(8) 163.8(9) 168.7(8) 4_46655 1_55655
Si Sr O3 78.2(8) 67.4(8) 72.7(8) 4_46655 2_56555
Si Sr O3 78.2(8) 67.4(8) 72.7(8) 4_46655 2_57555
Si Sr O4 123.6(8) 116.7(8) 120.3(8) 4_46655 .
Si Sr O4 112.3(5) 103.3(5) 107.6(5) 4_46655 2_56555
Si Sr O4 112.2(5) 103.3(5) 107.6(5) 4_46655 2_57555
Si Sr O4 28.7(8) 26.3(7) 27.5(7) 4_46655 4_46655
O1 Sr O1 123.5(3) 117.1(3) 120.3(3) . 2_56555
O1 Sr O1 123.6(3) 117.1(3) 120.3(3) . 2_57555
O1 Sr O1 153.3(4) 146.4(4) 149.7(4) . 4_46655
O1 Sr O2 109.1(4) 101.2(4) 104.5(4) . 2_56455
O1 Sr O2 141.1(4) 138.1(4) 139.8(4) . 2_56555
O1 Sr O2 109.7(3) 102.8(3) 106.3(3) . 4_45655
O1 Sr O2 118.9(5) 109.0(5) 114.0(5) . 4_46655
O1 Sr O2 118.9(5) 109.0(5) 114.0(5) . 6_45655
O1 Sr O2 109.7(3) 102.8(3) 106.3(3) . 6_46655
O1 Sr O2 109.1(4) 101.2(4) 104.5(4) . 8_55455
O1 Sr O2 141.1(4) 138.1(4) 139.8(4) . 8_55555
O1 Sr O3 43.9(4) 41.6(4) 42.7(4) . 1_55655
O1 Sr O3 80.0(8) 64.5(7) 71.9(7) . 2_56555
O1 Sr O3 80.1(8) 64.5(7) 71.9(7) . 2_57555
O1 Sr O4 6.0(3) 5.4(3) 5.7(3) . .
O1 Sr O4 108.4(3) 100.0(3) 104.3(3) . 2_56555
O1 Sr O4 108.4(3) 100.1(3) 104.3(3) . 2_57555
O1 Sr O4 156.0(3) 150.7(3) 153.4(3) . 4_46655
O1 Sr O1 100.4(4) 89.7(3) 95.0(3) 2_56555 2_57555
O1 Sr O1 82.5(4) 73.0(3) 77.6(3) 2_56555 4_46655
O1 Sr O2 96.9(4) 91.4(4) 94.3(4) 2_56555 2_56455
O1 Sr O2 32.8(4) 29.5(4) 31.1(4) 2_56555 2_56555
O1 Sr O2 64.3(4) 61.7(4) 63.1(4) 2_56555 4_45655
O1 Sr O2 122.7(6) 111.1(5) 117.1(5) 2_56555 4_46655
O1 Sr O2 86.4(5) 80.0(5) 83.4(5) 2_56555 6_45655
O1 Sr O2 139.5(4) 126.7(4) 133.4(4) 2_56555 6_46655
O1 Sr O2 123.3(5) 114.4(4) 119.1(5) 2_56555 8_55455
O1 Sr O2 66.1(4) 60.2(4) 63.0(4) 2_56555 8_55555
O1 Sr O3 95.6(4) 92.3(4) 94.0(4) 2_56555 1_55655
O1 Sr O3 83.9(3) 79.0(4) 81.7(4) 2_56555 2_56555
O1 Sr O3 174.7(6) 154.7(8) 165.7(8) 2_56555 2_57555
O1 Sr O4 126.9(3) 119.8(3) 123.6(3) 2_56555 .
O1 Sr O4 17.7(4) 16.1(4) 16.9(4) 2_56555 2_56555
O1 Sr O4 106.3(4) 97.3(4) 101.8(4) 2_56555 2_57555
O1 Sr O4 79.7(3) 71.1(3) 75.5(3) 2_56555 4_46655
O1 Sr O1 82.5(4) 73.0(3) 77.6(3) 2_57555 4_46655
O1 Sr O2 123.3(5) 114.4(4) 119.1(5) 2_57555 2_56455
O1 Sr O2 66.1(4) 60.2(4) 63.0(4) 2_57555 2_56555
O1 Sr O2 139.5(4) 127.0(4) 133.4(4) 2_57555 4_45655
O1 Sr O2 86.4(5) 79.9(5) 83.4(5) 2_57555 4_46655
O1 Sr O2 122.7(6) 110.9(5) 117.1(5) 2_57555 6_45655
O1 Sr O2 64.3(4) 61.6(4) 63.1(4) 2_57555 6_46655
O1 Sr O2 96.9(4) 91.4(4) 94.4(4) 2_57555 8_55455
O1 Sr O2 32.8(4) 29.5(4) 31.1(4) 2_57555 8_55555
O1 Sr O3 95.6(4) 92.3(4) 94.0(4) 2_57555 1_55655
O1 Sr O3 174.7(6) 154.7(8) 165.7(8) 2_57555 2_56555
O1 Sr O3 83.9(3) 79.1(4) 81.7(4) 2_57555 2_57555
O1 Sr O4 126.9(3) 119.8(3) 123.6(3) 2_57555 .
O1 Sr O4 106.3(4) 97.3(4) 101.9(4) 2_57555 2_56555
O1 Sr O4 17.7(4) 16.1(4) 16.9(4) 2_57555 2_57555
O1 Sr O4 79.7(3) 71.1(3) 75.5(3) 2_57555 4_46655
O1 Sr O2 47.2(4) 45.4(4) 46.3(4) 4_46655 2_56455
O1 Sr O2 71.5(4) 64.2(4) 67.5(4) 4_46655 2_56555
O1 Sr O2 59.4(3) 56.5(3) 58.0(3) 4_46655 4_45655
O1 Sr O2 41.8(5) 38.0(5) 39.9(5) 4_46655 4_46655
O1 Sr O2 41.8(5) 38.0(5) 39.9(5) 4_46655 6_45655
O1 Sr O2 59.4(3) 56.5(3) 58.0(3) 4_46655 6_46655
O1 Sr O2 47.2(4) 45.4(4) 46.3(4) 4_46655 8_55455
O1 Sr O2 71.5(4) 64.2(4) 67.5(4) 4_46655 8_55555
O1 Sr O3 171.9(5) 163.0(5) 167.2(5) 4_46655 1_55655
O1 Sr O3 94.3(7) 81.5(8) 87.6(8) 4_46655 2_56555
O1 Sr O3 94.3(7) 81.5(8) 87.6(8) 4_46655 2_57555
O1 Sr O4 147.3(4) 140.9(4) 144.2(4) 4_46655 .
O1 Sr O4 99.1(4) 88.3(4) 93.3(4) 4_46655 2_56555
O1 Sr O4 99.1(4) 88.3(4) 93.3(4) 4_46655 2_57555
O1 Sr O4 4.4(3) 2.8(3) 3.5(3) 4_46655 4_46655
O2 Sr O2 108.7(5) 100.8(4) 104.5(5) 2_56455 2_56555
O2 Sr O2 35.6(5) 34.8(4) 35.3(5) 2_56455 4_45655
O2 Sr O2 40.6(6) 39.6(6) 40.1(6) 2_56455 4_46655
O2 Sr O2 12.3(5) 11.0(5) 11.6(5) 2_56455 6_45655
O2 Sr O2 67.9(5) 66.3(5) 67.2(5) 2_56455 6_46655
O2 Sr O2 32.6(5) 31.9(5) 32.3(5) 2_56455 8_55455
O2 Sr O2 118.8(5) 109.5(4) 113.8(5) 2_56455 8_55555
O2 Sr O3 149.6(5) 140.4(5) 144.8(5) 2_56455 1_55655
O2 Sr O3 52.3(7) 43.5(7) 47.3(7) 2_56455 2_56555
O2 Sr O3 78.4(6) 72.3(6) 75.0(6) 2_56455 2_57555
O2 Sr O4 103.3(4) 96.0(4) 99.5(4) 2_56455 .
O2 Sr O4 105.4(4) 100.9(4) 103.2(4) 2_56455 2_56555
O2 Sr O4 135.9(5) 127.7(5) 132.0(5) 2_56455 2_57555
O2 Sr O4 51.1(4) 48.0(4) 49.7(4) 2_56455 4_46655
O2 Sr O2 86.9(4) 81.6(4) 84.2(4) 2_56555 4_45655
O2 Sr O2 111.2(6) 100.1(5) 105.4(5) 2_56555 4_46655
O2 Sr O2 97.8(5) 88.7(5) 93.1(5) 2_56555 6_45655
O2 Sr O2 113.2(5) 104.7(4) 108.8(4) 2_56555 6_46655
O2 Sr O2 118.8(5) 109.5(4) 113.8(5) 2_56555 8_55455
O2 Sr O2 33.4(5) 30.5(5) 31.9(5) 2_56555 8_55555
O2 Sr O3 99.8(5) 98.8(5) 99.3(5) 2_56555 1_55655
O2 Sr O3 115.6(5) 105.5(6) 110.2(6) 2_56555 2_56555
O2 Sr O3 148.3(6) 132.7(7) 139.8(7) 2_56555 2_57555
O2 Sr O4 146.6(4) 143.5(4) 145.2(4) 2_56555 .
O2 Sr O4 44.8(5) 40.0(4) 42.3(4) 2_56555 2_56555
O2 Sr O4 75.6(5) 68.8(4) 72.1(4) 2_56555 2_57555
O2 Sr O4 68.0(4) 61.5(4) 64.5(4) 2_56555 4_46655
O2 Sr O2 74.4(6) 71.6(5) 73.2(6) 4_45655 4_46655
O2 Sr O2 27.9(5) 27.5(5) 27.7(5) 4_45655 6_45655
O2 Sr O2 102.3(4) 99.1(4) 100.9(4) 4_45655 6_46655
O2 Sr O2 67.9(5) 66.3(5) 67.2(5) 4_45655 8_55455
O2 Sr O2 113.2(5) 104.7(4) 108.8(4) 4_45655 8_55555
O2 Sr O3 128.8(3) 123.8(3) 126.4(3) 4_45655 1_55655
O2 Sr O3 39.4(7) 29.1(8) 34.7(8) 4_45655 2_56555
O2 Sr O3 112.3(5) 107.6(5) 110.0(5) 4_45655 2_57555
O2 Sr O4 106.1(3) 99.5(3) 103.1(3) 4_45655 .
O2 Sr O4 70.1(4) 67.5(4) 68.9(4) 4_45655 2_56555
O2 Sr O4 156.5(5) 141.9(4) 149.0(5) 4_45655 2_57555
O2 Sr O4 61.3(3) 57.7(3) 59.6(3) 4_45655 4_46655
O2 Sr O2 46.4(7) 44.1(6) 45.4(7) 4_46655 6_45655
O2 Sr O2 27.9(5) 27.5(5) 27.7(5) 4_46655 6_46655
O2 Sr O2 12.3(5) 11.0(5) 11.6(5) 4_46655 8_55455
O2 Sr O2 97.8(5) 88.7(5) 93.1(5) 4_46655 8_55555
O2 Sr O3 153.6(5) 144.6(5) 149.4(5) 4_46655 1_55655
O2 Sr O3 90.0(7) 83.4(7) 86.7(7) 4_46655 2_56555
O2 Sr O3 54.4(8) 45.6(8) 50.3(8) 4_46655 2_57555
O2 Sr O4 113.4(5) 104.0(5) 109.2(5) 4_46655 .
O2 Sr O4 137.8(6) 125.3(5) 131.6(6) 4_46655 2_56555
O2 Sr O4 96.0(5) 90.1(5) 93.1(5) 4_46655 2_57555
O2 Sr O4 45.3(5) 40.3(4) 42.8(5) 4_46655 4_46655
O2 Sr O2 74.4(6) 71.6(5) 73.2(6) 6_45655 6_46655
O2 Sr O2 40.6(6) 39.6(6) 40.1(6) 6_45655 8_55455
O2 Sr O2 111.2(6) 100.1(5) 105.5(5) 6_45655 8_55555
O2 Sr O3 153.6(5) 144.6(5) 149.4(5) 6_45655 1_55655
O2 Sr O3 54.4(8) 45.7(8) 50.3(8) 6_45655 2_56555
O2 Sr O3 90.0(7) 83.3(7) 86.8(7) 6_45655 2_57555
O2 Sr O4 113.4(5) 104.0(5) 109.2(5) 6_45655 .
O2 Sr O4 96.0(5) 90.1(5) 93.1(5) 6_45655 2_56555
O2 Sr O4 137.8(6) 125.3(5) 131.6(6) 6_45655 2_57555
O2 Sr O4 45.3(5) 40.3(4) 42.8(5) 6_45655 4_46655
O2 Sr O2 35.6(5) 34.8(4) 35.3(5) 6_46655 8_55455
O2 Sr O2 86.9(4) 81.6(4) 84.2(4) 6_46655 8_55555
O2 Sr O3 128.8(3) 123.8(3) 126.4(3) 6_46655 1_55655
O2 Sr O3 112.3(5) 107.6(5) 109.9(5) 6_46655 2_56555
O2 Sr O3 39.4(7) 28.8(8) 34.7(8) 6_46655 2_57555
O2 Sr O4 106.1(3) 99.5(3) 103.1(3) 6_46655 .
O2 Sr O4 156.6(5) 141.9(4) 149.0(5) 6_46655 2_56555
O2 Sr O4 70.1(4) 67.5(4) 68.9(4) 6_46655 2_57555
O2 Sr O4 61.3(3) 57.7(3) 59.6(3) 6_46655 4_46655
O2 Sr O2 108.7(5) 100.8(4) 104.5(5) 8_55455 8_55555
O2 Sr O3 149.6(5) 140.4(5) 144.8(5) 8_55455 1_55655
O2 Sr O3 78.3(6) 72.3(6) 75.0(6) 8_55455 2_56555
O2 Sr O3 52.3(7) 43.5(7) 47.4(7) 8_55455 2_57555
O2 Sr O4 103.3(4) 96.0(4) 99.5(4) 8_55455 .
O2 Sr O4 136.0(5) 127.7(5) 132.0(5) 8_55455 2_56555
O2 Sr O4 105.4(4) 100.9(4) 103.3(4) 8_55455 2_57555
O2 Sr O4 51.1(4) 48.0(4) 49.7(4) 8_55455 4_46655
O2 Sr O3 99.8(5) 98.8(5) 99.3(5) 8_55555 1_55655
O2 Sr O3 148.3(6) 132.7(7) 139.9(7) 8_55555 2_56555
O2 Sr O3 115.6(5) 105.5(6) 110.3(6) 8_55555 2_57555
O2 Sr O4 146.6(4) 143.5(4) 145.2(4) 8_55555 .
O2 Sr O4 75.6(5) 68.8(4) 72.1(4) 8_55555 2_56555
O2 Sr O4 44.8(5) 40.0(4) 42.3(4) 8_55555 2_57555
O2 Sr O4 68.0(4) 61.5(4) 64.5(4) 8_55555 4_46655
O3 Sr O3 108.1(8) 92.0(7) 100.2(8) 1_55655 2_56555
O3 Sr O3 108.0(8) 92.1(7) 100.2(8) 1_55655 2_57555
O3 Sr O4 49.9(4) 47.1(4) 48.6(5) 1_55655 .
O3 Sr O4 80.9(4) 75.9(4) 78.6(4) 1_55655 2_56555
O3 Sr O4 80.9(4) 75.9(4) 78.6(4) 1_55655 2_57555
O3 Sr O4 167.5(5) 160.2(5) 163.8(5) 1_55655 4_46655
O3 Sr O3 102.4(3) 92.8(4) 98.0(3) 2_56555 2_57555
O3 Sr O4 77.1(9) 62.1(8) 69.9(8) 2_56555 .
O3 Sr O4 78.9(3) 77.9(3) 78.4(3) 2_56555 2_56555
O3 Sr O4 179.5(6) 164.6(8) 174.2(7) 2_56555 2_57555
O3 Sr O4 97.4(8) 83.5(9) 90.9(8) 2_56555 4_46655
O3 Sr O4 77.1(9) 62.0(8) 69.9(8) 2_57555 .
O3 Sr O4 179.5(8) 164.5(8) 174.1(7) 2_57555 2_56555
O3 Sr O4 78.9(3) 78.0(3) 78.4(3) 2_57555 2_57555
O3 Sr O4 97.4(8) 83.5(9) 90.9(8) 2_57555 4_46655
O4 Sr O4 111.8(3) 103.6(3) 108.1(3) . 2_56555
O4 Sr O4 111.8(3) 103.8(3) 108.1(3) . 2_57555
O4 Sr O4 150.1(4) 145.3(4) 147.8(4) . 4_46655
O4 Sr O4 107.6(4) 100.2(4) 104.2(4) 2_56555 2_57555
O4 Sr O4 96.7(4) 86.6(3) 91.4(3) 2_56555 4_46655
O4 Sr O4 96.6(4) 86.6(3) 91.4(3) 2_57555 4_46655
Sr B Sr 78.9(3) 72.4(3) 75.5(3) . 2_56455
Sr B Sr 80.5(3) 75.0(3) 77.9(3) . 2_56555
Sr B Sr 83.3(4) 76.5(4) 79.7(4) . 2_57455
Sr B Sr 85.2(4) 79.3(4) 82.4(4) . 2_57555
Sr B Sr 146.8(6) 143.4(6) 145.1(6) . 4_56655
Sr B B 85.7(3) 85.1(3) 85.4(3) . 1_54555
Sr B B 94.9(4) 94.3(4) 94.6(4) . 1_56555
Sr B B 133.4(4) 132.6(4) 133.0(4) . 3_64755
Sr B B 142.5(5) 140.6(5) 141.5(5) . 3_65755
Sr B B 127.2(4) 126.6(4) 126.9(4) . 5_66755
Sr B B 149.6(5) 147.3(5) 148.4(5) . 5_67755
Sr B B 86(2) 85(2) 85(2) . 7_56555
Sr B B 94.9(4) 94.3(4) 94.6(4) . 7_57555
Sr B Si 117(7) 116(7) 116(7) . .
Sr B Si 97.6(7) 97.0(7) 97.3(7) . 1_56555
Sr B Si 128.2(7) 127.8(7) 128.0(7) . 3_64755
Sr B Si 144.6(7) 142.7(8) 143.6(8) . 3_65755
Sr B O1 101.1(10) 97.3(10) 99.4(10) . .
Sr B O1 98.2(4) 97.4(4) 97.8(4) . 1_56555
Sr B O1 121.8(4) 119.8(4) 120.8(4) . 3_64755
Sr B O1 132.2(5) 129.0(5) 130.6(5) . 3_65755
Sr B O2 129.2(8) 128.4(8) 128.8(8) . .
Sr B O2 119.1(5) 118.8(5) 119.0(5) . 1_56555
Sr B O2 103.6(4) 103.1(4) 103.3(4) . 3_64755
Sr B O2 137.7(11) 134.8(10) 136.1(11) . 3_65755
Sr B O2 122.5(8) 121.0(8) 121.6(8) . 5_66755
Sr B O2 115.6(5) 114.2(5) 114.8(5) . 5_67755
Sr B O2 106.5(4) 105.8(4) 106.2(4) . 7_55555
Sr B O2 152.4(10) 152.2(10) 152.3(10) . 7_56555
Sr B O3 57.9(15) 39.8(10) 48.2(12) . 1_55655
Sr B O3 85.4(6) 77.3(5) 81.3(6) . 1_56655
Sr B O3 42.2(4) 36.2(4) 39.0(4) . 2_56555
Sr B O3 44.5(4) 39.2(4) 41.7(4) . 2_57555
Sr B O3 142.1(4) 138.2(4) 140.3(4) . 3_64655
Sr B O3 157.8(4) 154.1(4) 156.1(4) . 3_65655
Sr B O4 68.6(8) 64.9(7) 66.8(7) . .
Sr B O4 86.7(3) 85.9(3) 86.3(3) . 1_56555
Sr B O4 39.3(2) 36.9(2) 38.0(2) . 2_57555
Sr B O4 141.0(5) 137.8(5) 139.3(5) . 3_65755
Sr B Sr 101.3(3) 97.7(3) 99.5(3) 2_56455 2_56555
Sr B Sr 70.3(4) 65.4(3) 67.7(3) 2_56455 2_57455
Sr B Sr 159.7(5) 155.4(5) 157.6(5) 2_56455 2_57555
Sr B Sr 74.8(3) 69.8(3) 72.3(3) 2_56455 4_56655
Sr B B 53.9(3) 51.2(3) 52.6(3) 2_56455 1_54555
Sr B B 128.8(5) 126.1(5) 127.4(5) 2_56455 1_56555
Sr B B 89.7(4) 84.4(4) 87.2(4) 2_56455 3_64755
Sr B B 137.9(6) 134.0(6) 136.1(6) 2_56455 3_65755
Sr B B 84.7(4) 79.5(4) 82.3(4) 2_56455 5_66755
Sr B B 135.4(6) 130.7(6) 133.2(6) 2_56455 5_67755
Sr B B 54(3) 51(3) 53(3) 2_56455 7_56555
Sr B B 128.8(6) 126.1(6) 127.4(6) 2_56455 7_57555
Sr B Si 91(6) 86(6) 89(6) 2_56455 .
Sr B Si 131.5(8) 129.1(8) 130.3(8) 2_56455 1_56555
Sr B Si 84.0(7) 78.8(7) 81.6(7) 2_56455 3_64755
Sr B Si 135.8(10) 131.8(10) 134.0(10) 2_56455 3_65755
Sr B O1 35.5(5) 33.5(5) 34.4(5) 2_56455 .
Sr B O1 110.4(5) 108.6(5) 109.5(5) 2_56455 1_56555
Sr B O1 102.0(3) 97.5(3) 100.0(3) 2_56455 3_64755
Sr B O1 156.5(5) 151.1(5) 154.1(5) 2_56455 3_65755
Sr B O2 71.8(8) 67.1(7) 69.7(8) 2_56455 .
Sr B O2 127.4(6) 126.7(7) 127.1(6) 2_56455 1_56555
Sr B O2 74.0(4) 70.4(4) 72.1(4) 2_56455 3_64755
Sr B O2 150.5(10) 145.1(10) 147.7(10) 2_56455 3_65755
Sr B O2 96.9(7) 92.5(7) 94.6(7) 2_56455 5_66755
Sr B O2 146.9(6) 146.2(6) 146.6(6) 2_56455 5_67755
Sr B O2 60.5(4) 56.8(4) 58.8(4) 2_56455 7_55555
Sr B O2 116.7(11) 113.3(11) 115.2(11) 2_56455 7_56555
Sr B O3 112.7(10) 104.2(8) 108.2(9) 2_56455 1_55655
Sr B O3 138.4(5) 133.7(5) 136.0(5) 2_56455 1_56655
Sr B O3 38.4(4) 37.2(3) 37.8(4) 2_56455 2_56555
Sr B O3 79.8(4) 74.4(3) 77.0(3) 2_56455 2_57555
Sr B O3 80.7(3) 72.4(3) 76.9(3) 2_56455 3_64655
Sr B O3 115.9(5) 113.2(5) 114.6(5) 2_56455 3_65655
Sr B O4 29.8(3) 26.1(3) 27.8(3) 2_56455 .
Sr B O4 107.9(5) 105.1(4) 106.3(5) 2_56455 1_56555
Sr B O4 115.2(4) 109.5(4) 112.1(4) 2_56455 2_57555
Sr B O4 147.6(5) 142.2(5) 144.9(5) 2_56455 3_65755
Sr B Sr 158.8(5) 154.2(5) 156.5(5) 2_56555 2_57455
Sr B Sr 72.4(4) 70.3(4) 71.4(4) 2_56555 2_57555
Sr B Sr 121.3(4) 119.3(4) 120.3(4) 2_56555 4_56655
Sr B B 51.3(3) 50.2(3) 50.7(3) 2_56555 1_54555
Sr B B 129.8(5) 128.7(5) 129.3(5) 2_56555 1_56555
Sr B B 64.9(4) 59.5(4) 62.1(4) 2_56555 3_64755
Sr B B 112.6(6) 106.5(6) 109.4(6) 2_56555 3_65755
Sr B B 61.5(4) 56.6(4) 58.9(4) 2_56555 5_66755
Sr B B 107.9(6) 101.5(6) 104.5(6) 2_56555 5_67755
Sr B B 51(3) 50(3) 51(3) 2_56555 7_56555
Sr B B 129.8(6) 128.7(6) 129.3(6) 2_56555 7_57555
Sr B Si 47(7) 42(7) 44(7) 2_56555 .
Sr B Si 128.3(8) 126.7(8) 127.5(8) 2_56555 1_56555
Sr B Si 63.1(8) 58.3(8) 60.6(8) 2_56555 3_64755
Sr B Si 113.3(10) 107.1(9) 110.1(9) 2_56555 3_65755
Sr B O1 129.9(5) 128.6(5) 129.3(5) 2_56555 .
Sr B O1 149.2(5) 148.2(5) 148.8(5) 2_56555 1_56555
Sr B O1 47.2(3) 41.0(3) 44.0(3) 2_56555 3_64755
Sr B O1 90.6(5) 85.0(4) 87.7(4) 2_56555 3_65755
Sr B O2 75.0(8) 71.1(7) 72.8(8) 2_56555 .
Sr B O2 134.7(7) 130.3(7) 132.2(7) 2_56555 1_56555
Sr B O2 45.1(3) 42.5(3) 43.6(3) 2_56555 3_64755
Sr B O2 91.0(10) 85.0(10) 87.9(10) 2_56555 3_65755
Sr B O2 49.7(7) 43.9(7) 46.6(7) 2_56555 5_66755
Sr B O2 115.6(6) 111.7(6) 113.6(6) 2_56555 5_67755
Sr B O2 60.5(4) 58.7(4) 59.5(4) 2_56555 7_55555
Sr B O2 125.9(11) 119.1(11) 122.1(11) 2_56555 7_56555
Sr B O3 45.6(8) 31.8(9) 38.8(9) 2_56555 1_55655
Sr B O3 112.4(5) 110.9(5) 111.6(5) 2_56555 1_56655
Sr B O3 84.2(3) 78.4(3) 81.4(3) 2_56555 2_56555
Sr B O3 121.5(5) 116.3(5) 119.0(5) 2_56555 2_57555
Sr B O3 81.0(3) 77.4(3) 79.2(3) 2_56555 3_64655
Sr B O3 123.6(5) 115.1(5) 119.1(5) 2_56555 3_65655
Sr B O4 123.2(6) 118.1(6) 120.9(6) 2_56555 .
Sr B O4 145.7(5) 144.2(5) 145.1(5) 2_56555 1_56555
Sr B O4 83.5(4) 79.2(4) 81.4(4) 2_56555 2_57555
Sr B O4 92.7(4) 86.6(4) 89.5(4) 2_56555 3_65755
Sr B Sr 114.4(3) 110.9(3) 112.7(3) 2_57455 2_57555
Sr B Sr 78.5(4) 73.4(4) 76.0(4) 2_57455 4_56655
Sr B B 121.6(5) 119.2(5) 120.4(5) 2_57455 1_54555
Sr B B 60.8(3) 58.4(3) 59.6(3) 2_57455 1_56555
Sr B B 135.0(6) 131.1(6) 133.2(6) 2_57455 3_64755
Sr B B 95.1(4) 89.7(4) 92.6(4) 2_57455 3_65755
Sr B B 135.1(6) 132.0(6) 133.7(6) 2_57455 5_66755
Sr B B 100.9(5) 95.3(5) 98.3(5) 2_57455 5_67755
Sr B B 122(3) 119(3) 120(3) 2_57455 7_56555
Sr B B 60.8(4) 58.4(4) 59.6(4) 2_57455 7_57555
Sr B Si 149(7) 147(8) 148(7) 2_57455 .
Sr B Si 63.8(7) 61.2(7) 62.6(7) 2_57455 1_56555
Sr B Si 133.6(9) 130.4(9) 132.1(9) 2_57455 3_64755
Sr B Si 94.8(8) 89.3(8) 92.3(8) 2_57455 3_65755
Sr B O1 48.9(6) 47.6(5) 48.2(6) 2_57455 .
Sr B O1 43.9(2) 40.7(2) 42.4(2) 2_57455 1_56555
Sr B O1 155.7(5) 151.6(6) 153.9(5) 2_57455 3_64755
Sr B O1 114.7(3) 110.0(3) 112.7(3) 2_57455 3_65755
Sr B O2 118.4(10) 115.8(10) 117.3(10) 2_57455 .
Sr B O2 68.2(4) 64.4(4) 66.5(4) 2_57455 1_56555
Sr B O2 138.1(6) 137.6(6) 137.9(6) 2_57455 3_64755
Sr B O2 115.8(9) 110.9(9) 113.2(9) 2_57455 3_65755
Sr B O2 150.9(9) 147.2(9) 149.1(9) 2_57455 5_66755
Sr B O2 84.1(4) 80.5(4) 82.2(4) 2_57455 5_67755
Sr B O2 121.5(6) 121.0(6) 121.2(6) 2_57455 7_55555
Sr B O2 83.9(10) 78.8(10) 81.7(10) 2_57455 7_56555
Sr B O3 132.0(15) 117.9(11) 124.4(13) 2_57455 1_55655
Sr B O3 72.5(2) 71.0(2) 71.7(2) 2_57455 1_56655
Sr B O3 79.6(4) 74.2(3) 76.7(3) 2_57455 2_56555
Sr B O3 41.5(4) 39.9(4) 40.6(4) 2_57455 2_57555
Sr B O3 116.2(5) 113.4(5) 114.8(5) 2_57455 3_64655
Sr B O3 88.1(4) 80.1(4) 84.4(4) 2_57455 3_65655
Sr B O4 43.1(4) 39.9(4) 41.4(4) 2_57455 .
Sr B O4 39.8(2) 38.0(2) 38.9(2) 2_57455 1_56555
Sr B O4 87.5(3) 83.5(3) 85.3(3) 2_57455 2_57555
Sr B O4 114.8(3) 109.5(3) 112.2(3) 2_57455 3_65755
Sr B Sr 131.5(5) 128.9(5) 130.1(5) 2_57555 4_56655
Sr B B 122.6(5) 121.5(5) 122.1(5) 2_57555 1_54555
Sr B B 58.5(3) 57.4(3) 57.9(3) 2_57555 1_56555
Sr B B 108.6(6) 102.1(6) 105.2(6) 2_57555 3_64755
Sr B B 68.8(4) 63.0(4) 65.8(4) 2_57555 3_65755
Sr B B 111.5(6) 105.5(6) 108.4(6) 2_57555 5_66755
Sr B B 72.5(5) 66.1(5) 69.2(5) 2_57555 5_67755
Sr B B 123(3) 122(3) 122(3) 2_57555 7_56555
Sr B B 58.5(4) 57.4(4) 57.9(4) 2_57555 7_57555
Sr B Si 100(7) 95(7) 98(7) 2_57555 .
Sr B Si 56.6(7) 55.9(7) 56.3(7) 2_57555 1_56555
Sr B Si 112.7(9) 106.6(9) 109.5(9) 2_57555 3_64755
Sr B Si 71.0(9) 65.2(9) 67.9(9) 2_57555 3_65755
Sr B O1 159.7(6) 158.1(7) 159.1(6) 2_57555 .
Sr B O1 77.9(3) 76.8(3) 77.3(3) 2_57555 1_56555
Sr B O1 90.6(5) 85.0(4) 87.7(5) 2_57555 3_64755
Sr B O1 51.8(3) 44.9(3) 48.2(3) 2_57555 3_65755
Sr B O2 127.7(10) 121.2(10) 124.0(10) 2_57555 .
Sr B O2 69.2(4) 66.9(4) 67.9(4) 2_57555 1_56555
Sr B O2 111.3(6) 107.7(6) 109.5(6) 2_57555 3_64755
Sr B O2 57.6(8) 50.6(8) 53.9(8) 2_57555 3_65755
Sr B O2 96.0(9) 90.4(9) 93.1(9) 2_57555 5_66755
Sr B O2 51.1(4) 47.9(4) 49.3(4) 2_57555 5_67755
Sr B O2 128.1(6) 124.2(6) 125.9(6) 2_57555 7_55555
Sr B O2 89.6(10) 84.1(10) 86.5(10) 2_57555 7_56555
Sr B O3 56.3(7) 48.2(6) 52.0(7) 2_57555 1_55655
Sr B O3 43.05(19) 40.21(18) 41.61(18) 2_57555 1_56655
Sr B O3 122.4(5) 117.1(5) 119.8(5) 2_57555 2_56555
Sr B O3 92.4(3) 86.3(3) 89.4(3) 2_57555 2_57555
Sr B O3 124.0(5) 115.7(5) 119.7(5) 2_57555 3_64655
Sr B O3 89.8(4) 85.1(4) 87.4(4) 2_57555 3_65655
Sr B O4 144.7(8) 137.7(8) 141.5(8) 2_57555 .
Sr B O4 77.0(3) 74.5(3) 75.9(3) 2_57555 1_56555
Sr B O4 50.8(3) 43.3(3) 47.1(3) 2_57555 2_57555
Sr B O4 60.7(3) 53.6(3) 56.9(3) 2_57555 3_65755
Sr B B 85.8(3) 85.5(4) 85.7(4) 4_56655 1_54555
Sr B B 94.5(4) 94.2(4) 94.3(4) 4_56655 1_56555
Sr B B 60.7(4) 56.5(4) 58.6(4) 4_56655 3_64755
Sr B B 67.0(4) 62.7(4) 64.8(4) 4_56655 3_65755
Sr B B 63.2(4) 59.5(4) 61.3(4) 4_56655 5_66755
Sr B B 63.4(5) 58.5(4) 61.0(4) 4_56655 5_67755
Sr B B 86(2) 86(3) 86(2) 4_56655 7_56555
Sr B B 94.5(4) 94.2(4) 94.3(4) 4_56655 7_57555
Sr B Si 78(7) 74(7) 76(7) 4_56655 .
Sr B Si 93.7(7) 93.0(7) 93.4(7) 4_56655 1_56555
Sr B Si 61.5(8) 57.9(8) 59.7(8) 4_56655 3_64755
Sr B Si 64.8(9) 60.4(8) 62.6(9) 4_56655 3_65755
Sr B O1 48.9(8) 42.8(7) 45.9(8) 4_56655 .
Sr B O1 81.4(3) 80.2(3) 80.8(3) 4_56655 1_56555
Sr B O1 80.7(4) 76.0(3) 78.2(4) 4_56655 3_64755
Sr B O1 85.1(4) 79.8(4) 82.4(4) 4_56655 3_65755
Sr B O2 49.6(7) 47.2(7) 48.3(7) 4_56655 .
Sr B O2 73.5(5) 72.0(5) 72.7(5) 4_56655 1_56555
Sr B O2 80.5(4) 78.4(4) 79.5(4) 4_56655 3_64755
Sr B O2 79.9(9) 74.4(9) 77.4(9) 4_56655 3_65755
Sr B O2 76.8(7) 72.4(7) 74.8(7) 4_56655 5_66755
Sr B O2 87.8(5) 84.9(5) 86.5(5) 4_56655 5_67755
Sr B O2 67.8(4) 66.9(4) 67.3(4) 4_56655 7_55555
Sr B O2 46.5(9) 42.9(9) 44.7(9) 4_56655 7_56555
Sr B O3 164.8(7) 150.0(15) 158.6(11) 4_56655 1_55655
Sr B O3 116.5(5) 110.3(5) 113.5(5) 4_56655 1_56655
Sr B O3 112.8(5) 107.1(5) 110.0(5) 4_56655 2_56555
Sr B O3 119.1(5) 113.3(6) 116.2(6) 4_56655 2_57555
Sr B O3 42.8(3) 39.4(3) 41.1(3) 4_56655 3_64655
Sr B O3 45.2(3) 41.5(3) 43.3(3) 4_56655 3_65655
Sr B O4 81.4(8) 75.4(8) 78.4(8) 4_56655 .
Sr B O4 91.1(4) 89.2(4) 90.1(4) 4_56655 1_56555
Sr B O4 158.4(3) 156.4(4) 157.6(4) 4_56655 2_57555
Sr B O4 76.8(4) 71.3(3) 74.1(3) 4_56655 3_65755
B B B 180.0(5) 180.0(5) 180.0(5) 1_54555 1_56555
B B B 50.8(3) 50.8(3) 50.8(3) 1_54555 3_64755
B B B 129.2(5) 129.2(5) 129.2(5) 1_54555 3_65755
B B B 44.1(3) 44.1(3) 44.1(3) 1_54555 5_66755
B B B 121.0(5) 121.0(5) 121.0(5) 1_54555 5_67755
B B B 0.0(5) 0.0(5) 0.0(5) 1_54555 7_56555
B B B 180.0(5) 180.0(5) 180.0(5) 1_54555 7_57555
B B Si 41(6) 41(6) 41(6) 1_54555 .
B B Si 176.4(9) 176.4(9) 176.4(9) 1_54555 1_56555
B B Si 44.6(6) 44.6(6) 44.6(6) 1_54555 3_64755
B B Si 127.8(7) 127.8(7) 127.8(7) 1_54555 3_65755
B B O1 78.7(5) 78.7(5) 78.7(5) 1_54555 .
B B O1 160.5(6) 160.5(6) 160.5(6) 1_54555 1_56555
B B O1 52.4(3) 52.4(3) 52.4(3) 1_54555 3_64755
B B O1 120.6(5) 120.6(5) 120.6(5) 1_54555 3_65755
B B O2 43.7(7) 43.7(7) 43.7(7) 1_54555 .
B B O2 155.5(7) 155.5(7) 155.5(7) 1_54555 1_56555
B B O2 23.3(4) 23.3(4) 23.3(4) 1_54555 3_64755
B B O2 116.6(10) 116.6(10) 116.6(10) 1_54555 3_65755
B B O2 48.9(7) 48.9(7) 48.9(7) 1_54555 5_66755
B B O2 152.8(7) 152.8(7) 152.8(7) 1_54555 5_67755
B B O2 20.9(4) 20.9(4) 20.9(4) 1_54555 7_55555
B B O2 121.7(11) 121.7(11) 121.7(11) 1_54555 7_56555
B B O3 80.2(5) 77.5(5) 78.9(5) 1_54555 1_55655
B B O3 162.2(6) 157.8(6) 160.1(6) 1_54555 1_56655
B B O3 58.7(4) 55.7(4) 57.3(4) 1_54555 2_56555
B B O3 117.6(5) 114.9(5) 116.2(5) 1_54555 2_57555
B B O3 56.9(4) 52.9(4) 55.1(4) 1_54555 3_64655
B B O3 120.1(5) 116.6(5) 118.2(5) 1_54555 3_65655
B B O4 79.6(5) 79.6(5) 79.6(5) 1_54555 .
B B O4 158.9(6) 158.9(6) 158.9(6) 1_54555 1_56555
B B O4 114.9(4) 114.9(4) 114.9(4) 1_54555 2_57555
B B O4 116.0(4) 116.0(4) 116.0(4) 1_54555 3_65755
B B B 129.2(5) 129.2(5) 129.2(5) 1_56555 3_64755
B B B 50.8(3) 50.8(3) 50.8(3) 1_56555 3_65755
B B B 135.9(5) 135.9(5) 135.9(5) 1_56555 5_66755
B B B 59.0(4) 59.0(4) 59.0(4) 1_56555 5_67755
B B B 180.0(5) 180.0(5) 180.0(5) 1_56555 7_56555
B B B 0.0(5) 0.0(5) 0.0(5) 1_56555 7_57555
B B Si 139(6) 139(6) 139(6) 1_56555 .
B B Si 3.6(7) 3.6(7) 3.6(7) 1_56555 1_56555
B B Si 135.4(7) 135.4(7) 135.4(7) 1_56555 3_64755
B B Si 52.2(6) 52.2(6) 52.2(6) 1_56555 3_65755
B B O1 101.3(6) 101.3(6) 101.3(6) 1_56555 .
B B O1 19.5(3) 19.5(3) 19.5(3) 1_56555 1_56555
B B O1 127.6(5) 127.6(5) 127.6(5) 1_56555 3_64755
B B O1 59.4(3) 59.4(3) 59.4(3) 1_56555 3_65755
B B O2 136.3(9) 136.3(9) 136.3(9) 1_56555 .
B B O2 24.5(4) 24.5(4) 24.5(4) 1_56555 1_56555
B B O2 156.7(6) 156.7(6) 156.7(6) 1_56555 3_64755
B B O2 63.4(9) 63.4(9) 63.4(9) 1_56555 3_65755
B B O2 131.1(9) 131.1(9) 131.1(9) 1_56555 5_66755
B B O2 27.2(4) 27.2(4) 27.2(4) 1_56555 5_67755
B B O2 159.1(6) 159.1(6) 159.1(6) 1_56555 7_55555
B B O2 58.3(9) 58.3(9) 58.3(9) 1_56555 7_56555
B B O3 102.5(7) 99.8(6) 101.1(6) 1_56555 1_55655
B B O3 22.2(4) 17.8(4) 19.9(4) 1_56555 1_56655
B B O3 124.3(5) 121.3(5) 122.7(5) 1_56555 2_56555
B B O3 65.1(3) 62.4(4) 63.8(4) 1_56555 2_57555
B B O3 127.1(5) 123.1(5) 124.9(5) 1_56555 3_64655
B B O3 63.4(4) 59.9(4) 61.8(4) 1_56555 3_65655
B B O4 100.4(6) 100.4(6) 100.4(6) 1_56555 .
B B O4 21.1(3) 21.1(3) 21.1(3) 1_56555 1_56555
B B O4 65.1(3) 65.1(3) 65.1(3) 1_56555 2_57555
B B O4 64.0(3) 64.0(3) 64.0(3) 1_56555 3_65755
B B B 78.5(5) 78.5(5) 78.5(5) 3_64755 3_65755
B B B 6.7(3) 6.7(3) 6.7(3) 3_64755 5_66755
B B B 70.2(5) 70.2(5) 70.2(5) 3_64755 5_67755
B B B 51(2) 51(2) 51(2) 3_64755 7_56555
B B B 129.2(6) 129.2(6) 129.2(6) 3_64755 7_57555
B B Si 18(7) 18(7) 18(7) 3_64755 .
B B Si 125.9(8) 125.9(8) 125.9(8) 3_64755 1_56555
B B Si 6.4(6) 6.4(6) 6.4(6) 3_64755 3_64755
B B Si 77.1(7) 77.1(7) 77.1(7) 3_64755 3_65755
B B O1 88.9(8) 88.9(8) 88.9(8) 3_64755 .
B B O1 129.2(5) 129.2(5) 129.2(5) 3_64755 1_56555
B B O1 20.7(4) 20.7(4) 20.7(4) 3_64755 3_64755
B B O1 74.0(4) 74.0(4) 74.0(4) 3_64755 3_65755
B B O2 19.1(7) 19.1(7) 19.1(7) 3_64755 .
B B O2 106.4(6) 106.4(6) 106.4(6) 3_64755 1_56555
B B O2 29.9(4) 29.9(4) 29.9(4) 3_64755 3_64755
B B O2 68.7(9) 68.7(9) 68.7(9) 3_64755 3_65755
B B O2 16.2(7) 16.2(7) 16.2(7) 3_64755 5_66755
B B O2 103.5(6) 103.5(6) 103.5(6) 3_64755 5_67755
B B O2 32.6(4) 32.6(4) 32.6(4) 3_64755 7_55555
B B O2 74.4(10) 74.4(10) 74.4(10) 3_64755 7_56555
B B O3 105.9(10) 93.7(14) 100.3(12) 3_64755 1_55655
B B O3 137.1(7) 131.7(7) 134.4(7) 3_64755 1_56655
B B O3 109.0(4) 105.5(4) 107.4(4) 3_64755 2_56555
B B O3 164.2(6) 163.9(5) 164.1(6) 3_64755 2_57555
B B O3 19.0(4) 17.9(4) 18.4(4) 3_64755 3_64655
B B O3 72.5(5) 69.0(4) 70.6(5) 3_64755 3_65655
B B O4 112.8(8) 112.8(8) 112.8(8) 3_64755 .
B B O4 140.7(5) 140.7(5) 140.7(5) 3_64755 1_56555
B B O4 141.4(6) 141.4(6) 141.4(6) 3_64755 2_57555
B B O4 67.3(4) 67.3(4) 67.3(4) 3_64755 3_65755
B B B 85.2(5) 85.2(5) 85.2(5) 3_65755 5_66755
B B B 8.3(3) 8.3(3) 8.3(3) 3_65755 5_67755
B B B 129(3) 129(3) 129(3) 3_65755 7_56555
B B B 50.8(4) 50.8(4) 50.8(4) 3_65755 7_57555
B B Si 90(6) 90(6) 90(6) 3_65755 .
B B Si 47.5(7) 47.5(7) 47.5(7) 3_65755 1_56555
B B Si 84.7(7) 84.7(7) 84.7(7) 3_65755 3_64755
B B Si 2.2(8) 2.2(8) 2.2(8) 3_65755 3_65755
B B O1 103.3(9) 103.3(9) 103.3(9) 3_65755 .
B B O1 55.9(4) 55.9(4) 55.9(4) 3_65755 1_56555
B B O1 80.6(5) 80.6(5) 80.6(5) 3_65755 3_64755
B B O1 23.2(4) 23.2(4) 23.2(4) 3_65755 3_65755
B B O2 88.2(9) 88.2(9) 88.2(9) 3_65755 .
B B O2 29.7(5) 29.7(5) 29.7(5) 3_65755 1_56555
B B O2 107.2(6) 107.2(6) 107.2(6) 3_65755 3_64755
B B O2 21.7(8) 21.7(8) 21.7(8) 3_65755 3_65755
B B O2 82.6(8) 82.6(8) 82.6(8) 3_65755 5_66755
B B O2 26.8(4) 26.8(4) 26.8(4) 3_65755 5_67755
B B O2 109.8(6) 109.8(6) 109.8(6) 3_65755 7_55555
B B O2 21.2(9) 21.2(9) 21.2(9) 3_65755 7_56555
B B O3 119.4(10) 109.7(13) 115.0(12) 3_65755 1_55655
B B O3 64.0(6) 57.3(6) 60.7(6) 3_65755 1_56655
B B O3 169.3(6) 168.6(7) 169.1(6) 3_65755 2_56555
B B O3 115.3(4) 112.1(4) 113.8(4) 3_65755 2_57555
B B O3 79.1(5) 75.3(5) 77.0(5) 3_65755 3_64655
B B O3 22.5(4) 20.7(4) 21.7(4) 3_65755 3_65655
B B O4 128.0(9) 128.0(9) 128.0(9) 3_65755 .
B B O4 66.0(3) 66.0(3) 66.0(3) 3_65755 1_56555
B B O4 104.4(4) 104.4(4) 104.4(4) 3_65755 2_57555
B B O4 19.9(4) 19.9(4) 19.9(4) 3_65755 3_65755
B B B 76.9(5) 76.9(5) 76.9(5) 5_66755 5_67755
B B B 44(2) 44(2) 44(2) 5_66755 7_56555
B B B 135.9(6) 135.9(6) 135.9(6) 5_66755 7_57555
B B Si 15(7) 15(7) 15(7) 5_66755 .
B B Si 132.6(8) 132.6(8) 132.6(8) 5_66755 1_56555
B B Si 1.7(8) 1.7(8) 1.7(8) 5_66755 3_64755
B B Si 83.8(7) 83.8(7) 83.8(7) 5_66755 3_65755
B B O1 87.3(7) 87.3(7) 87.3(7) 5_66755 .
B B O1 135.2(5) 135.2(5) 135.2(5) 5_66755 1_56555
B B O1 21.3(4) 21.3(4) 21.3(4) 5_66755 3_64755
B B O1 80.2(4) 80.2(4) 80.2(4) 5_66755 3_65755
B B O2 16.9(7) 16.9(7) 16.9(7) 5_66755 .
B B O2 113.0(6) 113.0(6) 113.0(6) 5_66755 1_56555
B B O2 23.6(4) 23.6(4) 23.6(4) 5_66755 3_64755
B B O2 75.0(9) 75.0(9) 75.0(9) 5_66755 3_65755
B B O2 16.0(7) 16.0(7) 16.0(7) 5_66755 5_66755
B B O2 110.1(6) 110.1(6) 110.1(6) 5_66755 5_67755
B B O2 26.2(4) 26.2(4) 26.2(4) 5_66755 7_55555
B B O2 80.7(10) 80.7(10) 80.7(10) 5_66755 7_56555
B B O3 102.7(9) 91.4(13) 97.6(11) 5_66755 1_55655
B B O3 142.9(6) 137.8(7) 140.4(7) 5_66755 1_56655
B B O3 102.4(4) 99.0(4) 100.8(4) 5_66755 2_56555
B B O3 159.0(5) 157.8(5) 158.5(5) 5_66755 2_57555
B B O3 21.3(3) 19.1(3) 20.3(3) 5_66755 3_64655
B B O3 78.7(5) 75.3(4) 76.8(5) 5_66755 3_65655
B B O4 108.7(7) 108.7(7) 108.7(7) 5_66755 .
B B O4 146.6(5) 146.6(5) 146.6(5) 5_66755 1_56555
B B O4 140.0(6) 140.0(6) 140.0(6) 5_66755 2_57555
B B O4 73.7(4) 73.7(4) 73.7(4) 5_66755 3_65755
B B B 121(3) 121(3) 121(3) 5_67755 7_56555
B B B 59.0(4) 59.0(4) 59.0(4) 5_67755 7_57555
B B Si 82(6) 82(6) 82(6) 5_67755 .
B B Si 55.7(7) 55.7(7) 55.7(7) 5_67755 1_56555
B B Si 76.4(7) 76.4(7) 76.4(7) 5_67755 3_64755
B B Si 7.1(6) 7.1(6) 7.1(6) 5_67755 3_65755
B B O1 102.6(10) 102.6(10) 102.6(10) 5_67755 .
B B O1 63.5(4) 63.5(4) 63.5(4) 5_67755 1_56555
B B O1 72.9(5) 72.9(5) 72.9(5) 5_67755 3_64755
B B O1 22.7(4) 22.7(4) 22.7(4) 5_67755 3_65755
B B O2 80.3(9) 80.3(9) 80.3(9) 5_67755 .
B B O2 37.6(5) 37.6(5) 37.6(5) 5_67755 1_56555
B B O2 99.0(6) 99.0(6) 99.0(6) 5_67755 3_64755
B B O2 19.0(8) 19.0(8) 19.0(8) 5_67755 3_65755
B B O2 74.7(8) 74.7(8) 74.7(8) 5_67755 5_66755
B B O2 34.6(4) 34.6(4) 34.6(4) 5_67755 5_67755
B B O2 101.7(6) 101.7(6) 101.7(6) 5_67755 7_55555
B B O2 20.8(9) 20.8(9) 20.8(9) 5_67755 7_56555
B B O3 120.8(11) 109.5(15) 115.7(13) 5_67755 1_55655
B B O3 71.7(6) 65.1(6) 68.4(6) 5_67755 1_56655
B B O3 172.4(7) 168.7(7) 170.8(7) 5_67755 2_56555
B B O3 123.4(4) 120.2(5) 121.9(5) 5_67755 2_57555
B B O3 71.3(5) 67.5(5) 69.2(5) 5_67755 3_64655
B B O3 20.0(4) 19.5(4) 19.7(4) 5_67755 3_65655
B B O4 130.4(10) 130.4(10) 130.4(10) 5_67755 .
B B O4 73.9(4) 73.9(4) 73.9(4) 5_67755 1_56555
B B O4 110.7(5) 110.7(5) 110.7(5) 5_67755 2_57555
B B O4 16.4(4) 16.4(4) 16.4(4) 5_67755 3_65755
B B B 180.0(5) 180.0(5) 180.0(5) 7_56555 7_57555
B B Si 41(6) 41(6) 41(6) 7_56555 .
B B Si 176(3) 176(3) 176(3) 7_56555 1_56555
B B Si 45(2) 45(2) 45(2) 7_56555 3_64755
B B Si 128(3) 128(3) 128(3) 7_56555 3_65755
B B O1 79(3) 79(3) 79(3) 7_56555 .
B B O1 161(3) 161(3) 161(3) 7_56555 1_56555
B B O1 52(3) 52(3) 52(3) 7_56555 3_64755
B B O1 121(3) 121(3) 121(3) 7_56555 3_65755
B B O2 44(2) 44(2) 44(2) 7_56555 .
B B O2 155(3) 155(3) 155(3) 7_56555 1_56555
B B O2 23(2) 23(2) 23(2) 7_56555 3_64755
B B O2 117(3) 117(3) 117(3) 7_56555 3_65755
B B O2 49(2) 49(2) 49(2) 7_56555 5_66755
B B O2 153(3) 153(3) 153(3) 7_56555 5_67755
B B O2 21(2) 21(2) 21(2) 7_56555 7_55555
B B O2 122(3) 122(3) 122(3) 7_56555 7_56555
B B O3 80(3) 78(3) 79(3) 7_56555 1_55655
B B O3 162(3) 158(3) 160(3) 7_56555 1_56655
B B O3 59(2) 56(2) 57(2) 7_56555 2_56555
B B O3 118(3) 115(3) 116(3) 7_56555 2_57555
B B O3 57(2) 53(2) 55(2) 7_56555 3_64655
B B O3 120(2) 117(2) 118(2) 7_56555 3_65655
B B O4 80(3) 80(3) 80(3) 7_56555 .
B B O4 159(3) 159(3) 159(3) 7_56555 1_56555
B B O4 115(3) 115(3) 115(3) 7_56555 2_57555
B B O4 116(3) 116(3) 116(3) 7_56555 3_65755
B B Si 139(6) 139(6) 139(6) 7_57555 .
B B Si 3.6(7) 3.6(7) 3.6(7) 7_57555 1_56555
B B Si 135.4(8) 135.4(8) 135.4(8) 7_57555 3_64755
B B Si 52.2(6) 52.2(6) 52.2(6) 7_57555 3_65755
B B O1 101.3(7) 101.3(7) 101.3(7) 7_57555 .
B B O1 19.5(4) 19.5(4) 19.5(4) 7_57555 1_56555
B B O1 127.6(5) 127.6(5) 127.6(5) 7_57555 3_64755
B B O1 59.4(4) 59.4(4) 59.4(4) 7_57555 3_65755
B B O2 136.3(9) 136.3(9) 136.3(9) 7_57555 .
B B O2 24.5(5) 24.5(5) 24.5(5) 7_57555 1_56555
B B O2 156.7(7) 156.7(7) 156.7(7) 7_57555 3_64755
B B O2 63.4(9) 63.4(9) 63.4(9) 7_57555 3_65755
B B O2 131.1(9) 131.1(9) 131.1(9) 7_57555 5_66755
B B O2 27.2(5) 27.2(5) 27.2(5) 7_57555 5_67755
B B O2 159.1(6) 159.1(6) 159.1(6) 7_57555 7_55555
B B O2 58.3(9) 58.3(9) 58.3(9) 7_57555 7_56555
B B O3 102.5(7) 99.8(6) 101.1(7) 7_57555 1_55655
B B O3 22.2(5) 17.8(4) 19.9(4) 7_57555 1_56655
B B O3 124.3(5) 121.3(5) 122.7(5) 7_57555 2_56555
B B O3 65.1(4) 62.4(4) 63.8(4) 7_57555 2_57555
B B O3 127.1(6) 123.1(5) 124.9(6) 7_57555 3_64655
B B O3 63.4(4) 59.9(4) 61.8(4) 7_57555 3_65655
B B O4 100.4(6) 100.4(6) 100.4(6) 7_57555 .
B B O4 21.1(3) 21.1(3) 21.1(3) 7_57555 1_56555
B B O4 65.1(3) 65.1(3) 65.1(3) 7_57555 2_57555
B B O4 64.0(4) 64.0(4) 64.0(4) 7_57555 3_65755
Si B Si 135(6) 135(6) 135(6) . 1_56555
Si B Si 17(7) 17(7) 17(7) . 3_64755
Si B Si 89(6) 89(6) 89(6) . 3_65755
Si B O1 100(7) 100(7) 100(7) . .
Si B O1 145(6) 145(6) 145(6) . 1_56555
Si B O1 11(6) 11(6) 11(6) . 3_64755
Si B O1 79(6) 79(6) 79(6) . 3_65755
Si B O2 31(7) 31(7) 31(7) . .
Si B O2 120(6) 120(6) 120(6) . 1_56555
Si B O2 18(6) 18(6) 18(6) . 3_64755
Si B O2 75(6) 75(6) 75(6) . 3_65755
Si B O2 8(6) 8(6) 8(6) . 5_66755
Si B O2 111(6) 111(6) 111(6) . 5_67755
Si B O2 30(6) 30(6) 30(6) . 7_55555
Si B O2 90(6) 90(6) 90(6) . 7_56555
Si B O3 88(7) 76(8) 83(8) . 1_55655
Si B O3 137(6) 134(6) 135(6) . 1_56655
Si B O3 99(6) 97(6) 98(6) . 2_56555
Si B O3 158(6) 154(6) 156(6) . 2_57555
Si B O3 36(7) 34(7) 35(7) . 3_64655
Si B O3 88(6) 85(6) 86(6) . 3_65655
Si B O4 116(6) 116(6) 116(6) . .
Si B O4 156(6) 156(6) 156(6) . 1_56555
Si B O4 125(8) 125(8) 125(8) . 2_57555
Si B O4 75(6) 75(6) 75(6) . 3_65755
Si B Si 132.1(10) 132.1(10) 132.1(10) 1_56555 3_64755
Si B Si 48.9(9) 48.9(9) 48.9(9) 1_56555 3_65755
Si B O1 103.1(9) 103.1(9) 103.1(9) 1_56555 .
Si B O1 21.5(7) 21.5(7) 21.5(7) 1_56555 1_56555
Si B O1 124.1(8) 124.1(8) 124.1(8) 1_56555 3_64755
Si B O1 55.9(7) 55.9(7) 55.9(7) 1_56555 3_65755
Si B O2 133.7(11) 133.7(11) 133.7(11) 1_56555 .
Si B O2 22.2(8) 22.2(8) 22.2(8) 1_56555 1_56555
Si B O2 153.1(9) 153.1(9) 153.1(9) 1_56555 3_64755
Si B O2 59.9(10) 59.9(10) 59.9(10) 1_56555 3_65755
Si B O2 127.6(11) 127.6(11) 127.6(11) 1_56555 5_66755
Si B O2 23.6(7) 23.6(7) 23.6(7) 1_56555 5_67755
Si B O2 156.5(9) 156.5(9) 156.5(9) 1_56555 7_55555
Si B O2 55.9(11) 55.9(11) 55.9(11) 1_56555 7_56555
Si B O3 102.0(9) 100.3(8) 101.2(9) 1_56555 1_55655
Si B O3 23.0(8) 17.7(8) 20.3(8) 1_56555 1_56655
Si B O3 127.8(8) 124.7(8) 126.2(8) 1_56555 2_56555
Si B O3 68.5(7) 65.9(7) 67.3(7) 1_56555 2_57555
Si B O3 124.5(8) 120.5(8) 122.3(8) 1_56555 3_64655
Si B O3 60.9(7) 57.4(7) 59.3(7) 1_56555 3_65655
Si B O4 103.6(9) 103.6(9) 103.6(9) 1_56555 .
Si B O4 24.3(7) 24.3(7) 24.3(7) 1_56555 1_56555
Si B O4 66.6(7) 66.6(7) 66.6(7) 1_56555 2_57555
Si B O4 60.5(7) 60.5(7) 60.5(7) 1_56555 3_65755
Si B Si 83.2(9) 83.2(9) 83.2(9) 3_64755 3_65755
Si B O1 85.9(10) 85.9(10) 85.9(10) 3_64755 .
Si B O1 134.0(8) 134.0(8) 134.0(8) 3_64755 1_56555
Si B O1 22.7(8) 22.7(8) 22.7(8) 3_64755 3_64755
Si B O1 80.3(7) 80.3(7) 80.3(7) 3_64755 3_65755
Si B O2 15.4(10) 15.4(10) 15.4(10) 3_64755 .
Si B O2 112.2(8) 112.2(8) 112.2(8) 3_64755 1_56555
Si B O2 24.7(7) 24.7(7) 24.7(7) 3_64755 3_64755
Si B O2 75.0(11) 75.0(11) 75.0(11) 3_64755 3_65755
Si B O2 17.5(10) 17.5(10) 17.5(10) 3_64755 5_66755
Si B O2 109.8(8) 109.8(8) 109.8(8) 3_64755 5_67755
Si B O2 26.2(7) 26.2(7) 26.2(7) 3_64755 7_55555
Si B O2 79.6(12) 79.6(12) 79.6(12) 3_64755 7_56555
Si B O3 104.4(11) 93.1(15) 99.2(13) 3_64755 1_55655
Si B O3 143.2(9) 138.0(9) 140.7(9) 3_64755 1_56655
Si B O3 102.7(7) 99.2(7) 101.1(7) 3_64755 2_56555
Si B O3 158.5(8) 157.7(8) 158.1(8) 3_64755 2_57555
Si B O3 19.7(8) 17.4(8) 18.6(8) 3_64755 3_64655
Si B O3 77.7(7) 74.2(7) 75.8(7) 3_64755 3_65655
Si B O4 107.8(10) 107.8(10) 107.8(10) 3_64755 .
Si B O4 145.4(8) 145.4(8) 145.4(8) 3_64755 1_56555
Si B O4 141.6(9) 141.6(9) 141.6(9) 3_64755 2_57555
Si B O4 73.6(7) 73.6(7) 73.6(7) 3_64755 3_65755
Si B O1 101.4(12) 101.4(12) 101.4(12) 3_65755 .
Si B O1 56.5(7) 56.5(7) 56.5(7) 3_65755 1_56555
Si B O1 80.0(7) 80.0(7) 80.0(7) 3_65755 3_64755
Si B O1 24.7(9) 24.7(9) 24.7(9) 3_65755 3_65755
Si B O2 86.4(10) 86.4(10) 86.4(10) 3_65755 .
Si B O2 30.5(7) 30.5(7) 30.5(7) 3_65755 1_56555
Si B O2 106.1(8) 106.1(8) 106.1(8) 3_65755 3_64755
Si B O2 22.7(11) 22.7(11) 22.7(11) 3_65755 3_65755
Si B O2 81.8(10) 81.8(10) 81.8(10) 3_65755 5_66755
Si B O2 28.7(7) 28.7(7) 28.7(7) 3_65755 5_67755
Si B O2 108.2(8) 108.2(8) 108.2(8) 3_65755 7_55555
Si B O2 19.2(12) 19.2(12) 19.2(12) 3_65755 7_56555
Si B O3 121.4(13) 111.4(16) 116.9(15) 3_65755 1_55655
Si B O3 65.9(8) 59.3(8) 62.6(8) 3_65755 1_56655
Si B O3 168.7(10) 167.3(11) 168.2(10) 3_65755 2_56555
Si B O3 116.4(7) 113.1(7) 114.8(7) 3_65755 2_57555
Si B O3 77.3(7) 73.4(7) 75.2(7) 3_65755 3_64655
Si B O3 20.3(8) 18.6(9) 19.5(8) 3_65755 3_65655
Si B O4 126.8(12) 126.8(12) 126.8(12) 3_65755 .
Si B O4 66.8(6) 66.8(6) 66.8(6) 3_65755 1_56555
Si B O4 106.6(8) 106.6(8) 106.6(8) 3_65755 2_57555
Si B O4 20.6(8) 20.6(8) 20.6(8) 3_65755 3_65755
O1 B O1 81.9(6) 81.9(6) 81.9(6) . 1_56555
O1 B O1 108.6(7) 108.6(7) 108.6(7) . 3_64755
O1 B O1 125.2(9) 125.2(9) 125.2(9) . 3_65755
O1 B O2 70.5(9) 70.5(9) 70.5(9) . .
O1 B O2 93.6(8) 93.6(8) 93.6(8) . 1_56555
O1 B O2 90.5(6) 90.5(6) 90.5(6) . 3_64755
O1 B O2 120.9(13) 120.9(13) 120.9(13) . 3_65755
O1 B O2 103.3(10) 103.3(10) 103.3(10) . 5_66755
O1 B O2 113.1(8) 113.1(8) 113.1(8) . 5_67755
O1 B O2 73.6(6) 73.6(6) 73.6(6) . 7_55555
O1 B O2 82.4(12) 82.4(12) 82.4(12) . 7_56555
O1 B O3 146.8(14) 136.6(14) 141.3(14) . 1_55655
O1 B O3 118.3(6) 117.5(6) 118.0(6) . 1_56655
O1 B O3 69.6(8) 66.5(8) 68.1(8) . 2_56555
O1 B O3 79.7(8) 77.4(8) 78.7(8) . 2_57555
O1 B O3 71.9(7) 71.5(7) 71.7(7) . 3_64655
O1 B O3 83.3(8) 82.6(8) 82.9(8) . 3_65655
O1 B O4 32.6(8) 32.6(8) 32.6(8) . .
O1 B O4 83.6(6) 83.6(6) 83.6(6) . 1_56555
O1 B O4 126.2(10) 126.2(10) 126.2(10) . 2_57555
O1 B O4 117.9(9) 117.9(9) 117.9(9) . 3_65755
O1 B O1 136.4(5) 136.4(5) 136.4(5) 1_56555 3_64755
O1 B O1 71.5(3) 71.5(3) 71.5(3) 1_56555 3_65755
O1 B O2 128.0(9) 128.0(9) 128.0(9) 1_56555 .
O1 B O2 26.3(4) 26.3(4) 26.3(4) 1_56555 1_56555
O1 B O2 158.4(6) 158.4(6) 158.4(6) 1_56555 3_64755
O1 B O2 73.9(8) 73.9(8) 73.9(8) 1_56555 3_65755
O1 B O2 137.9(9) 137.9(9) 137.9(9) 1_56555 5_66755
O1 B O2 40.1(4) 40.1(4) 40.1(4) 1_56555 5_67755
O1 B O2 147.9(6) 147.9(6) 147.9(6) 1_56555 7_55555
O1 B O2 54.9(9) 54.9(9) 54.9(9) 1_56555 7_56555
O1 B O3 120.1(8) 114.8(6) 117.3(7) 1_56555 1_55655
O1 B O3 39.3(3) 36.5(3) 37.9(3) 1_56555 1_56655
O1 B O3 115.7(5) 114.1(4) 114.9(4) 1_56555 2_56555
O1 B O3 60.7(4) 57.2(4) 59.1(4) 1_56555 2_57555
O1 B O3 120.0(5) 116.6(5) 118.3(5) 1_56555 3_64655
O1 B O3 60.2(3) 56.9(4) 58.6(4) 1_56555 3_65655
O1 B O4 84.0(6) 84.0(6) 84.0(6) 1_56555 .
O1 B O4 11.5(3) 11.5(3) 11.5(3) 1_56555 1_56555
O1 B O4 77.0(3) 77.0(3) 77.0(3) 1_56555 2_57555
O1 B O4 73.6(3) 73.6(3) 73.6(3) 1_56555 3_65755
O1 B O1 68.2(3) 68.2(3) 68.2(3) 3_64755 3_65755
O1 B O2 38.1(7) 38.1(7) 38.1(7) 3_64755 .
O1 B O2 110.3(6) 110.3(6) 110.3(6) 3_64755 1_56555
O1 B O2 29.2(3) 29.2(3) 29.2(3) 3_64755 3_64755
O1 B O2 64.4(9) 64.4(9) 64.4(9) 3_64755 3_65755
O1 B O2 5.4(6) 5.4(6) 5.4(6) 3_64755 5_66755
O1 B O2 100.6(6) 100.6(6) 100.6(6) 3_64755 5_67755
O1 B O2 41.5(4) 41.5(4) 41.5(4) 3_64755 7_55555
O1 B O2 84.0(10) 84.0(10) 84.0(10) 3_64755 7_56555
O1 B O3 86.5(10) 73.7(14) 80.4(12) 3_64755 1_55655
O1 B O3 125.7(5) 122.3(5) 124.0(5) 3_64755 1_56655
O1 B O3 109.2(3) 107.0(3) 108.2(3) 3_64755 2_56555
O1 B O3 164.8(6) 160.4(5) 162.3(6) 3_64755 2_57555
O1 B O3 39.6(3) 38.6(3) 39.1(3) 3_64755 3_64655
O1 B O3 81.8(4) 78.8(4) 80.1(4) 3_64755 3_65655
O1 B O4 127.6(6) 127.6(6) 127.6(6) 3_64755 .
O1 B O4 146.4(5) 146.4(5) 146.4(5) 3_64755 1_56555
O1 B O4 120.8(5) 120.8(5) 120.8(5) 3_64755 2_57555
O1 B O4 64.1(3) 64.1(3) 64.1(3) 3_64755 3_65755
O1 B O2 89.5(9) 89.5(9) 89.5(9) 3_65755 .
O1 B O2 46.5(4) 46.5(4) 46.5(4) 3_65755 1_56555
O1 B O2 97.4(5) 97.4(5) 97.4(5) 3_65755 3_64755
O1 B O2 6.2(8) 6.2(8) 6.2(8) 3_65755 3_65755
O1 B O2 71.9(8) 71.9(8) 71.9(8) 3_65755 5_66755
O1 B O2 32.5(4) 32.5(4) 32.5(4) 3_65755 5_67755
O1 B O2 106.3(5) 106.3(5) 106.3(5) 3_65755 7_55555
O1 B O2 43.1(9) 43.1(9) 43.1(9) 3_65755 7_56555
O1 B O3 97.8(10) 87.0(13) 92.7(12) 3_65755 1_55655
O1 B O3 63.0(5) 57.7(5) 60.3(5) 3_65755 1_56655
O1 B O3 168.0(6) 164.9(6) 166.3(6) 3_65755 2_56555
O1 B O3 122.0(3) 120.4(3) 121.3(3) 3_65755 2_57555
O1 B O3 81.8(5) 78.6(4) 80.0(4) 3_65755 3_64655
O1 B O3 42.7(3) 42.0(3) 42.4(3) 3_65755 3_65655
O1 B O4 151.0(8) 151.0(8) 151.0(8) 3_65755 .
O1 B O4 79.2(3) 79.2(3) 79.2(3) 3_65755 1_56555
O1 B O4 93.6(4) 93.6(4) 93.6(4) 3_65755 2_57555
O1 B O4 9.0(3) 9.0(3) 9.0(3) 3_65755 3_65755
O2 B O2 111.7(10) 111.7(10) 111.7(10) . 1_56555
O2 B O2 31.2(7) 31.2(7) 31.2(7) . 3_64755
O2 B O2 83.7(12) 83.7(12) 83.7(12) . 3_65755
O2 B O2 32.8(8) 32.8(8) 32.8(8) . 5_66755
O2 B O2 114.9(10) 114.9(10) 114.9(10) . 5_67755
O2 B O2 22.8(7) 22.8(7) 22.8(7) . 7_55555
O2 B O2 77.9(12) 77.9(12) 77.9(12) . 7_56555
O2 B O3 115.3(11) 106.0(14) 110.8(12) . 1_55655
O2 B O3 151.8(10) 145.4(10) 148.3(10) . 1_56655
O2 B O3 96.9(8) 93.6(8) 95.3(8) . 2_56555
O2 B O3 146.0(10) 145.5(10) 145.8(10) . 2_57555
O2 B O3 13.2(7) 9.8(8) 11.8(7) . 3_64655
O2 B O3 75.9(9) 72.8(8) 74.1(8) . 3_65655
O2 B O4 93.8(10) 93.8(10) 93.8(10) . .
O2 B O4 138.2(9) 138.2(9) 138.2(9) . 1_56555
O2 B O4 154.1(9) 154.1(9) 154.1(9) . 2_57555
O2 B O4 81.7(8) 81.7(8) 81.7(8) . 3_65755
O2 B O2 136.1(7) 136.1(7) 136.1(7) 1_56555 3_64755
O2 B O2 48.2(9) 48.2(9) 48.2(9) 1_56555 3_65755
O2 B O2 112.3(10) 112.3(10) 112.3(10) 1_56555 5_66755
O2 B O2 19.6(5) 19.6(5) 19.6(5) 1_56555 5_67755
O2 B O2 134.6(7) 134.6(7) 134.6(7) 1_56555 7_55555
O2 B O2 33.8(9) 33.8(9) 33.8(9) 1_56555 7_56555
O2 B O3 119.2(7) 117.1(9) 118.4(8) 1_56555 1_55655
O2 B O3 44.3(6) 38.3(6) 41.0(6) 1_56555 1_56655
O2 B O3 141.6(6) 140.3(6) 140.9(6) 1_56555 2_56555
O2 B O3 86.1(5) 83.3(5) 84.8(5) 1_56555 2_57555
O2 B O3 102.1(6) 98.6(6) 100.1(6) 1_56555 3_64655
O2 B O3 38.9(5) 35.9(5) 37.6(5) 1_56555 3_65655
O2 B O4 106.4(8) 106.4(8) 106.4(8) 1_56555 .
O2 B O4 36.3(4) 36.3(4) 36.3(4) 1_56555 1_56555
O2 B O4 88.5(5) 88.5(5) 88.5(5) 1_56555 2_57555
O2 B O4 47.5(4) 47.5(4) 47.5(4) 1_56555 3_65755
O2 B O2 93.3(10) 93.3(10) 93.3(10) 3_64755 3_65755
O2 B O2 25.6(7) 25.6(7) 25.6(7) 3_64755 5_66755
O2 B O2 129.5(7) 129.5(7) 129.5(7) 3_64755 5_67755
O2 B O2 16.9(4) 16.9(4) 16.9(4) 3_64755 7_55555
O2 B O2 104.3(11) 104.3(11) 104.3(11) 3_64755 7_56555
O2 B O3 84.5(7) 77.5(9) 81.4(8) 3_64755 1_55655
O2 B O3 150.9(6) 149.8(6) 150.5(6) 3_64755 1_56655
O2 B O3 81.5(4) 78.8(4) 80.1(4) 3_64755 2_56555
O2 B O3 140.5(6) 137.7(5) 139.2(5) 3_64755 2_57555
O2 B O3 42.0(4) 38.6(4) 40.2(4) 3_64755 3_64655
O2 B O3 102.3(6) 98.9(5) 100.6(5) 3_64755 3_65655
O2 B O4 100.3(6) 100.3(6) 100.3(6) 3_64755 .
O2 B O4 169.4(6) 169.4(6) 169.4(6) 3_64755 1_56555
O2 B O4 123.0(5) 123.0(5) 123.0(5) 3_64755 2_57555
O2 B O4 92.7(5) 92.7(5) 92.7(5) 3_64755 3_65755
O2 B O2 67.7(12) 67.7(12) 67.7(12) 3_65755 5_66755
O2 B O2 36.3(9) 36.3(9) 36.3(9) 3_65755 5_67755
O2 B O2 101.2(10) 101.2(10) 101.2(10) 3_65755 7_55555
O2 B O2 39.8(10) 39.8(10) 39.8(10) 3_65755 7_56555
O2 B O3 102.4(14) 92.2(16) 98.0(15) 3_65755 1_55655
O2 B O3 68.8(9) 63.8(9) 66.5(9) 3_65755 1_56655
O2 B O3 169.5(10) 168.4(11) 169.1(11) 3_65755 2_56555
O2 B O3 127.1(9) 125.3(9) 126.2(9) 3_65755 2_57555
O2 B O3 75.8(9) 72.6(9) 74.2(9) 3_65755 3_64655
O2 B O3 38.7(8) 38.5(8) 38.5(8) 3_65755 3_65655
O2 B O4 149.3(14) 149.3(14) 149.3(14) 3_65755 .
O2 B O4 82.4(9) 82.4(9) 82.4(9) 3_65755 1_56555
O2 B O4 99.7(9) 99.7(9) 99.7(9) 3_65755 2_57555
O2 B O4 3.1(8) 3.1(8) 3.1(8) 3_65755 3_65755
O2 B O2 104.0(9) 104.0(9) 104.0(9) 5_66755 5_67755
O2 B O2 36.6(7) 36.6(7) 36.6(7) 5_66755 7_55555
O2 B O2 84.0(12) 84.0(12) 84.0(12) 5_66755 7_56555
O2 B O3 90.2(12) 79.4(14) 85.6(13) 5_66755 1_55655
O2 B O3 130.8(9) 127.5(9) 129.3(9) 5_66755 1_56655
O2 B O3 106.6(7) 104.2(8) 105.4(7) 5_66755 2_56555
O2 B O3 164.9(9) 161.1(9) 163.0(9) 5_66755 2_57555
O2 B O3 35.2(7) 33.9(6) 34.5(7) 5_66755 3_64655
O2 B O3 81.9(8) 78.8(8) 80.4(8) 5_66755 3_65655
O2 B O4 122.5(9) 122.5(9) 122.5(9) 5_66755 .
O2 B O4 148.6(9) 148.6(9) 148.6(9) 5_66755 1_56555
O2 B O4 125.3(9) 125.3(9) 125.3(9) 5_66755 2_57555
O2 B O4 67.2(8) 67.2(8) 67.2(8) 5_66755 3_65755
O2 B O2 135.8(7) 135.8(7) 135.8(7) 5_67755 7_55555
O2 B O2 42.3(9) 42.3(9) 42.3(9) 5_67755 7_56555
O2 B O3 102.8(8) 99.1(9) 101.3(8) 5_67755 1_55655
O2 B O3 37.2(6) 31.4(6) 34.5(6) 5_67755 1_56655
O2 B O3 151.0(6) 147.6(6) 149.4(6) 5_67755 2_56555
O2 B O3 91.6(5) 89.3(5) 90.4(5) 5_67755 2_57555
O2 B O3 105.9(6) 102.1(6) 104.0(6) 5_67755 3_64655
O2 B O3 46.0(4) 43.0(5) 44.5(5) 5_67755 3_65655
O2 B O4 123.9(7) 123.9(7) 123.9(7) 5_67755 .
O2 B O4 46.8(4) 46.8(4) 46.8(4) 5_67755 1_56555
O2 B O4 78.9(4) 78.9(4) 78.9(4) 5_67755 2_57555
O2 B O4 37.0(4) 37.0(4) 37.0(4) 5_67755 3_65755
O2 B O2 100.8(11) 100.8(11) 100.8(11) 7_55555 7_56555
O2 B O3 97.2(6) 91.2(8) 94.2(7) 7_55555 1_55655
O2 B O3 167.0(7) 163.6(7) 165.4(7) 7_55555 1_56655
O2 B O3 76.7(5) 73.8(5) 75.4(5) 7_55555 2_56555
O2 B O3 133.0(5) 131.6(5) 132.2(5) 7_55555 2_57555
O2 B O3 36.0(4) 32.6(5) 34.5(4) 7_55555 3_64655
O2 B O3 98.7(6) 95.7(5) 97.0(5) 7_55555 3_65655
O2 B O4 86.1(6) 86.1(6) 86.1(6) 7_55555 .
O2 B O4 155.3(6) 155.3(6) 155.3(6) 7_55555 1_56555
O2 B O4 134.5(5) 134.5(5) 134.5(5) 7_55555 2_57555
O2 B O4 99.8(5) 99.8(5) 99.8(5) 7_55555 3_65755
O2 B O3 140.5(15) 130.2(18) 135.4(17) 7_56555 1_55655
O2 B O3 77.0(10) 70.5(10) 73.5(10) 7_56555 1_56655
O2 B O3 151.7(12) 149.4(12) 150.7(12) 7_56555 2_56555
O2 B O3 115.1(10) 111.9(10) 113.6(10) 7_56555 2_57555
O2 B O3 68.2(10) 64.8(10) 66.3(10) 7_56555 3_64655
O2 B O3 5.4(9) 2.6(9) 4.2(9) 7_56555 3_65655
O2 B O4 109.6(14) 109.6(14) 109.6(14) 7_56555 .
O2 B O4 66.3(9) 66.3(9) 66.3(9) 7_56555 1_56555
O2 B O4 120.7(10) 120.7(10) 120.7(10) 7_56555 2_57555
O2 B O4 37.1(9) 37.1(9) 37.1(9) 7_56555 3_65755
O3 B O3 84.6(7) 77.7(6) 81.2(6) 1_55655 1_56655
O3 B O3 79.1(13) 68.8(9) 73.4(11) 1_55655 2_56555
O3 B O3 90.9(16) 77.9(11) 83.8(13) 1_55655 2_57555
O3 B O3 122.8(9) 111.7(14) 117.8(11) 1_55655 3_64655
O3 B O3 140.3(11) 129.1(15) 135.3(13) 1_55655 3_65655
O3 B O4 119.4(17) 106.3(13) 112.6(16) 1_55655 .
O3 B O4 113.3(9) 105.9(7) 109.5(8) 1_55655 1_56555
O3 B O4 48.6(12) 39.2(7) 43.3(9) 1_55655 2_57555
O3 B O4 105.3(11) 93.9(15) 100.3(13) 1_55655 3_65755
O3 B O3 119.4(7) 113.4(7) 116.3(7) 1_56655 2_56555
O3 B O3 64.0(5) 58.4(4) 61.1(5) 1_56655 2_57555
O3 B O3 141.8(7) 133.7(7) 137.6(7) 1_56655 3_64655
O3 B O3 80.1(6) 73.3(6) 76.8(6) 1_56655 3_65655
O3 B O4 109.7(6) 106.7(6) 108.3(6) 1_56655 .
O3 B O4 34.9(2) 34.1(2) 34.4(2) 1_56655 1_56555
O3 B O4 50.4(5) 44.6(5) 47.5(5) 1_56655 2_57555
O3 B O4 70.6(5) 64.9(5) 67.9(5) 1_56655 3_65755
O3 B O3 61.8(4) 56.2(3) 58.8(4) 2_56555 2_57555
O3 B O3 109.2(5) 101.4(5) 105.6(5) 2_56555 3_64655
O3 B O3 152.4(6) 149.8(6) 151.2(6) 2_56555 3_65655
O3 B O4 42.5(6) 40.8(6) 41.6(6) 2_56555 .
O3 B O4 106.5(4) 104.4(4) 105.3(4) 2_56555 1_56555
O3 B O4 79.3(5) 74.8(4) 76.9(5) 2_56555 2_57555
O3 B O4 170.9(4) 170.6(5) 170.8(5) 2_56555 3_65755
O3 B O3 151.6(5) 148.7(6) 150.3(6) 2_57555 3_64655
O3 B O3 120.3(5) 113.1(5) 117.0(5) 2_57555 3_65655
O3 B O4 52.6(6) 51.7(6) 52.2(6) 2_57555 .
O3 B O4 50.0(3) 46.7(4) 48.4(4) 2_57555 1_56555
O3 B O4 49.6(4) 46.5(3) 47.9(3) 2_57555 2_57555
O3 B O4 128.4(3) 126.3(3) 127.4(3) 2_57555 3_65755
O3 B O3 67.1(5) 59.7(4) 63.1(5) 3_64655 3_65655
O3 B O4 99.6(8) 98.1(7) 99.0(7) 3_64655 .
O3 B O4 130.7(5) 127.4(5) 128.8(5) 3_64655 1_56555
O3 B O4 160.4(5) 159.0(5) 159.8(5) 3_64655 2_57555
O3 B O4 73.6(4) 70.3(4) 71.9(4) 3_64655 3_65755
O3 B O4 111.4(9) 111.1(9) 111.3(9) 3_65655 .
O3 B O4 71.7(4) 68.5(4) 70.3(4) 3_65655 1_56555
O3 B O4 124.8(4) 121.7(4) 123.4(4) 3_65655 2_57555
O3 B O4 35.8(2) 35.7(3) 35.7(3) 3_65655 3_65755
O4 B O4 79.3(5) 79.3(5) 79.3(5) . 1_56555
O4 B O4 95.9(8) 95.9(8) 95.9(8) . 2_57555
O4 B O4 146.7(9) 146.7(9) 146.7(9) . 3_65755
O4 B O4 67.4(3) 67.4(3) 67.4(3) 1_56555 2_57555
O4 B O4 82.5(3) 82.5(3) 82.5(3) 1_56555 3_65755
O4 B O4 102.5(4) 102.5(4) 102.5(4) 2_57555 3_65755
Sr Si Sr 76.9(8) 70.5(8) 73.5(8) . 2_56455
Sr Si Sr 81.8(9) 75.8(8) 79.0(9) . 2_56555
Sr Si Sr 76.9(8) 70.4(8) 73.5(8) . 2_57455
Sr Si Sr 81.8(9) 75.8(8) 79.0(9) . 2_57555
Sr Si Sr 142.0(13) 138.1(14) 140.0(14) . 4_56655
Sr Si B 87.3(7) 87.1(7) 87.2(7) . 1_54555
Sr Si B 59(7) 58(6) 59(7) . .
Sr Si B 140.6(7) 139.6(8) 140.1(7) . 3_64755
Sr Si B 133.4(7) 132.6(7) 133.0(7) . 3_65755
Sr Si B 133.4(7) 132.6(7) 133.0(7) . 5_66755
Sr Si B 140.6(7) 139.6(8) 140.1(7) . 5_67755
Sr Si B 59(7) 58(6) 59(7) . 7_56555
Sr Si B 87.3(7) 87.1(7) 87.2(7) . 7_57555
Sr Si Si 90.0(9) 90.0(9) 90.0(9) . 1_54555
Sr Si Si 90.0(9) 90.0(9) 90.0(9) . 1_56555
Sr Si Si 134.6(9) 133.9(9) 134.3(9) . 3_64755
Sr Si Si 134.6(9) 133.9(9) 134.3(9) . 3_65755
Sr Si O1 91.8(19) 88.0(19) 90.0(19) . .
Sr Si O1 97.7(10) 93.9(10) 95.7(10) . 1_55655
Sr Si O1 127.5(10) 125.0(10) 126.3(10) . 3_64755
Sr Si O1 127.5(10) 125.0(10) 126.3(10) . 3_65755
Sr Si O2 134.5(15) 133.3(15) 133.9(15) . .
Sr Si O2 109.3(8) 108.9(8) 109.1(8) . 1_56555
Sr Si O2 107.3(8) 106.5(8) 106.9(8) . 3_64755
Sr Si O2 129.1(18) 127.1(18) 128.0(18) . 3_65755
Sr Si O2 129.1(18) 127.1(18) 128.0(18) . 5_66755
Sr Si O2 107.3(8) 106.5(8) 106.9(8) . 5_67755
Sr Si O2 109.3(8) 108.9(8) 109.1(8) . 7_55555
Sr Si O2 134.5(15) 133.3(15) 133.9(15) . 7_56555
Sr Si O3 49(2) 33.8(13) 41.0(16) . 1_55655
Sr Si O3 41.2(5) 35.7(5) 38.3(5) . 2_56555
Sr Si O3 41.2(5) 35.7(5) 38.3(5) . 2_57555
Sr Si O3 147.7(5) 143.6(6) 145.8(6) . 3_64655
Sr Si O3 147.7(5) 143.6(6) 145.8(6) . 3_65655
Sr Si O4 62.9(14) 59.2(14) 61.0(14) . .
Sr Si O4 86.6(9) 82.8(9) 84.7(9) . 1_55655
Sr Si O4 137.0(9) 134.5(9) 135.7(9) . 3_64755
Sr Si O4 137.0(9) 134.5(9) 135.7(9) . 3_65755
Sr Si Sr 105.9(4) 102.1(5) 104.0(4) 2_56455 2_56555
Sr Si Sr 67.2(8) 62.4(7) 64.7(7) 2_56455 2_57455
Sr Si Sr 154.6(14) 149.8(13) 152.3(13) 2_56455 2_57555
Sr Si Sr 75.4(8) 70.4(8) 72.9(8) 2_56455 4_56655
Sr Si B 55.7(4) 53.5(4) 54.7(4) 2_56455 1_54555
Sr Si B 88(7) 84(6) 86(7) 2_56455 .
Sr Si B 94.5(7) 89.5(7) 92.2(7) 2_56455 3_64755
Sr Si B 136.2(13) 133.4(14) 135.0(13) 2_56455 3_65755
Sr Si B 89.1(6) 84.2(6) 86.8(6) 2_56455 5_66755
Sr Si B 135.6(14) 132.0(15) 134.0(15) 2_56455 5_67755
Sr Si B 30(7) 28(7) 29(7) 2_56455 7_56555
Sr Si B 120.7(11) 118.1(10) 119.3(11) 2_56455 7_57555
Sr Si Si 58.8(7) 56.4(7) 57.6(7) 2_56455 1_54555
Sr Si Si 123.6(12) 121.2(11) 122.4(12) 2_56455 1_56555
Sr Si Si 88.2(10) 83.3(10) 86.0(10) 2_56455 3_64755
Sr Si Si 134.3(16) 131.4(16) 133.0(16) 2_56455 3_65755
Sr Si O1 37.7(8) 36.8(7) 37.3(7) 2_56455 .
Sr Si O1 145.3(6) 144.8(5) 145.0(6) 2_56455 1_55655
Sr Si O1 108.4(4) 104.3(4) 106.6(4) 2_56455 3_64755
Sr Si O1 158.7(13) 154.7(14) 157.0(14) 2_56455 3_65755
Sr Si O2 72.4(15) 67.9(14) 70.4(15) 2_56455 .
Sr Si O2 121.2(12) 120.7(12) 120.9(12) 2_56455 1_56555
Sr Si O2 77.5(5) 74.2(5) 75.7(5) 2_56455 3_64755
Sr Si O2 154(2) 150(2) 152(2) 2_56455 3_65755
Sr Si O2 103.7(12) 99.5(12) 101.5(12) 2_56455 5_66755
Sr Si O2 139.5(12) 138.7(11) 139.1(12) 2_56455 5_67755
Sr Si O2 62.5(6) 59.1(5) 61.0(6) 2_56455 7_55555
Sr Si O2 114(2) 112(2) 113(2) 2_56455 7_56555
Sr Si O3 113(2) 103.2(17) 107.9(19) 2_56455 1_55655
Sr Si O3 37.9(5) 36.7(5) 37.3(5) 2_56455 2_56555
Sr Si O3 75.6(8) 70.6(7) 72.9(7) 2_56455 2_57555
Sr Si O3 84.1(7) 75.9(7) 80.3(7) 2_56455 3_64655
Sr Si O3 115.7(11) 113.2(12) 114.5(11) 2_56455 3_65655
Sr Si O4 35.3(5) 31.8(4) 33.4(4) 2_56455 .
Sr Si O4 140.7(7) 139.3(8) 140.0(7) 2_56455 1_55655
Sr Si O4 109.8(5) 105.1(5) 107.5(5) 2_56455 3_64755
Sr Si O4 150.7(12) 146.1(13) 148.5(13) 2_56455 3_65755
Sr Si Sr 154.6(14) 149.8(13) 152.3(13) 2_56555 2_57455
Sr Si Sr 74.6(9) 72.9(9) 73.8(9) 2_56555 2_57555
Sr Si Sr 131.3(9) 129.2(10) 130.2(9) 2_56555 4_56655
Sr Si B 55.3(4) 54.0(4) 54.6(4) 2_56555 1_54555
Sr Si B 134(8) 129(8) 132(8) 2_56555 .
Sr Si B 71.6(7) 65.7(7) 68.5(7) 2_56555 3_64755
Sr Si B 118.6(13) 112.4(13) 115.4(13) 2_56555 3_65755
Sr Si B 67.6(6) 62.3(6) 64.8(6) 2_56555 5_66755
Sr Si B 115.2(14) 108.5(14) 111.7(14) 2_56555 5_67755
Sr Si B 79(6) 74(7) 76(7) 2_56555 7_56555
Sr Si B 128.6(11) 128.0(11) 128.3(11) 2_56555 7_57555
Sr Si Si 53.6(6) 52.7(6) 53.1(6) 2_56555 1_54555
Sr Si Si 127.3(12) 126.4(12) 126.9(12) 2_56555 1_56555
Sr Si Si 69.6(10) 64.3(10) 66.8(10) 2_56555 3_64755
Sr Si Si 120.0(16) 113.8(16) 116.8(16) 2_56555 3_65755
Sr Si O1 142.5(7) 139.0(10) 140.8(9) 2_56555 .
Sr Si O1 43.1(5) 39.1(5) 40.9(5) 2_56555 1_55655
Sr Si O1 51.6(5) 44.9(5) 48.1(5) 2_56555 3_64755
Sr Si O1 95.6(11) 89.9(11) 92.6(11) 2_56555 3_65755
Sr Si O2 85.8(13) 81.7(13) 83.5(13) 2_56555 .
Sr Si O2 136.8(13) 133.1(13) 134.7(13) 2_56555 1_56555
Sr Si O2 49.2(5) 46.4(5) 47.7(5) 2_56555 3_64755
Sr Si O2 101(2) 95.3(19) 98(2) 2_56555 3_65755
Sr Si O2 54.8(13) 48.4(13) 51.4(13) 2_56555 5_66755
Sr Si O2 118.2(13) 114.8(12) 116.5(13) 2_56555 5_67755
Sr Si O2 66.1(5) 64.3(5) 65.1(5) 2_56555 7_55555
Sr Si O2 139(2) 132(2) 135(2) 2_56555 7_56555
Sr Si O3 54.6(11) 43.8(11) 49.3(11) 2_56555 1_55655
Sr Si O3 86.2(7) 80.1(6) 83.3(6) 2_56555 2_56555
Sr Si O3 119.2(12) 113.7(11) 116.5(12) 2_56555 2_57555
Sr Si O3 88.6(6) 84.6(6) 86.5(6) 2_56555 3_64655
Sr Si O3 131.2(13) 122.1(12) 126.4(13) 2_56555 3_65655
Sr Si O4 129.1(14) 122.6(15) 126.1(14) 2_56555 .
Sr Si O4 39.2(5) 36.9(4) 37.9(5) 2_56555 1_55655
Sr Si O4 61.0(6) 54.2(5) 57.4(6) 2_56555 3_64755
Sr Si O4 97.9(11) 91.5(10) 94.5(10) 2_56555 3_65755
Sr Si Sr 105.9(4) 102.1(5) 104.0(4) 2_57455 2_57555
Sr Si Sr 75.4(8) 70.4(8) 72.9(8) 2_57455 4_56655
Sr Si B 120.7(11) 118.1(10) 119.3(11) 2_57455 1_54555
Sr Si B 30(7) 28(7) 29(7) 2_57455 .
Sr Si B 135.6(14) 132.0(15) 134.0(15) 2_57455 3_64755
Sr Si B 89.1(6) 84.3(6) 86.8(6) 2_57455 3_65755
Sr Si B 136.2(13) 133.4(14) 135.0(13) 2_57455 5_66755
Sr Si B 94.5(7) 89.5(7) 92.2(7) 2_57455 5_67755
Sr Si B 88(7) 84(6) 86(7) 2_57455 7_56555
Sr Si B 55.7(4) 53.5(4) 54.7(4) 2_57455 7_57555
Sr Si Si 123.6(12) 121.2(11) 122.4(12) 2_57455 1_54555
Sr Si Si 58.8(7) 56.4(7) 57.6(7) 2_57455 1_56555
Sr Si Si 134.3(16) 131.4(16) 133.0(16) 2_57455 3_64755
Sr Si Si 88.2(10) 83.3(10) 86.0(10) 2_57455 3_65755
Sr Si O1 37.7(8) 36.8(7) 37.3(7) 2_57455 .
Sr Si O1 145.3(6) 144.8(5) 145.0(6) 2_57455 1_55655
Sr Si O1 158.7(13) 154.7(14) 157.0(14) 2_57455 3_64755
Sr Si O1 108.4(4) 104.3(4) 106.6(4) 2_57455 3_65755
Sr Si O2 114(2) 112(2) 113(2) 2_57455 .
Sr Si O2 62.5(6) 59.0(5) 60.9(6) 2_57455 1_56555
Sr Si O2 139.5(12) 138.7(11) 139.1(12) 2_57455 3_64755
Sr Si O2 103.7(12) 99.5(12) 101.5(12) 2_57455 3_65755
Sr Si O2 154(2) 150(2) 152(2) 2_57455 5_66755
Sr Si O2 77.4(5) 74.2(5) 75.8(5) 2_57455 5_67755
Sr Si O2 121.2(12) 120.7(12) 120.9(12) 2_57455 7_55555
Sr Si O2 72.4(15) 67.9(14) 70.4(15) 2_57455 7_56555
Sr Si O3 113(2) 103.2(17) 107.9(19) 2_57455 1_55655
Sr Si O3 75.6(8) 70.6(7) 72.9(7) 2_57455 2_56555
Sr Si O3 37.9(5) 36.7(5) 37.3(5) 2_57455 2_57555
Sr Si O3 115.7(11) 113.2(12) 114.5(11) 2_57455 3_64655
Sr Si O3 84.1(7) 75.9(7) 80.3(7) 2_57455 3_65655
Sr Si O4 35.3(5) 31.8(4) 33.4(4) 2_57455 .
Sr Si O4 140.7(7) 139.3(8) 140.0(7) 2_57455 1_55655
Sr Si O4 150.7(12) 146.1(13) 148.5(13) 2_57455 3_64755
Sr Si O4 109.8(5) 105.1(5) 107.5(5) 2_57455 3_65755
Sr Si Sr 131.3(9) 129.2(10) 130.2(9) 2_57555 4_56655
Sr Si B 128.6(11) 128.0(11) 128.3(11) 2_57555 1_54555
Sr Si B 79(6) 74(7) 76(7) 2_57555 .
Sr Si B 115.2(14) 108.5(14) 111.7(14) 2_57555 3_64755
Sr Si B 67.6(6) 62.3(6) 64.8(6) 2_57555 3_65755
Sr Si B 118.6(13) 112.4(13) 115.4(13) 2_57555 5_66755
Sr Si B 71.6(7) 65.7(7) 68.5(7) 2_57555 5_67755
Sr Si B 134(8) 129(8) 132(8) 2_57555 7_56555
Sr Si B 55.3(4) 54.0(4) 54.6(4) 2_57555 7_57555
Sr Si Si 127.3(12) 126.4(12) 126.9(12) 2_57555 1_54555
Sr Si Si 53.6(6) 52.7(6) 53.1(6) 2_57555 1_56555
Sr Si Si 120.0(16) 113.7(16) 116.8(16) 2_57555 3_64755
Sr Si Si 69.6(10) 64.3(10) 66.8(10) 2_57555 3_65755
Sr Si O1 142.5(7) 139.0(10) 140.8(9) 2_57555 .
Sr Si O1 43.1(5) 39.1(5) 40.9(5) 2_57555 1_55655
Sr Si O1 95.6(11) 89.9(11) 92.6(11) 2_57555 3_64755
Sr Si O1 51.6(5) 44.9(5) 48.1(5) 2_57555 3_65755
Sr Si O2 139(2) 132(2) 135(2) 2_57555 .
Sr Si O2 66.1(5) 64.3(5) 65.1(5) 2_57555 1_56555
Sr Si O2 118.2(13) 114.8(12) 116.5(13) 2_57555 3_64755
Sr Si O2 54.8(13) 48.4(13) 51.4(13) 2_57555 3_65755
Sr Si O2 101(2) 95.2(19) 98(2) 2_57555 5_66755
Sr Si O2 49.2(5) 46.4(5) 47.7(5) 2_57555 5_67755
Sr Si O2 136.8(13) 133.1(13) 134.7(13) 2_57555 7_55555
Sr Si O2 85.8(13) 81.7(13) 83.5(13) 2_57555 7_56555
Sr Si O3 54.6(11) 43.8(11) 49.3(11) 2_57555 1_55655
Sr Si O3 119.2(12) 113.7(11) 116.5(12) 2_57555 2_56555
Sr Si O3 86.2(7) 80.1(6) 83.3(6) 2_57555 2_57555
Sr Si O3 131.1(13) 122.1(12) 126.4(13) 2_57555 3_64655
Sr Si O3 88.5(6) 84.6(6) 86.5(6) 2_57555 3_65655
Sr Si O4 129.1(14) 122.6(15) 126.1(14) 2_57555 .
Sr Si O4 39.2(5) 36.8(4) 37.9(5) 2_57555 1_55655
Sr Si O4 97.9(11) 91.5(10) 94.5(10) 2_57555 3_64755
Sr Si O4 61.0(6) 54.2(5) 57.4(6) 2_57555 3_65755
Sr Si B 90.9(7) 90.6(7) 90.7(7) 4_56655 1_54555
Sr Si B 100(7) 96(8) 98(8) 4_56655 .
Sr Si B 64.4(9) 59.8(8) 62.1(9) 4_56655 3_64755
Sr Si B 67.4(8) 63.4(8) 65.4(8) 4_56655 3_65755
Sr Si B 67.4(8) 63.4(8) 65.4(8) 4_56655 5_66755
Sr Si B 64.4(9) 59.8(8) 62.1(9) 4_56655 5_67755
Sr Si B 100(7) 96(8) 98(8) 4_56655 7_56555
Sr Si B 90.9(7) 90.6(7) 90.7(7) 4_56655 7_57555
Sr Si Si 90.0(9) 90.0(9) 90.0(9) 4_56655 1_54555
Sr Si Si 90.0(9) 90.0(9) 90.0(9) 4_56655 1_56555
Sr Si Si 65.4(12) 61.4(11) 63.4(11) 4_56655 3_64755
Sr Si Si 65.4(12) 61.4(11) 63.4(11) 4_56655 3_65755
Sr Si O1 53.3(15) 46.8(14) 50.1(14) 4_56655 .
Sr Si O1 127.5(12) 121.1(11) 124.5(12) 4_56655 1_55655
Sr Si O1 86.7(9) 81.6(9) 84.1(9) 4_56655 3_64755
Sr Si O1 86.7(9) 81.6(9) 84.1(9) 4_56655 3_65755
Sr Si O2 49.1(15) 46.7(14) 47.8(14) 4_56655 .
Sr Si O2 72.0(8) 71.1(8) 71.5(8) 4_56655 1_56555
Sr Si O2 86.4(9) 84.1(8) 85.3(9) 4_56655 3_64755
Sr Si O2 82.3(18) 77.4(17) 80.1(18) 4_56655 3_65755
Sr Si O2 82.3(18) 77.4(17) 80.1(18) 4_56655 5_66755
Sr Si O2 86.4(9) 84.1(8) 85.3(9) 4_56655 5_67755
Sr Si O2 72.0(8) 71.1(8) 71.5(8) 4_56655 7_55555
Sr Si O2 49.1(15) 46.7(14) 47.8(14) 4_56655 7_56555
Sr Si O3 180.0(5) 170(3) 176(3) 4_56655 1_55655
Sr Si O3 112.9(10) 107.0(10) 109.9(10) 4_56655 2_56555
Sr Si O3 112.9(10) 107.0(10) 109.9(10) 4_56655 2_57555
Sr Si O3 45.5(5) 41.9(5) 43.7(5) 4_56655 3_64655
Sr Si O3 45.5(5) 41.9(5) 43.7(5) 4_56655 3_65655
Sr Si O4 82.1(16) 75.7(16) 78.9(16) 4_56655 .
Sr Si O4 138.6(13) 132.2(12) 135.2(12) 4_56655 1_55655
Sr Si O4 78.5(8) 73.0(8) 75.9(8) 4_56655 3_64755
Sr Si O4 78.5(8) 73.0(8) 75.9(8) 4_56655 3_65755
B Si B 135(6) 135(6) 135(6) 1_54555 .
B Si B 55.4(4) 55.4(4) 55.4(4) 1_54555 3_64755
B Si B 138.6(12) 138.6(12) 138.6(12) 1_54555 3_65755
B Si B 47.9(4) 47.9(4) 47.9(4) 1_54555 5_66755
B Si B 131.1(12) 131.1(12) 131.1(12) 1_54555 5_67755
B Si B 38(5) 38(5) 38(5) 1_54555 7_56555
B Si B 172.9(14) 172.9(14) 172.9(14) 1_54555 7_57555
B Si Si 3.6(7) 3.6(7) 3.6(7) 1_54555 1_54555
B Si Si 176.4(14) 176.4(14) 176.4(14) 1_54555 1_56555
B Si Si 48.5(7) 48.5(7) 48.5(7) 1_54555 3_64755
B Si Si 137.8(14) 137.8(14) 137.8(14) 1_54555 3_65755
B Si O1 87.8(7) 87.8(7) 87.8(7) 1_54555 .
B Si O1 92.5(7) 92.5(7) 92.5(7) 1_54555 1_55655
B Si O1 57.1(4) 57.1(4) 57.1(4) 1_54555 3_64755
B Si O1 130.0(11) 130.0(11) 130.0(11) 1_54555 3_65755
B Si O2 48.8(9) 48.8(9) 48.8(9) 1_54555 .
B Si O2 161.7(14) 161.7(14) 161.7(14) 1_54555 1_56555
B Si O2 24.9(4) 24.9(4) 24.9(4) 1_54555 3_64755
B Si O2 133.0(19) 133.0(19) 133.0(19) 1_54555 3_65755
B Si O2 54.2(9) 54.2(9) 54.2(9) 1_54555 5_66755
B Si O2 162.2(14) 162.2(14) 162.2(14) 1_54555 5_67755
B Si O2 22.3(4) 22.3(4) 22.3(4) 1_54555 7_55555
B Si O2 135(2) 135(2) 135(2) 1_54555 7_56555
B Si O3 89.7(7) 89.0(7) 89.3(7) 1_54555 1_55655
B Si O3 59.7(5) 57.1(5) 58.5(5) 1_54555 2_56555
B Si O3 115.8(10) 113.3(10) 114.5(10) 1_54555 2_57555
B Si O3 61.3(5) 57.2(5) 59.5(5) 1_54555 3_64655
B Si O3 127.5(11) 123.5(10) 125.4(11) 1_54555 3_65655
B Si O4 86.7(7) 86.7(7) 86.7(7) 1_54555 .
B Si O4 91.9(7) 91.9(7) 91.9(7) 1_54555 1_55655
B Si O4 62.6(4) 62.6(4) 62.6(4) 1_54555 3_64755
B Si O4 124.5(10) 124.5(10) 124.5(10) 1_54555 3_65755
B Si B 159(8) 159(8) 159(8) . 3_64755
B Si B 84(5) 84(5) 84(5) . 3_65755
B Si B 163(8) 163(8) 163(8) . 5_66755
B Si B 91(5) 91(5) 91(5) . 5_67755
B Si B 97(11) 97(11) 97(11) . 7_56555
B Si B 38(5) 38(5) 38(5) . 7_57555
B Si Si 139(6) 139(6) 139(6) . 1_54555
B Si Si 41(5) 41(5) 41(5) . 1_56555
B Si Si 161(8) 161(8) 161(8) . 3_64755
B Si Si 84(5) 84(5) 84(5) . 3_65755
B Si O1 66(7) 66(7) 66(7) . .
B Si O1 117(7) 117(7) 117(7) . 1_55655
B Si O1 167(6) 167(6) 167(6) . 3_64755
B Si O1 95(5) 95(5) 95(5) . 3_65755
B Si O2 142(9) 142(9) 142(9) . .
B Si O2 55(5) 55(5) 55(5) . 1_56555
B Si O2 160(6) 160(6) 160(6) . 3_64755
B Si O2 92(5) 92(5) 92(5) . 3_65755
B Si O2 171(7) 171(7) 171(7) . 5_66755
B Si O2 63(5) 63(5) 63(5) . 5_67755
B Si O2 147(7) 147(7) 147(7) . 7_55555
B Si O2 76(5) 76(5) 76(5) . 7_56555
B Si O3 87(8) 79(7) 83(7) . 1_55655
B Si O3 78(6) 76(6) 77(6) . 2_56555
B Si O3 24(6) 20(6) 22(6) . 2_57555
B Si O3 143(8) 141(8) 142(8) . 3_64655
B Si O3 90(6) 86(6) 88(6) . 3_65655
B Si O4 53(6) 53(6) 53(6) . .
B Si O4 111(7) 111(7) 111(7) . 1_55655
B Si O4 162(6) 162(6) 162(6) . 3_64755
B Si O4 100(5) 100(5) 100(5) . 3_65755
B Si B 83.2(11) 83.2(11) 83.2(11) 3_64755 3_65755
B Si B 7.6(3) 7.6(3) 7.6(3) 3_64755 5_66755
B Si B 75.7(11) 75.7(11) 75.7(11) 3_64755 5_67755
B Si B 91(5) 91(5) 91(5) 3_64755 7_56555
B Si B 131.1(12) 131.1(12) 131.1(12) 3_64755 7_57555
B Si Si 52.2(7) 52.2(7) 52.2(7) 3_64755 1_54555
B Si Si 127.8(13) 127.8(13) 127.8(13) 3_64755 1_56555
B Si Si 7.1(7) 7.1(7) 7.1(7) 3_64755 3_64755
B Si Si 82.5(13) 82.5(13) 82.5(13) 3_64755 3_65755
B Si O1 100.8(18) 100.8(18) 100.8(18) 3_64755 .
B Si O1 74.8(10) 74.8(10) 74.8(10) 3_64755 1_55655
B Si O1 23.1(5) 23.1(5) 23.1(5) 3_64755 3_64755
B Si O1 79.0(11) 79.0(11) 79.0(11) 3_64755 3_65755
B Si O2 24.1(12) 24.1(12) 24.1(12) 3_64755 .
B Si O2 110.1(13) 110.1(13) 110.1(13) 3_64755 1_56555
B Si O2 33.3(5) 33.3(5) 33.3(5) 3_64755 3_64755
B Si O2 80.1(18) 80.1(18) 80.1(18) 3_64755 3_65755
B Si O2 18.1(11) 18.1(11) 18.1(11) 3_64755 5_66755
B Si O2 107.9(13) 107.9(13) 107.9(13) 3_64755 5_67755
B Si O2 36.0(5) 36.0(5) 36.0(5) 3_64755 7_55555
B Si O2 85.9(19) 85.9(19) 85.9(19) 3_64755 7_56555
B Si O3 121.0(17) 112(2) 117.2(19) 3_64755 1_55655
B Si O3 114.4(5) 111.2(5) 112.9(5) 3_64755 2_56555
B Si O3 165.1(12) 164.5(14) 164.9(13) 3_64755 2_57555
B Si O3 20.0(5) 19.2(5) 19.6(5) 3_64755 3_64655
B Si O3 76.3(11) 72.2(10) 74.1(10) 3_64755 3_65655
B Si O4 122.3(16) 122.3(16) 122.3(16) 3_64755 .
B Si O4 83.5(10) 83.5(10) 83.5(10) 3_64755 1_55655
B Si O4 17.6(5) 17.6(5) 17.6(5) 3_64755 3_64755
B Si O4 71.2(9) 71.2(9) 71.2(9) 3_64755 3_65755
B Si B 90.8(11) 90.8(11) 90.8(11) 3_65755 5_66755
B Si B 7.6(3) 7.6(3) 7.6(3) 3_65755 5_67755
B Si B 163(8) 163(8) 163(8) 3_65755 7_56555
B Si B 47.9(4) 47.9(4) 47.9(4) 3_65755 7_57555
B Si Si 135.4(13) 135.4(13) 135.4(13) 3_65755 1_54555
B Si Si 44.6(7) 44.6(7) 44.6(7) 3_65755 1_56555
B Si Si 90.1(13) 90.1(13) 90.1(13) 3_65755 3_64755
B Si Si 2.0(9) 2.0(9) 2.0(9) 3_65755 3_65755
B Si O1 99.6(15) 99.6(15) 99.6(15) 3_65755 .
B Si O1 76.5(9) 76.5(9) 76.5(9) 3_65755 1_55655
B Si O1 86.0(11) 86.0(11) 86.0(11) 3_65755 3_64755
B Si O1 23.5(4) 23.5(4) 23.5(4) 3_65755 3_65755
B Si O2 92.9(19) 92.9(19) 92.9(19) 3_65755 .
B Si O2 28.9(5) 28.9(5) 28.9(5) 3_65755 1_56555
B Si O2 115.3(13) 115.3(13) 115.3(13) 3_65755 3_64755
B Si O2 18.1(11) 18.1(11) 18.1(11) 3_65755 3_65755
B Si O2 87.3(18) 87.3(18) 87.3(18) 3_65755 5_66755
B Si O2 26.1(4) 26.1(4) 26.1(4) 3_65755 5_67755
B Si O2 117.5(14) 117.5(14) 117.5(14) 3_65755 7_55555
B Si O2 22.2(12) 22.2(12) 22.2(12) 3_65755 7_56555
B Si O3 117.3(14) 109.8(19) 114.0(16) 3_65755 1_55655
B Si O3 159.8(11) 159.1(10) 159.5(10) 3_65755 2_56555
B Si O3 107.0(5) 103.9(5) 105.6(5) 3_65755 2_57555
B Si O3 83.4(11) 79.3(10) 81.2(10) 3_65755 3_64655
B Si O3 22.8(4) 20.7(4) 21.8(4) 3_65755 3_65655
B Si O4 118.4(13) 118.4(13) 118.4(13) 3_65755 .
B Si O4 84.2(9) 84.2(9) 84.2(9) 3_65755 1_55655
B Si O4 78.4(9) 78.4(9) 78.4(9) 3_65755 3_64755
B Si O4 21.0(4) 21.0(4) 21.0(4) 3_65755 3_65755
B Si B 83.2(11) 83.2(11) 83.2(11) 5_66755 5_67755
B Si B 84(5) 84(5) 84(5) 5_66755 7_56555
B Si B 138.6(12) 138.6(12) 138.6(12) 5_66755 7_57555
B Si Si 44.6(7) 44.6(7) 44.6(7) 5_66755 1_54555
B Si Si 135.4(13) 135.4(13) 135.4(13) 5_66755 1_56555
B Si Si 2.0(9) 2.0(9) 2.0(9) 5_66755 3_64755
B Si Si 90.1(13) 90.1(13) 90.1(13) 5_66755 3_65755
B Si O1 99.6(15) 99.6(15) 99.6(15) 5_66755 .
B Si O1 76.5(9) 76.5(9) 76.5(9) 5_66755 1_55655
B Si O1 23.5(4) 23.5(4) 23.5(4) 5_66755 3_64755
B Si O1 86.0(11) 86.0(11) 86.0(11) 5_66755 3_65755
B Si O2 22.2(12) 22.2(12) 22.2(12) 5_66755 .
B Si O2 117.5(14) 117.5(14) 117.5(14) 5_66755 1_56555
B Si O2 26.1(4) 26.1(4) 26.1(4) 5_66755 3_64755
B Si O2 87.3(18) 87.3(18) 87.3(18) 5_66755 3_65755
B Si O2 18.1(11) 18.1(11) 18.1(11) 5_66755 5_66755
B Si O2 115.3(13) 115.3(13) 115.3(13) 5_66755 5_67755
B Si O2 28.9(5) 28.9(5) 28.9(5) 5_66755 7_55555
B Si O2 92.9(19) 92.9(19) 92.9(19) 5_66755 7_56555
B Si O3 117.3(14) 109.8(19) 114.0(16) 5_66755 1_55655
B Si O3 107.0(5) 103.9(5) 105.6(5) 5_66755 2_56555
B Si O3 159.8(11) 159.1(10) 159.5(10) 5_66755 2_57555
B Si O3 22.8(4) 20.7(4) 21.8(4) 5_66755 3_64655
B Si O3 83.4(11) 79.3(10) 81.2(10) 5_66755 3_65655
B Si O4 118.4(13) 118.4(13) 118.4(13) 5_66755 .
B Si O4 84.2(9) 84.2(9) 84.2(9) 5_66755 1_55655
B Si O4 21.0(4) 21.0(4) 21.0(4) 5_66755 3_64755
B Si O4 78.4(9) 78.4(9) 78.4(9) 5_66755 3_65755
B Si B 159(8) 159(8) 159(8) 5_67755 7_56555
B Si B 55.4(4) 55.4(4) 55.4(4) 5_67755 7_57555
B Si Si 127.8(13) 127.8(13) 127.8(13) 5_67755 1_54555
B Si Si 52.2(7) 52.2(7) 52.2(7) 5_67755 1_56555
B Si Si 82.5(13) 82.5(13) 82.5(13) 5_67755 3_64755
B Si Si 7.1(7) 7.1(7) 7.1(7) 5_67755 3_65755
B Si O1 100.8(18) 100.8(18) 100.8(18) 5_67755 .
B Si O1 74.8(10) 74.8(10) 74.8(10) 5_67755 1_55655
B Si O1 79.0(11) 79.0(11) 79.0(11) 5_67755 3_64755
B Si O1 23.1(5) 23.1(5) 23.1(5) 5_67755 3_65755
B Si O2 85.9(19) 85.9(19) 85.9(19) 5_67755 .
B Si O2 36.0(5) 36.0(5) 36.0(5) 5_67755 1_56555
B Si O2 107.9(13) 107.9(13) 107.9(13) 5_67755 3_64755
B Si O2 18.1(11) 18.1(11) 18.1(11) 5_67755 3_65755
B Si O2 80.1(18) 80.1(18) 80.1(18) 5_67755 5_66755
B Si O2 33.3(5) 33.3(5) 33.3(5) 5_67755 5_67755
B Si O2 110.1(13) 110.1(13) 110.1(13) 5_67755 7_55555
B Si O2 24.1(12) 24.1(12) 24.1(12) 5_67755 7_56555
B Si O3 121.0(17) 112(2) 117.2(19) 5_67755 1_55655
B Si O3 165.1(12) 164.5(14) 164.9(13) 5_67755 2_56555
B Si O3 114.4(5) 111.2(5) 112.9(5) 5_67755 2_57555
B Si O3 76.3(11) 72.2(10) 74.1(10) 5_67755 3_64655
B Si O3 20.0(5) 19.2(5) 19.6(5) 5_67755 3_65655
B Si O4 122.3(16) 122.3(16) 122.3(16) 5_67755 .
B Si O4 83.5(10) 83.5(10) 83.5(10) 5_67755 1_55655
B Si O4 71.2(9) 71.2(9) 71.2(9) 5_67755 3_64755
B Si O4 17.6(5) 17.6(5) 17.6(5) 5_67755 3_65755
B Si B 135(6) 135(6) 135(6) 7_56555 7_57555
B Si Si 41(5) 41(5) 41(5) 7_56555 1_54555
B Si Si 139(6) 139(6) 139(6) 7_56555 1_56555
B Si Si 84(5) 84(5) 84(5) 7_56555 3_64755
B Si Si 161(8) 161(8) 161(8) 7_56555 3_65755
B Si O1 66(7) 66(7) 66(7) 7_56555 .
B Si O1 117(7) 117(7) 117(7) 7_56555 1_55655
B Si O1 95(5) 95(5) 95(5) 7_56555 3_64755
B Si O1 167(6) 167(6) 167(6) 7_56555 3_65755
B Si O2 76(5) 76(5) 76(5) 7_56555 .
B Si O2 147(7) 147(7) 147(7) 7_56555 1_56555
B Si O2 63(5) 63(5) 63(5) 7_56555 3_64755
B Si O2 171(7) 171(7) 171(7) 7_56555 3_65755
B Si O2 92(5) 92(5) 92(5) 7_56555 5_66755
B Si O2 160(6) 160(6) 160(6) 7_56555 5_67755
B Si O2 55(5) 55(5) 55(5) 7_56555 7_55555
B Si O2 142(9) 142(9) 142(9) 7_56555 7_56555
B Si O3 87(8) 79(7) 83(7) 7_56555 1_55655
B Si O3 24(6) 20(6) 22(6) 7_56555 2_56555
B Si O3 78(6) 76(6) 77(6) 7_56555 2_57555
B Si O3 90(6) 86(6) 88(6) 7_56555 3_64655
B Si O3 143(8) 141(8) 142(8) 7_56555 3_65655
B Si O4 53(6) 53(6) 53(6) 7_56555 .
B Si O4 111(7) 111(7) 111(7) 7_56555 1_55655
B Si O4 100(5) 100(5) 100(5) 7_56555 3_64755
B Si O4 162(6) 162(6) 162(6) 7_56555 3_65755
B Si Si 176.4(14) 176.4(14) 176.4(14) 7_57555 1_54555
B Si Si 3.6(7) 3.6(7) 3.6(7) 7_57555 1_56555
B Si Si 137.8(14) 137.8(14) 137.8(14) 7_57555 3_64755
B Si Si 48.5(7) 48.5(7) 48.5(7) 7_57555 3_65755
B Si O1 87.8(7) 87.8(7) 87.8(7) 7_57555 .
B Si O1 92.5(7) 92.5(7) 92.5(7) 7_57555 1_55655
B Si O1 130.0(11) 130.0(11) 130.0(11) 7_57555 3_64755
B Si O1 57.1(4) 57.1(4) 57.1(4) 7_57555 3_65755
B Si O2 135(2) 135(2) 135(2) 7_57555 .
B Si O2 22.3(4) 22.3(4) 22.3(4) 7_57555 1_56555
B Si O2 162.2(14) 162.2(14) 162.2(14) 7_57555 3_64755
B Si O2 54.2(9) 54.2(9) 54.2(9) 7_57555 3_65755
B Si O2 133.0(19) 133.0(19) 133.0(19) 7_57555 5_66755
B Si O2 24.9(4) 24.9(4) 24.9(4) 7_57555 5_67755
B Si O2 161.7(14) 161.7(14) 161.7(14) 7_57555 7_55555
B Si O2 48.8(9) 48.8(9) 48.8(9) 7_57555 7_56555
B Si O3 89.7(7) 89.0(7) 89.3(7) 7_57555 1_55655
B Si O3 115.8(10) 113.3(10) 114.5(10) 7_57555 2_56555
B Si O3 59.7(5) 57.1(5) 58.5(5) 7_57555 2_57555
B Si O3 127.5(11) 123.5(10) 125.4(11) 7_57555 3_64655
B Si O3 61.3(5) 57.2(5) 59.5(5) 7_57555 3_65655
B Si O4 86.7(7) 86.7(7) 86.7(7) 7_57555 .
B Si O4 91.9(7) 91.9(7) 91.9(7) 7_57555 1_55655
B Si O4 124.5(10) 124.5(10) 124.5(10) 7_57555 3_64755
B Si O4 62.6(4) 62.6(4) 62.6(4) 7_57555 3_65755
Si Si Si 180.0(5) 180.0(5) 180.0(5) 1_54555 1_56555
Si Si Si 45.3(9) 45.3(9) 45.3(9) 1_54555 3_64755
Si Si Si 134.7(15) 134.7(15) 134.7(15) 1_54555 3_65755
Si Si O1 90.0(9) 90.0(9) 90.0(9) 1_54555 .
Si Si O1 90.0(9) 90.0(9) 90.0(9) 1_54555 1_55655
Si Si O1 53.5(7) 53.5(7) 53.5(7) 1_54555 3_64755
Si Si O1 126.5(12) 126.5(12) 126.5(12) 1_54555 3_65755
Si Si O2 46.7(11) 46.7(11) 46.7(11) 1_54555 .
Si Si O2 159.9(15) 159.9(15) 159.9(15) 1_54555 1_56555
Si Si O2 21.4(7) 21.4(7) 21.4(7) 1_54555 3_64755
Si Si O2 129.4(19) 129.4(19) 129.4(19) 1_54555 3_65755
Si Si O2 50.6(11) 50.6(11) 50.6(11) 1_54555 5_66755
Si Si O2 158.6(15) 158.6(15) 158.6(15) 1_54555 5_67755
Si Si O2 20.1(7) 20.1(7) 20.1(7) 1_54555 7_55555
Si Si O2 133(2) 133(2) 133(2) 1_54555 7_56555
Si Si O3 90.0(9) 90.0(9) 90.0(9) 1_54555 1_55655
Si Si O3 63.2(7) 60.6(7) 62.0(7) 1_54555 2_56555
Si Si O3 119.4(11) 116.8(11) 118.0(11) 1_54555 2_57555
Si Si O3 58.9(7) 54.8(7) 57.0(7) 1_54555 3_64655
Si Si O3 125.2(12) 121.1(12) 123.0(12) 1_54555 3_65655
Si Si O4 90.0(9) 90.0(9) 90.0(9) 1_54555 .
Si Si O4 90.0(9) 90.0(9) 90.0(9) 1_54555 1_55655
Si Si O4 59.0(7) 59.0(7) 59.0(7) 1_54555 3_64755
Si Si O4 121.0(11) 121.0(11) 121.0(11) 1_54555 3_65755
Si Si Si 134.7(15) 134.7(15) 134.7(15) 1_56555 3_64755
Si Si Si 45.3(9) 45.3(9) 45.3(9) 1_56555 3_65755
Si Si O1 90.0(9) 90.0(9) 90.0(9) 1_56555 .
Si Si O1 90.0(9) 90.0(9) 90.0(9) 1_56555 1_55655
Si Si O1 126.5(12) 126.5(12) 126.5(12) 1_56555 3_64755
Si Si O1 53.5(7) 53.5(7) 53.5(7) 1_56555 3_65755
Si Si O2 133(2) 133(2) 133(2) 1_56555 .
Si Si O2 20.1(7) 20.1(7) 20.1(7) 1_56555 1_56555
Si Si O2 158.6(15) 158.6(15) 158.6(15) 1_56555 3_64755
Si Si O2 50.6(11) 50.6(11) 50.6(11) 1_56555 3_65755
Si Si O2 129.4(19) 129.4(19) 129.4(19) 1_56555 5_66755
Si Si O2 21.4(7) 21.4(7) 21.4(7) 1_56555 5_67755
Si Si O2 159.9(15) 159.9(15) 159.9(15) 1_56555 7_55555
Si Si O2 46.7(11) 46.7(11) 46.7(11) 1_56555 7_56555
Si Si O3 90.0(9) 90.0(9) 90.0(9) 1_56555 1_55655
Si Si O3 119.4(11) 116.8(11) 118.0(11) 1_56555 2_56555
Si Si O3 63.2(7) 60.6(7) 62.0(7) 1_56555 2_57555
Si Si O3 125.2(12) 121.1(12) 123.0(12) 1_56555 3_64655
Si Si O3 58.9(7) 54.8(7) 57.0(7) 1_56555 3_65655
Si Si O4 90.0(9) 90.0(9) 90.0(9) 1_56555 .
Si Si O4 90.0(9) 90.0(9) 90.0(9) 1_56555 1_55655
Si Si O4 121.0(11) 121.0(11) 121.0(11) 1_56555 3_64755
Si Si O4 59.0(7) 59.0(7) 59.0(7) 1_56555 3_65755
Si Si Si 89.3(15) 89.3(15) 89.3(15) 3_64755 3_65755
Si Si O1 97.8(18) 97.8(18) 97.8(18) 3_64755 .
Si Si O1 78.2(12) 78.2(12) 78.2(12) 3_64755 1_55655
Si Si O1 25.3(9) 25.3(9) 25.3(9) 3_64755 3_64755
Si Si O1 86.1(13) 86.1(13) 86.1(13) 3_64755 3_65755
Si Si O2 20.3(14) 20.3(14) 20.3(14) 3_64755 .
Si Si O2 116.4(15) 116.4(15) 116.4(15) 3_64755 1_56555
Si Si O2 27.4(7) 27.4(7) 27.4(7) 3_64755 3_64755
Si Si O2 87(2) 87(2) 87(2) 3_64755 3_65755
Si Si O2 19.8(13) 19.8(13) 19.8(13) 3_64755 5_66755
Si Si O2 114.9(15) 114.9(15) 114.9(15) 3_64755 5_67755
Si Si O2 28.9(7) 28.9(7) 28.9(7) 3_64755 7_55555
Si Si O2 92(2) 92(2) 92(2) 3_64755 7_56555
Si Si O3 119.3(17) 112(2) 116.0(19) 3_64755 1_55655
Si Si O3 107.3(8) 104.1(8) 105.8(8) 3_64755 2_56555
Si Si O3 158.9(14) 158.7(13) 158.8(13) 3_64755 2_57555
Si Si O3 20.8(9) 18.6(9) 19.8(9) 3_64755 3_64655
Si Si O3 82.1(13) 78.0(12) 79.9(12) 3_64755 3_65655
Si Si O4 117.1(16) 117.1(16) 117.1(16) 3_64755 .
Si Si O4 86.0(13) 86.0(13) 86.0(13) 3_64755 1_55655
Si Si O4 22.2(9) 22.2(9) 22.2(9) 3_64755 3_64755
Si Si O4 78.3(12) 78.3(12) 78.3(12) 3_64755 3_65755
Si Si O1 97.8(18) 97.8(18) 97.8(18) 3_65755 .
Si Si O1 78.2(12) 78.2(12) 78.2(12) 3_65755 1_55655
Si Si O1 86.1(13) 86.1(13) 86.1(13) 3_65755 3_64755
Si Si O1 25.3(9) 25.3(9) 25.3(9) 3_65755 3_65755
Si Si O2 92(2) 92(2) 92(2) 3_65755 .
Si Si O2 28.9(7) 28.9(7) 28.9(7) 3_65755 1_56555
Si Si O2 114.9(15) 114.9(15) 114.9(15) 3_65755 3_64755
Si Si O2 19.8(13) 19.8(13) 19.8(13) 3_65755 3_65755
Si Si O2 87(2) 87(2) 87(2) 3_65755 5_66755
Si Si O2 27.4(7) 27.4(7) 27.4(7) 3_65755 5_67755
Si Si O2 116.4(15) 116.4(15) 116.4(15) 3_65755 7_55555
Si Si O2 20.3(14) 20.3(14) 20.3(14) 3_65755 7_56555
Si Si O3 119.3(17) 112(2) 116.0(19) 3_65755 1_55655
Si Si O3 158.9(14) 158.7(13) 158.8(13) 3_65755 2_56555
Si Si O3 107.3(8) 104.1(8) 105.8(8) 3_65755 2_57555
Si Si O3 82.1(13) 78.0(12) 79.9(12) 3_65755 3_64655
Si Si O3 20.8(9) 18.6(9) 19.8(9) 3_65755 3_65655
Si Si O4 117.1(16) 117.1(16) 117.1(16) 3_65755 .
Si Si O4 86.0(13) 86.0(13) 86.0(13) 3_65755 1_55655
Si Si O4 78.3(12) 78.3(12) 78.3(12) 3_65755 3_64755
Si Si O4 22.2(9) 22.2(9) 22.2(9) 3_65755 3_65755
O1 Si O1 174(2) 174(2) 174(2) . 1_55655
O1 Si O1 123.1(16) 123.1(16) 123.1(16) . 3_64755
O1 Si O1 123.1(16) 123.1(16) 123.1(16) . 3_65755
O1 Si O2 77(2) 77(2) 77(2) . .
O1 Si O2 84.1(10) 84.1(10) 84.1(10) . 1_56555
O1 Si O2 102.6(10) 102.6(10) 102.6(10) . 3_64755
O1 Si O2 118(2) 118(2) 118(2) . 3_65755
O1 Si O2 118(2) 118(2) 118(2) . 5_66755
O1 Si O2 102.6(10) 102.6(10) 102.6(10) . 5_67755
O1 Si O2 84.1(10) 84.1(10) 84.1(10) . 7_55555
O1 Si O2 77(2) 77(2) 77(2) . 7_56555
O1 Si O3 137(4) 126(3) 131(3) . 1_55655
O1 Si O3 67.1(15) 64.7(14) 66.0(14) . 2_56555
O1 Si O3 67.1(15) 64.7(14) 66.0(14) . 2_57555
O1 Si O3 82.1(16) 81.8(15) 82.0(16) . 3_64655
O1 Si O3 82.1(16) 81.8(15) 82.0(16) . 3_65655
O1 Si O4 28.8(11) 28.8(11) 28.8(11) . .
O1 Si O4 175(2) 175(2) 175(2) . 1_55655
O1 Si O4 118.1(18) 118.1(18) 118.1(18) . 3_64755
O1 Si O4 118.1(18) 118.1(18) 118.1(18) . 3_65755
O1 Si O1 53.0(6) 53.0(6) 53.0(6) 1_55655 3_64755
O1 Si O1 53.0(6) 53.0(6) 53.0(6) 1_55655 3_65755
O1 Si O2 98.5(19) 98.5(19) 98.5(19) 1_55655 .
O1 Si O2 94.0(9) 94.0(9) 94.0(9) 1_55655 1_56555
O1 Si O2 75.7(8) 75.7(8) 75.7(8) 1_55655 3_64755
O1 Si O2 58.5(16) 58.5(16) 58.5(16) 1_55655 3_65755
O1 Si O2 58.5(16) 58.5(16) 58.5(16) 1_55655 5_66755
O1 Si O2 75.7(8) 75.7(8) 75.7(8) 1_55655 5_67755
O1 Si O2 94.0(9) 94.0(9) 94.0(9) 1_55655 7_55555
O1 Si O2 98.5(19) 98.5(19) 98.5(19) 1_55655 7_56555
O1 Si O3 60.1(15) 48(2) 54.8(18) 1_55655 1_55655
O1 Si O3 120.0(9) 117.6(9) 118.6(9) 1_55655 2_56555
O1 Si O3 120.0(9) 117.6(9) 118.6(9) 1_55655 2_57555
O1 Si O3 93.6(9) 93.0(9) 93.3(9) 1_55655 3_64655
O1 Si O3 93.6(9) 93.0(9) 93.3(9) 1_55655 3_65655
O1 Si O4 157(2) 157(2) 157(2) 1_55655 .
O1 Si O4 11.1(3) 11.1(3) 11.1(3) 1_55655 1_55655
O1 Si O4 57.3(6) 57.3(6) 57.3(6) 1_55655 3_64755
O1 Si O4 57.3(6) 57.3(6) 57.3(6) 1_55655 3_65755
O1 Si O1 72.9(9) 72.9(9) 72.9(9) 3_64755 3_65755
O1 Si O2 45.6(13) 45.6(13) 45.6(13) 3_64755 .
O1 Si O2 114.9(13) 114.9(13) 114.9(13) 3_64755 1_56555
O1 Si O2 32.3(4) 32.3(4) 32.3(4) 3_64755 3_64755
O1 Si O2 76.1(16) 76.1(16) 76.1(16) 3_64755 3_65755
O1 Si O2 5.5(11) 5.5(11) 5.5(11) 3_64755 5_66755
O1 Si O2 105.2(12) 105.2(12) 105.2(12) 3_64755 5_67755
O1 Si O2 45.9(5) 45.9(5) 45.9(5) 3_64755 7_55555
O1 Si O2 97(2) 97(2) 97(2) 3_64755 7_56555
O1 Si O3 99.1(17) 90(2) 94.8(18) 3_64755 1_55655
O1 Si O3 114.7(4) 113.0(3) 114.0(3) 3_64755 2_56555
O1 Si O3 166.7(13) 162.5(12) 164.3(12) 3_64755 2_57555
O1 Si O3 43.0(5) 42.3(5) 42.7(5) 3_64755 3_64655
O1 Si O3 86.9(10) 83.3(10) 84.8(10) 3_64755 3_65655
O1 Si O4 139.7(10) 139.7(10) 139.7(10) 3_64755 .
O1 Si O4 60.8(7) 60.8(7) 60.8(7) 3_64755 1_55655
O1 Si O4 9.6(3) 9.6(3) 9.6(3) 3_64755 3_64755
O1 Si O4 68.0(8) 68.0(8) 68.0(8) 3_64755 3_65755
O1 Si O2 97(2) 97(2) 97(2) 3_65755 .
O1 Si O2 45.9(5) 45.9(5) 45.9(5) 3_65755 1_56555
O1 Si O2 105.2(12) 105.2(12) 105.2(12) 3_65755 3_64755
O1 Si O2 5.5(11) 5.5(11) 5.5(11) 3_65755 3_65755
O1 Si O2 76.1(16) 76.1(16) 76.1(16) 3_65755 5_66755
O1 Si O2 32.3(4) 32.3(4) 32.3(4) 3_65755 5_67755
O1 Si O2 114.9(13) 114.9(13) 114.9(13) 3_65755 7_55555
O1 Si O2 45.6(13) 45.6(13) 45.6(13) 3_65755 7_56555
O1 Si O3 99.1(17) 90(2) 94.8(18) 3_65755 1_55655
O1 Si O3 166.7(12) 162.5(12) 164.4(12) 3_65755 2_56555
O1 Si O3 114.7(4) 113.0(3) 113.9(3) 3_65755 2_57555
O1 Si O3 86.9(10) 83.3(10) 84.8(10) 3_65755 3_64655
O1 Si O3 43.0(5) 42.3(5) 42.7(5) 3_65755 3_65655
O1 Si O4 139.7(10) 139.7(10) 139.7(10) 3_65755 .
O1 Si O4 60.8(7) 60.8(7) 60.8(7) 3_65755 1_55655
O1 Si O4 68.0(8) 68.0(8) 68.0(8) 3_65755 3_64755
O1 Si O4 9.6(3) 9.6(3) 9.6(3) 3_65755 3_65755
O2 Si O2 113(2) 113(2) 113(2) . 1_56555
O2 Si O2 37.4(10) 37.4(10) 37.4(10) . 3_64755
O2 Si O2 96(3) 96(3) 96(3) . 3_65755
O2 Si O2 40.2(13) 40.2(13) 40.2(13) . 5_66755
O2 Si O2 119(2) 119(2) 119(2) . 5_67755
O2 Si O2 26.6(9) 26.6(9) 26.6(9) . 7_55555
O2 Si O2 87(3) 87(3) 87(3) . 7_56555
O2 Si O3 133.6(17) 129(2) 131.5(19) . 1_55655
O2 Si O3 142(2) 141(2) 141(2) . 2_57555
O2 Si O3 13.8(12) 10.5(12) 12.3(12) . 3_64655
O2 Si O3 78.3(17) 74.8(17) 76.3(17) . 3_65655
O2 Si O4 98(2) 98(2) 98(2) . .
O2 Si O4 106.4(19) 106.4(19) 106.4(19) . 1_55655
O2 Si O4 41.6(14) 41.6(14) 41.6(14) . 3_64755
O2 Si O4 87.6(18) 87.6(18) 87.6(18) . 3_65755
O2 Si O2 143.2(15) 143.2(15) 143.2(15) 1_56555 3_64755
O2 Si O2 41.3(9) 41.3(9) 41.3(9) 1_56555 3_65755
O2 Si O2 116(2) 116(2) 116(2) 1_56555 5_66755
O2 Si O2 18.6(5) 18.6(5) 18.6(5) 1_56555 5_67755
O2 Si O2 139.8(15) 139.8(15) 139.8(15) 1_56555 7_55555
O2 Si O2 26.6(9) 26.6(9) 26.6(9) 1_56555 7_56555
O2 Si O3 109.1(8) 107.3(9) 108.3(9) 1_56555 1_55655
O2 Si O3 131.6(11) 130.4(11) 130.9(11) 1_56555 2_56555
O2 Si O3 78.5(7) 75.9(6) 77.3(6) 1_56555 2_57555
O2 Si O3 104.8(12) 101.2(11) 102.7(12) 1_56555 3_64655
O2 Si O3 39.0(6) 35.5(6) 37.5(6) 1_56555 3_65655
O2 Si O4 93.9(10) 93.9(10) 93.9(10) 1_56555 .
O2 Si O4 97.7(9) 97.7(9) 97.7(9) 1_56555 1_55655
O2 Si O4 107.2(11) 107.2(11) 107.2(11) 1_56555 3_64755
O2 Si O4 48.0(6) 48.0(6) 48.0(6) 1_56555 3_65755
O2 Si O2 108.0(19) 108.0(19) 108.0(19) 3_64755 3_65755
O2 Si O2 29.2(9) 29.2(9) 29.2(9) 3_64755 5_66755
O2 Si O2 137.3(15) 137.3(15) 137.3(15) 3_64755 5_67755
O2 Si O2 18.6(5) 18.6(5) 18.6(5) 3_64755 7_55555
O2 Si O2 119(2) 119(2) 119(2) 3_64755 7_56555
O2 Si O3 96.3(10) 92.7(12) 94.8(11) 3_64755 1_55655
O2 Si O3 84.1(6) 81.8(6) 82.9(6) 3_64755 2_56555
O2 Si O3 140.5(11) 137.8(10) 139.2(11) 3_64755 2_57555
O2 Si O3 45.7(6) 42.3(6) 43.9(6) 3_64755 3_64655
O2 Si O3 109.5(12) 105.5(11) 107.5(12) 3_64755 3_65655
O2 Si O4 109.4(8) 109.4(8) 109.4(8) 3_64755 .
O2 Si O4 79.0(8) 79.0(8) 79.0(8) 3_64755 1_55655
O2 Si O4 37.7(5) 37.7(5) 37.7(5) 3_64755 3_64755
O2 Si O4 99.6(11) 99.6(11) 99.6(11) 3_64755 3_65755
O2 Si O2 79(2) 79(2) 79(2) 3_65755 5_66755
O2 Si O2 29.2(9) 29.2(9) 29.2(9) 3_65755 5_67755
O2 Si O2 116(2) 116(2) 116(2) 3_65755 7_55555
O2 Si O2 40.2(13) 40.2(13) 40.2(13) 3_65755 7_56555
O2 Si O3 103(2) 96(3) 100(2) 3_65755 1_55655
O2 Si O3 168.2(18) 164.5(18) 166.4(18) 3_65755 2_56555
O2 Si O3 112.8(11) 110.9(11) 111.8(11) 3_65755 2_57555
O2 Si O3 86.2(18) 82.6(17) 84.5(18) 3_65755 3_64655
O2 Si O3 38.1(13) 37.1(13) 37.6(13) 3_65755 3_65655
O2 Si O4 134.8(18) 134.8(18) 134.8(18) 3_65755 .
O2 Si O4 66.2(16) 66.2(16) 66.2(16) 3_65755 1_55655
O2 Si O4 70.4(15) 70.4(15) 70.4(15) 3_65755 3_64755
O2 Si O4 8.9(11) 8.9(11) 8.9(11) 3_65755 3_65755
O2 Si O2 108.0(19) 108.0(19) 108.0(19) 5_66755 5_67755
O2 Si O2 41.3(9) 41.3(9) 41.3(9) 5_66755 7_55555
O2 Si O2 96(3) 96(3) 96(3) 5_66755 7_56555
O2 Si O3 103(2) 96(3) 100(2) 5_66755 1_55655
O2 Si O3 112.9(11) 110.9(11) 111.8(11) 5_66755 2_56555
O2 Si O3 168.2(18) 164.5(18) 166.4(18) 5_66755 2_57555
O2 Si O3 38.1(13) 37.1(13) 37.6(13) 5_66755 3_64655
O2 Si O3 86.2(18) 82.6(17) 84.5(18) 5_66755 3_65655
O2 Si O4 134.8(18) 134.8(18) 134.8(18) 5_66755 .
O2 Si O4 66.2(16) 66.2(16) 66.2(16) 5_66755 1_55655
O2 Si O4 8.9(11) 8.9(11) 8.9(11) 5_66755 3_64755
O2 Si O4 70.4(15) 70.4(15) 70.4(15) 5_66755 3_65755
O2 Si O2 143.2(15) 143.2(15) 143.2(15) 5_67755 7_55555
O2 Si O2 37.4(10) 37.4(10) 37.4(10) 5_67755 7_56555
O2 Si O3 96.3(10) 92.7(12) 94.8(11) 5_67755 1_55655
O2 Si O3 140.5(11) 137.8(10) 139.2(11) 5_67755 2_56555
O2 Si O3 84.1(6) 81.8(6) 82.9(6) 5_67755 2_57555
O2 Si O3 109.5(12) 105.4(11) 107.5(12) 5_67755 3_64655
O2 Si O3 45.7(6) 42.3(6) 43.9(6) 5_67755 3_65655
O2 Si O4 109.4(8) 109.4(8) 109.4(8) 5_67755 .
O2 Si O4 79.0(8) 79.0(8) 79.0(8) 5_67755 1_55655
O2 Si O4 99.6(11) 99.6(11) 99.6(11) 5_67755 3_64755
O2 Si O4 37.7(5) 37.7(5) 37.7(5) 5_67755 3_65755
O2 Si O2 113(2) 113(2) 113(2) 7_55555 7_56555
O2 Si O3 109.1(8) 107.3(9) 108.3(9) 7_55555 1_55655
O2 Si O3 131.6(11) 130.4(11) 130.9(11) 7_55555 2_57555
O2 Si O3 39.0(6) 35.5(6) 37.5(6) 7_55555 3_64655
O2 Si O3 104.7(12) 101.2(11) 102.7(12) 7_55555 3_65655
O2 Si O4 93.9(10) 93.9(10) 93.9(10) 7_55555 .
O2 Si O4 97.7(9) 97.7(9) 97.7(9) 7_55555 1_55655
O2 Si O4 48.0(6) 48.0(6) 48.0(6) 7_55555 3_64755
O2 Si O4 107.2(11) 107.2(11) 107.2(11) 7_55555 3_65755
O2 Si O3 133.7(17) 129(2) 131.5(19) 7_56555 1_55655
O2 Si O3 78.2(17) 74.8(17) 76.3(17) 7_56555 3_64655
O2 Si O3 13.8(12) 10.5(12) 12.3(12) 7_56555 3_65655
O2 Si O4 98(2) 98(2) 98(2) 7_56555 .
O2 Si O4 106.4(19) 106.4(19) 106.4(19) 7_56555 1_55655
O2 Si O4 87.6(18) 87.6(18) 87.6(18) 7_56555 3_64755
O2 Si O4 41.6(14) 41.6(14) 41.6(14) 7_56555 3_65755
O3 Si O3 76(2) 66.6(15) 70.9(18) 1_55655 2_56555
O3 Si O3 76(2) 66.6(15) 70.9(18) 1_55655 2_57555
O3 Si O3 139.0(14) 131(2) 135.7(16) 1_55655 3_64655
O3 Si O3 139.0(14) 131(2) 135.7(16) 1_55655 3_65655
O3 Si O4 109(3) 97(2) 102(3) 1_55655 .
O3 Si O4 49.0(15) 37(2) 43.5(18) 1_55655 1_55655
O3 Si O4 108.0(17) 98(2) 103.8(19) 1_55655 3_64755
O3 Si O4 108.0(17) 98(2) 103.8(19) 1_55655 3_65755
O3 Si O3 58.7(7) 53.6(6) 56.0(6) 2_56555 2_57555
O3 Si O3 113.2(6) 105.5(7) 109.7(6) 2_56555 3_64655
O3 Si O3 149.4(12) 146.4(13) 148.0(12) 2_56555 3_65655
O3 Si O4 43.5(10) 42.3(9) 42.9(9) 2_56555 .
O3 Si O4 110.7(9) 107.9(9) 109.3(9) 2_56555 1_55655
O3 Si O4 121.8(2) 119.5(2) 120.7(2) 2_56555 3_64755
O3 Si O4 176.2(12) 172.0(11) 174.1(12) 2_56555 3_65755
O3 Si O3 149.4(12) 146.4(13) 148.0(12) 2_57555 3_64655
O3 Si O3 113.2(6) 105.5(7) 109.7(6) 2_57555 3_65655
O3 Si O4 43.5(10) 42.3(9) 42.9(9) 2_57555 .
O3 Si O4 110.7(9) 107.9(9) 109.3(9) 2_57555 1_55655
O3 Si O4 176.2(12) 172.0(11) 174.1(12) 2_57555 3_64755
O3 Si O4 121.8(2) 119.5(2) 120.7(2) 2_57555 3_65755
O3 Si O3 70.3(9) 62.3(8) 66.0(8) 3_64655 3_65655
O3 Si O4 106.7(16) 105.4(16) 106.1(16) 3_64655 .
O3 Si O4 102.6(9) 102.5(9) 102.6(9) 3_64655 1_55655
O3 Si O4 36.3(4) 36.2(4) 36.2(4) 3_64655 3_64755
O3 Si O4 77.7(9) 74.1(8) 75.8(9) 3_64655 3_65755
O3 Si O4 106.7(16) 105.4(16) 106.1(16) 3_65655 .
O3 Si O4 102.6(9) 102.5(9) 102.6(9) 3_65655 1_55655
O3 Si O4 77.7(9) 74.1(8) 75.8(9) 3_65655 3_64755
O3 Si O4 36.3(4) 36.2(4) 36.2(4) 3_65655 3_65755
O4 Si O4 146(2) 146(2) 146(2) . 1_55655
O4 Si O4 139.3(13) 139.3(13) 139.3(13) . 3_64755
O4 Si O4 139.3(13) 139.3(13) 139.3(13) . 3_65755
O4 Si O4 66.3(7) 66.3(7) 66.3(7) 1_55655 3_64755
O4 Si O4 66.3(7) 66.3(7) 66.3(7) 1_55655 3_65755
O4 Si O4 61.9(7) 61.9(7) 61.9(7) 3_64755 3_65755

loop_
_geom_bond_atom_site_label_1
_geom_bond_atom_site_label_2
_geom_bond_distance_max
_geom_bond_distance_min
_geom_bond_distance_av
_geom_bond_site_ssg_symmetry_2
Sr Sr 3.86387(12) 3.86350(12) 3.86360(5) 1_54555
Sr Sr 3.86387(12) 3.86350(12) 3.86360(5) 1_56555
Sr Sr 4.306(7) 3.929(7) 4.109(7) 3_54755
Sr Sr 4.306(7) 3.929(7) 4.110(7) 3_55755
Sr B 3.384(16) 3.019(16) 3.198(16) .
Sr B 3.498(16) 3.415(16) 3.454(16) 2_56455
Sr B 3.710(16) 3.495(16) 3.599(16) 2_56555
Sr B 3.204(17) 3.112(17) 3.155(17) 2_57455
Sr B 3.433(17) 3.200(17) 3.313(17) 2_57555
Sr B 3.488(17) 3.270(17) 3.378(17) 4_46655
Sr B 3.488(17) 3.270(17) 3.378(17) 6_45655
Sr B 3.384(16) 3.019(16) 3.198(16) 7_56555
Sr B 3.204(17) 3.112(17) 3.155(17) 8_54455
Sr B 3.433(17) 3.200(17) 3.313(17) 8_54555
Sr B 3.498(16) 3.415(16) 3.454(16) 8_55455
Sr B 3.710(16) 3.495(16) 3.599(16) 8_55555
Sr Si 3.54(4) 3.19(4) 3.36(4) .
Sr Si 3.25(3) 3.19(3) 3.22(3) 2_56455
Sr Si 3.73(4) 3.49(4) 3.61(4) 2_56555
Sr Si 3.25(3) 3.19(3) 3.22(3) 2_57455
Sr Si 3.73(4) 3.49(4) 3.61(4) 2_57555
Sr Si 3.41(4) 3.22(4) 3.31(4) 4_46655
Sr O1 3.851(14) 3.437(14) 3.655(14) .
Sr O1 2.739(10) 2.515(10) 2.623(9) 2_56555
Sr O1 2.739(10) 2.515(10) 2.623(9) 2_57555
Sr O1 2.807(14) 2.481(14) 2.647(14) 4_46655
Sr O2 3.417(19) 3.348(19) 3.384(19) 2_56455
Sr O2 3.568(19) 3.270(19) 3.424(19) 2_56555
Sr O2 3.77(2) 3.69(2) 3.72(2) 4_45655
Sr O2 2.641(19) 2.517(19) 2.570(19) 4_46655
Sr O2 2.641(19) 2.517(19) 2.570(19) 6_45655
Sr O2 3.77(2) 3.69(2) 3.72(2) 6_46655
Sr O2 3.417(19) 3.348(19) 3.383(19) 8_55455
Sr O2 3.568(19) 3.270(19) 3.423(19) 8_55555
Sr O3 2.60(4) 2.42(4) 2.51(3) 1_55655
Sr O3 2.669(11) 2.479(11) 2.560(8) 2_56555
Sr O3 2.668(11) 2.479(11) 2.560(8) 2_57555
Sr O4 3.156(14) 2.737(14) 2.934(13) .
Sr O4 2.517(9) 2.389(9) 2.447(8) 2_56555
Sr O4 2.517(9) 2.391(9) 2.448(8) 2_57555
Sr O4 3.562(13) 3.221(13) 3.388(13) 4_46655
B B 3.864(13) 3.864(13) 3.864(13) 1_54555
B B 3.864(13) 3.864(13) 3.864(13) 1_56555
B B 3.053(19) 3.053(19) 3.053(19) 3_64755
B B 3.053(19) 3.053(19) 3.053(19) 3_65755
B B 3.400(18) 3.400(18) 3.400(18) 5_66755
B B 2.76(2) 2.76(2) 2.76(2) 5_67755
B B 0.511(13) 0.511(13) 0.511(13) 7_56555
B B 3.352(13) 3.352(13) 3.352(13) 7_57555
B Si 0.34(3) 0.34(3) 0.34(3) .
B Si 3.615(9) 3.615(9) 3.615(9) 1_56555
B Si 3.07(3) 3.07(3) 3.07(3) 3_64755
B Si 2.73(4) 2.73(4) 2.73(4) 3_65755
B O1 1.30(2) 1.30(2) 1.30(2) .
B O1 3.827(11) 3.827(11) 3.827(11) 1_56555
B O1 3.583(17) 3.583(17) 3.583(17) 3_64755
B O1 3.296(18) 3.296(18) 3.296(18) 3_65755
B O2 1.73(2) 1.73(2) 1.73(2) .
B O2 2.88(2) 2.88(2) 2.88(2) 1_56555
B O2 3.46(2) 3.46(2) 3.46(2) 3_64755
B O2 1.53(2) 1.53(2) 1.53(2) 3_65755
B O2 1.82(2) 1.82(2) 1.82(2) 5_66755
B O2 3.00(2) 3.00(2) 3.00(2) 5_67755
B O2 3.35(2) 3.35(2) 3.35(2) 7_55555
B O2 1.40(2) 1.40(2) 1.40(2) 7_56555
B O3 1.49(3) 1.19(3) 1.33(3) 1_55655
B O3 3.897(15) 3.789(15) 3.838(14) 1_56655
B O3 4.22(3) 3.88(3) 4.06(3) 2_56555
B O3 3.98(4) 3.62(4) 3.80(3) 2_57555
B O3 4.00(4) 3.63(4) 3.82(3) 3_64655
B O3 3.75(4) 3.35(4) 3.56(4) 3_65655
B O4 1.42(2) 1.42(2) 1.42(2) .
B O4 3.867(11) 3.867(11) 3.867(11) 1_56555
B O4 3.974(18) 3.974(18) 3.974(18) 2_57555
B O4 3.830(18) 3.830(18) 3.830(18) 3_65755
Si Si 3.8635 3.8635 3.8635 1_54555
Si Si 3.8635 3.8635 3.8635 1_56555
Si Si 2.75(4) 2.75(4) 2.75(4) 3_64755
Si Si 2.75(4) 2.75(4) 2.75(4) 3_65755
Si O1 1.40(4) 1.40(4) 1.40(4) .
Si O1 3.98(4) 3.98(4) 3.98(4) 1_55655
Si O1 3.25(3) 3.25(3) 3.25(3) 3_64755
Si O1 3.25(3) 3.25(3) 3.25(3) 3_65755
Si O2 1.45(4) 1.45(4) 1.45(4) .
Si O2 3.06(2) 3.06(2) 3.06(2) 1_56555
Si O2 3.14(3) 3.14(3) 3.14(3) 3_64755
Si O2 1.48(4) 1.48(4) 1.48(4) 3_65755
Si O2 1.48(4) 1.48(4) 1.48(4) 5_66755
Si O2 3.14(3) 3.14(3) 3.14(3) 5_67755
Si O2 3.06(2) 3.06(2) 3.06(2) 7_55555
Si O2 1.45(4) 1.45(4) 1.45(4) 7_56555
Si O3 1.52(5) 1.15(5) 1.33(5) 1_55655
Si O3 4.28(5) 3.94(5) 4.12(5) 2_56555
Si O3 4.28(5) 3.94(5) 4.12(5) 2_57555
Si O3 3.74(5) 3.35(5) 3.55(5) 3_64655
Si O3 3.74(5) 3.35(5) 3.55(5) 3_65655
Si O4 1.60(4) 1.60(4) 1.60(4) .
Si O4 3.98(4) 3.98(4) 3.98(4) 1_55655
Si O4 3.75(4) 3.75(4) 3.75(4) 3_64755
Si O4 3.75(4) 3.75(4) 3.75(4) 3_65755
